data_4131257
loop_
_publ_author_name
'Liu, Shuo'
'Eberhart, Michael S.'
'Norton, Jack R.'
'Yin, Xiaodong'
'Neary, Michelle C.'
'Paley, Daniel W.'

_publ_section_title
;
 Cationic Copper Hydride Clusters Arising from Oxidation of
 (Ph<sub>3</sub>P)<sub>6</sub>Cu<sub>6</sub>H<sub>6</sub>.
;
_journal_issue 23
_journal_name_full 'Journal of the American Chemical Society'
_journal_page_first 7685
_journal_page_last 7688
_journal_paper_doi 10.1021/jacs.7b02183
_journal_volume 139
_journal_year 2017
_chemical_formula_moiety 'C108 H90 Cu6 P6, 0.9(C F3 O3 S), 0.1(F6 P)'
_chemical_formula_sum 'C108.9 H90 Cu6 F3.3 O2.71 P6.1 S0.9'
_chemical_formula_weight 2103.54
_space_group_crystal_system triclinic
_space_group_IT_number 2
_space_group_name_Hall '-P 1'
_space_group_name_H-M_alt 'P -1'
_atom_sites_solution_hydrogens geom
_audit_creation_date 2016-12-09
_audit_creation_method
;
Olex2 1.2
(compiled 2016.11.30 svn.r3368 for OlexSys, GUI svn.r5269)
;
_cell_angle_alpha 114.492(5)
_cell_angle_beta 98.338(5)
_cell_angle_gamma 92.257(5)
_cell_formula_units_Z 4
_cell_length_a 15.0213(10)
_cell_length_b 25.1312(12)
_cell_length_c 28.3846(14)
_cell_measurement_reflns_used 6585
_cell_measurement_temperature 100.01(10)
_cell_measurement_theta_max 69.6060
_cell_measurement_theta_min 3.7160
_cell_volume 9588.9(10)
_computing_cell_refinement 'CrysAlisPro 1.171.38.43 (Rigaku OD, 2015)'
_computing_data_collection 'CrysAlisPro 1.171.38.43 (Rigaku OD, 2015)'
_computing_data_reduction 'CrysAlisPro 1.171.38.43 (Rigaku OD, 2015)'
_computing_molecular_graphics 'Olex2 (Dolomanov et al., 2009)'
_computing_publication_material 'Olex2 (Dolomanov et al., 2009)'
_computing_structure_refinement 'SHELXL-2016/6 (Sheldrick, 2016)'
_computing_structure_solution 'SHELXT 2014/5 (Sheldrick, 2014)'
_diffrn_ambient_environment N~2~
_diffrn_ambient_temperature 100.01(10)
_diffrn_detector 'CCD plate'
_diffrn_detector_area_resol_mean 8.0549
_diffrn_detector_type EosS2
_diffrn_measured_fraction_theta_full 0.984
_diffrn_measured_fraction_theta_max 0.958
_diffrn_measurement_details
;
List of Runs (angles in degrees, time in seconds):

  # Type    Start    End  Width  t~exp~   \w     \q     \k     \f   Frames
--------------------------------------------------------------------------
  1  \w    -63.00  31.00   1.00    5.00    --  -36.47  77.00   0.00   94
  2  \w   -109.00 -35.00   1.00    5.00    --  -36.47-178.00  90.00   74
  3  \w   -109.00 -35.00   1.00    5.00    --  -36.47-178.00-150.00   74
  4  \w    -53.00  31.00   1.00    5.00    --  -36.47  57.00 -90.00   84
  5  \w   -106.00 -17.00   1.00    5.00    --  -36.47 -37.00  30.00   89
  6  \w   -104.00 -10.00   1.00    5.00    --  -36.47 -77.00   0.00   94
  7  \w    -63.00  31.00   1.00    5.00    --  -36.47  77.00 120.00   94
  8  \w      1.00  75.00   1.00    5.00    --   36.47 -99.00-120.00   74
  9  \w      1.00  75.00   1.00    5.00    --   36.47 -99.00-180.00   74
 10  \w      1.00  75.00   1.00    5.00    --   36.47 -99.00 -30.00   74
 11  \w     55.00 109.00   1.00    5.00    --   36.47-178.00 -60.00   54
 12  \w     94.00 178.00   1.00   25.00    --  111.00  45.00 120.00   84
 13  \w     88.00 178.00   1.00   25.00    --  111.00  71.00 138.00   90
 14  \w     41.00 116.00   1.00   25.00    --  111.00-111.00   0.00   75
 15  \w     43.00 128.00   1.00   25.00    --  111.00 -45.00 120.00   85
 16  \w     43.00 138.00   1.00   25.00    --  111.00 -77.00  30.00   95
 17  \w     43.00 128.00   1.00   25.00    --  111.00 -45.00 -30.00   85
 18  \w     42.00 109.00   1.00   25.00    --  111.00 -94.00  30.00   67
 19  \w     41.00 132.00   1.00   25.00    --  111.00 -30.00-180.00   91
 20  \w     42.00 109.00   1.00   25.00    --  111.00 -94.00 -90.00   67
 21  \w     41.00 116.00   1.00   25.00    --  111.00-111.00-150.00   75
 22  \w    100.00 174.00   1.00   25.00    --  111.00 111.00 -30.00   74
 23  \w     46.00 107.00   1.00   25.00    --  111.00-111.00 150.00   61
 24  \w     51.00 122.00   1.00   25.00    --  111.00 -77.00-150.00   71
 25  \w     42.00 107.00   1.00   25.00    --  111.00   0.00  90.00   65
;
_diffrn_measurement_device 'four-circle diffractometer'
_diffrn_measurement_device_type 'SuperNova, Dual, Cu at zero, EosS2'
_diffrn_measurement_method '\w scans'
_diffrn_orient_matrix_type 'CrysAlisPro convention (1999,Acta A55,543-557)'
_diffrn_orient_matrix_UB_11 0.1024139000
_diffrn_orient_matrix_UB_12 -0.0019995000
_diffrn_orient_matrix_UB_13 0.0140827000
_diffrn_orient_matrix_UB_21 -0.0159685000
_diffrn_orient_matrix_UB_22 -0.0137443000
_diffrn_orient_matrix_UB_23 0.0463951000
_diffrn_orient_matrix_UB_31 -0.0115542000
_diffrn_orient_matrix_UB_32 -0.0663387000
_diffrn_orient_matrix_UB_33 -0.0363571000
_diffrn_radiation_monochromator mirror
_diffrn_radiation_probe x-ray
_diffrn_radiation_type 'Cu K\a'
_diffrn_radiation_wavelength 1.54184
_diffrn_reflns_av_R_equivalents 0.1250
_diffrn_reflns_av_unetI/netI 0.2122
_diffrn_reflns_Laue_measured_fraction_full 0.984
_diffrn_reflns_Laue_measured_fraction_max 0.958
_diffrn_reflns_limit_h_max 18
_diffrn_reflns_limit_h_min -18
_diffrn_reflns_limit_k_max 28
_diffrn_reflns_limit_k_min -31
_diffrn_reflns_limit_l_max 31
_diffrn_reflns_limit_l_min -34
_diffrn_reflns_number 87462
_diffrn_reflns_point_group_measured_fraction_full 0.984
_diffrn_reflns_point_group_measured_fraction_max 0.958
_diffrn_reflns_theta_full 67.684
_diffrn_reflns_theta_max 73.093
_diffrn_reflns_theta_min 3.383
_diffrn_source 'micro-focus sealed X-ray tube'
_diffrn_source_type 'SuperNova (Cu) X-ray Source'
_exptl_absorpt_coefficient_mu 3.057
_exptl_absorpt_correction_T_max 0.968
_exptl_absorpt_correction_T_min 0.689
_exptl_absorpt_correction_type gaussian
_exptl_absorpt_process_details
'CrysAlisPro 1.171.38.43 (Rigaku Oxford Diffraction, 2015) Numerical absorption correction based on gaussian integration over a multifaceted crystal model Empirical absorption correction using spherical harmonics, implemented in SCALE3 ABSPACK scaling algorithm.'
_exptl_crystal_colour colourless
_exptl_crystal_colour_primary colourless
_exptl_crystal_density_diffrn 1.457
_exptl_crystal_description plate
_exptl_crystal_F_000 4298
_exptl_crystal_size_max 0.219
_exptl_crystal_size_mid 0.066
_exptl_crystal_size_min 0.011
_refine_diff_density_max 1.083
_refine_diff_density_min -0.705
_refine_diff_density_rms 0.126
_refine_ls_extinction_method none
_refine_ls_goodness_of_fit_ref 0.999
_refine_ls_hydrogen_treatment constr
_refine_ls_matrix_type full
_refine_ls_number_parameters 2567
_refine_ls_number_reflns 36769
_refine_ls_number_restraints 695
_refine_ls_restrained_S_all 0.991
_refine_ls_R_factor_all 0.2022
_refine_ls_R_factor_gt 0.0983
_refine_ls_shift/su_max 0.007
_refine_ls_shift/su_mean 0.000
_refine_ls_structure_factor_coef Fsqd
_refine_ls_weighting_details 'w=1/[\s^2^(Fo^2^)+(0.0890P)^2^] where P=(Fo^2^+2Fc^2^)/3'
_refine_ls_weighting_scheme calc
_refine_ls_wR_factor_gt 0.2187
_refine_ls_wR_factor_ref 0.2908
_reflns_Friedel_coverage 0.000
_reflns_number_gt 15811
_reflns_number_total 36769
_reflns_threshold_expression 'I > 2\s(I)'
_cod_data_source_file ja7b02183_si_001.cif
_cod_data_source_block Cu6L6H5
_cod_original_formula_sum 'C108.90 H90 Cu6 F3.30 O2.71 P6.10 S0.90'
_cod_database_code 4131257
_chemical_oxdiff_formula 'Cu6 P6 C100 H100 S O3 F3'
_shelx_space_group_comment
;
The symmetry employed for this shelxl refinement is uniquely defined
by the following loop, which should always be used as a source of
symmetry information in preference to the above space-group names.
They are only intended as comments.
;
_reflns_odcompleteness_completeness 94.37
_reflns_odcompleteness_iscentric 1
_reflns_odcompleteness_theta 73.83
_olex2_refinement_description
;
1. Fixed Uiso
 At 1.2 times of:
  All C(H) groups
2. Restrained distances
 S1_1-C1_1
 S1_2-C1_2
 S1_3-C1_3
 S1_4-C1_4
 1.851 with sigma of 0.02
 S1_1-O1_1 = S1_1-O2_1 = S1_1-O3_1
 S1_2-O1_2 = S1_2-O2_2 = S1_2-O3_2
 S1_3-O1_3 = S1_3-O2_3 = S1_3-O3_3
 S1_4-O1_4 = S1_4-O2_4 = S1_4-O3_4
 1.445 with sigma of 0.02
 C1_1-F1_1 = C1_1-F2_1 = C1_1-F3_1
 C1_2-F1_2 = C1_2-F2_2 = C1_2-F3_2
 C1_3-F1_3 = C1_3-F2_3 = C1_3-F3_3
 C1_4-F1_4 = C1_4-F2_4 = C1_4-F3_4
 1.338 with sigma of 0.02
 S1_1-F1_1 = S1_1-F2_1 = S1_1-F3_1
 S1_2-F1_2 = S1_2-F2_2 = S1_2-F3_2
 S1_3-F1_3 = S1_3-F2_3 = S1_3-F3_3
 S1_4-F1_4 = S1_4-F2_4 = S1_4-F3_4
 2.658 with sigma of 0.04
 C1_1-O1_1 = C1_1-O2_1 = C1_1-O3_1
 C1_2-O1_2 = C1_2-O2_2 = C1_2-O3_2
 C1_3-O1_3 = C1_3-O2_3 = C1_3-O3_3
 C1_4-O1_4 = C1_4-O2_4 = C1_4-O3_4
 2.581 with sigma of 0.04
 O1_1-O2_1 = O1_1-O3_1 = O2_1-O3_1
 O1_2-O2_2 = O1_2-O3_2 = O2_2-O3_2
 O1_3-O2_3 = O1_3-O3_3 = O2_3-O3_3
 O1_4-O2_4 = O1_4-O3_4 = O2_4-O3_4
 2.445 with sigma of 0.04
 F1_1-F2_1 = F1_1-F3_1 = F2_1-F3_1
 F1_2-F2_2 = F1_2-F3_2 = F2_2-F3_2
 F1_3-F2_3 = F1_3-F3_3 = F2_3-F3_3
 F1_4-F2_4 = F1_4-F3_4 = F2_4-F3_4
 2.151 with sigma of 0.04
 P1_22-C1_3
 0.86 with sigma of 0.02
 P1_22-S1_3
 0.96 with sigma of 0.02
3. Uiso/Uaniso restraints and constraints
All non-hydrogen atoms have similar U: within 1A with sigma of 0.01 and sigma
for terminal atoms of 0.02
: within 2A with sigma of 0.04 and sigma for terminal atoms of 0.08
4. Rigid body (RIGU) restrains
 P1, C23, C24, C25, C26, C27, C28, C23B, C24B, C25B, C26B, C27B, C28B
 with sigma for 1-2 distances of 0.004 and sigma for 1-3 distances of 0.004
 with sigma for 1-2 distances of 0.004 and sigma for 1-3 distances of 0.004
 S1_1, O1_1, O2_1, O3_1, C1_1, F1_1, F2_1, F3_1
 S1_2, O1_2, O2_2, O3_2, C1_2, F1_2, F2_2, F3_2
 S1_3, O1_3, O2_3, O3_3, C1_3, F1_3, F2_3, F3_3
 S1_4, O1_4, O2_4, O3_4, C1_4, F1_4, F2_4, F3_4
 with sigma for 1-2 distances of 0.004 and sigma for 1-3 distances of 0.004
5. Same fragment restrains
{Cu1, P1, C11, C12, C13, C14, C15, C16, C17, C18, C19, C20, C21, C22, C23B,
C24B, C25B, C26B, C27B, C28B} sigma for 1-2: 0.02, 1-3: 0.04
{Cu1, P1, C11, C12, C13, C14, C15, C16, C17, C18, C19, C20, C21, C22, C23B,
C28B, C27B, C26B, C25B, C24B} sigma for 1-2: 0.02, 1-3: 0.04
as
{Cu1, P1, C11, C12, C13, C14, C15, C16, C17, C18, C19, C20, C21, C22, C23, C24,
C25, C26, C27, C28}
6. Others
 1*[Sof(S1)+Sof(O1)+Sof(O2)+Sof(O3)+Sof(C1)+Sof(F1)+Sof(F2)+Sof(F3)]+1*
 [Sof(S1)+Sof(O1)+Sof(O2)+Sof(O3)+Sof(C1)+Sof(F1)+Sof(F2)+Sof(F3)]+1*[Sof(P1)+
 Sof(F2)+Sof(F3)+Sof(F4)+Sof(Q1)+Sof(Q2)+Sof(Q3)+Sof(Q4)+Sof(Q5)+Sof(Q6)+
 Sof(Q7)+Sof(Q8)+Sof(Q9)+Sof(Q10)+Sof(Q11)+Sof(Q12)+Sof(Q13)+Sof(Q14)+Sof(Q15)+
 Sof(Q16)+Sof(Q17)+Sof(Q18)+Sof(Q19)+Sof(Q20)+Sof(Q21)+Sof(Q22)+Sof(Q23)+
 Sof(Q24)+Sof(Q25)+Sof(Q26)+Sof(Q27)+Sof(Q28)+Sof(Q29)+Sof(Q30)+Sof(Q31)+
 Sof(Q32)+Sof(Q33)+Sof(Q34)+Sof(Q35)+Sof(Q36)+Sof(Q37)+Sof(Q38)+Sof(Q39)+
 Sof(Q40)+Sof(Q41)+Sof(Q42)+Sof(Q43)+Sof(Q44)+Sof(Q45)+Sof(Q46)+Sof(Q47)+
 Sof(Q48)+Sof(Q49)+Sof(Q50)+Sof(Q51)+Sof(Q52)+Sof(Q53)+Sof(Q54)+Sof(Q55)+
 Sof(Q56)+Sof(Q57)+Sof(Q58)+Sof(Q59)+Sof(Q60)+Sof(Q61)+Sof(Q62)+Sof(Q63)+
 Sof(Q64)+Sof(Q65)+Sof(Q66)+Sof(Q67)+Sof(Q68)+Sof(Q69)+Sof(Q70)+Sof(Q71)+
 Sof(Q72)+Sof(Q73)+Sof(Q74)+Sof(Q75)+Sof(Q76)+Sof(Q77)+Sof(Q78)+Sof(Q79)+
 Sof(Q80)]=1 with esd of 0.01
 Sof(P1)=Sof(F2)=Sof(F3)=Sof(F4)=Sof(F5)=Sof(F6)=Sof(F7)=1-FVAR(1)
 Sof(S1)=Sof(O1)=Sof(O2)=Sof(O3)=Sof(C1)=Sof(F1)=Sof(F2)=Sof(F3)=FVAR(1)
 Sof(S1)=Sof(O1)=Sof(O2)=Sof(O3)=Sof(C1)=Sof(F1)=Sof(F2)=Sof(F3)=0.5*FVAR(3)
 1(DFIX)=1(DFIX)=FVAR(3)
 1(DFIX)=1(DFIX)=1.414*FVAR(4)
 Sof(C23B)=Sof(C24B)=Sof(H24B)=Sof(C25B)=Sof(H25B)=Sof(C26B)=Sof(H26B)=
 Sof(C27B)=Sof(H27B)=Sof(C28B)=Sof(H28B)=1-FVAR(4)
 Sof(C23)=Sof(C24)=Sof(H24)=Sof(C25)=Sof(H25)=Sof(C26)=Sof(H26)=Sof(C27)=
 Sof(H27)=Sof(C28)=Sof(H28)=FVAR(4)
 Sof(S1)=Sof(O1)=Sof(O2)=Sof(O3)=Sof(C1)=Sof(F1)=Sof(F2)=Sof(F3)=0.5*FVAR(6)
 Sof(P1)=0.5*FVAR(7)
 Sof(F2)=Sof(F3)=Sof(F4)=Sof(Q1)=Sof(Q2)=Sof(Q3)=Sof(Q4)=Sof(Q5)=Sof(Q6)=
 Sof(Q7)=Sof(Q8)=Sof(Q9)=Sof(Q10)=Sof(Q11)=Sof(Q12)=Sof(Q13)=Sof(Q14)=Sof(Q15)=
 Sof(Q16)=Sof(Q17)=Sof(Q18)=Sof(Q19)=Sof(Q20)=Sof(Q21)=Sof(Q22)=Sof(Q23)=
 Sof(Q24)=Sof(Q25)=Sof(Q26)=Sof(Q27)=Sof(Q28)=Sof(Q29)=Sof(Q30)=Sof(Q31)=
 Sof(Q32)=Sof(Q33)=Sof(Q34)=Sof(Q35)=Sof(Q36)=Sof(Q37)=Sof(Q38)=Sof(Q39)=
 Sof(Q40)=Sof(Q41)=Sof(Q42)=Sof(Q43)=Sof(Q44)=Sof(Q45)=Sof(Q46)=Sof(Q47)=
 Sof(Q48)=Sof(Q49)=Sof(Q50)=Sof(Q51)=Sof(Q52)=Sof(Q53)=Sof(Q54)=Sof(Q55)=
 Sof(Q56)=Sof(Q57)=Sof(Q58)=Sof(Q59)=Sof(Q60)=Sof(Q61)=Sof(Q62)=Sof(Q63)=
 Sof(Q64)=Sof(Q65)=Sof(Q66)=Sof(Q67)=Sof(Q68)=Sof(Q69)=Sof(Q70)=Sof(Q71)=
 Sof(Q72)=Sof(Q73)=Sof(Q74)=Sof(Q75)=Sof(Q76)=Sof(Q77)=Sof(Q78)=Sof(Q79)=
 Sof(Q80)=FVAR(6)
 Fixed Sof: S1(0.5) O1(0.5) O2(0.5) O3(0.5) C1(0.5) F1(0.5) F2(0.5) F3(0.5)
7.a Aromatic/amide H refined with riding coordinates:
 C12(H12), C13(H13), C14(H14), C15(H15), C16(H16), C18(H18), C19(H19),
 C20(H20), C21(H21), C22(H22), C24(H24), C25(H25), C26(H26), C27(H27), C28(H28),
  C24B(H24B), C25B(H25B), C26B(H26B), C27B(H27B), C28B(H28B), C32(H32),
 C33(H33), C34(H34), C35(H35), C36(H36), C38(H38), C39(H39), C40(H40), C41(H41),
  C42(H42), C44(H44), C45(H45), C46(H46), C47(H47), C48(H48), C52(H52),
 C53(H53), C54(H54), C55(H55), C56(H56), C58(H58), C59(H59), C60(H60), C61(H61),
  C62(H62), C64(H64), C65(H65), C66(H66), C67(H67), C68(H68), C72(H72),
 C73(H73), C74(H74), C75(H75), C76(H76), C78(H78), C79(H79), C80(H80), C81(H81),
  C82(H82), C84(H84), C85(H85), C86(H86), C87(H87), C88(H88), C92(H92),
 C93(H93), C94(H94), C95(H95), C96(H96), C98(H98), C99(H99), C100(H100),
 C101(H101), C102(H102), C104(H104), C105(H105), C106(H106), C107(H107),
 C108(H108), C112(H112), C113(H113), C114(H114), C115(H115), C116(H116),
 C118(H118), C119(H119), C120(H120), C121(H121), C122(H122), C124(H124),
 C125(H125), C126(H126), C127(H127), C128(H128), C132(H132), C133(H133),
 C134(H134), C135(H135), C136(H136), C138(H138), C139(H139), C140(H140),
 C141(H141), C142(H142), C144(H144), C145(H145), C146(H146), C147(H147),
 C148(H148), C152(H152), C153(H153), C154(H154), C155(H155), C156(H156),
 C158(H158), C159(H159), C160(H160), C161(H161), C162(H162), C164(H164),
 C165(H165), C166(H166), C167(H167), C168(H168), C172(H172), C173(H173),
 C174(H174), C175(H175), C176(H176), C178(H178), C179(H179), C180(H180),
 C181(H181), C182(H182), C184(H184), C185(H185), C186(H186), C187(H187),
 C188(H188), C192(H192), C193(H193), C194(H194), C195(H195), C196(H196),
 C198(H198), C199(H199), C200(H200), C201(H201), C202(H202), C204(H204),
 C205(H205), C206(H206), C207(H207), C208(H208), C212(H212), C213(H213),
 C214(H214), C215(H215), C216(H216), C218(H218), C219(H219), C220(H220),
 C221(H221), C222(H222), C224(H224), C225(H225), C226(H226), C227(H227),
 C228(H228), C232(H232), C233(H233), C234(H234), C235(H235), C236(H236),
 C238(H238), C239(H239), C240(H240), C241(H241), C242(H242), C244(H244),
 C245(H245), C246(H246), C247(H247), C248(H248)
;
_shelx_shelxl_version_number 2016/6
_olex2_submission_special_instructions 'No special instructions were received'
_oxdiff_exptl_absorpt_empirical_details
;
Empirical correction (ABSPACK) includes:
- Absorption correction using spherical harmonics
- Frame scaling
;
_oxdiff_exptl_absorpt_empirical_full_max 1.712
_oxdiff_exptl_absorpt_empirical_full_min 0.655

loop_
_space_group_symop_operation_xyz
'x, y, z'
'-x, -y, -z'

loop_
_atom_site_label
_atom_site_type_symbol
_atom_site_fract_x
_atom_site_fract_y
_atom_site_fract_z
_atom_site_U_iso_or_equiv
_atom_site_adp_type
_atom_site_occupancy
_atom_site_site_symmetry_order
_atom_site_calc_flag
_atom_site_refinement_flags_posn
_atom_site_refinement_flags_adp
_atom_site_refinement_flags_occupancy
_atom_site_disorder_assembly
_atom_site_disorder_group
Cu1 Cu 0.89960(12) 1.22893(7) 0.73384(6) 0.0475(4) Uani 1 1 d D U . . .
P1 P 0.9810(2) 1.28806(12) 0.71306(12) 0.0469(7) Uani 1 1 d D U . . .
C11 C 0.9353(8) 1.3312(5) 0.6782(5) 0.048(3) Uani 1 1 d D U . . .
C12 C 0.9740(8) 1.3858(5) 0.6863(5) 0.060(3) Uani 1 1 d D U . . .
H12 H 1.024439 1.404200 0.712464 0.072 Uiso 1 1 calc R . . . .
C13 C 0.9375(9) 1.4132(6) 0.6554(6) 0.070(4) Uani 1 1 d D U . . .
H13 H 0.962267 1.450588 0.661853 0.083 Uiso 1 1 calc R . . . .
C14 C 0.8652(10) 1.3854(6) 0.6154(6) 0.070(4) Uani 1 1 d D U . . .
H14 H 0.842233 1.403367 0.594105 0.085 Uiso 1 1 calc R . . . .
C15 C 0.8275(9) 1.3318(5) 0.6070(5) 0.060(4) Uani 1 1 d D U . . .
H15 H 0.777909 1.313366 0.580223 0.072 Uiso 1 1 calc R . . . .
C16 C 0.8617(9) 1.3037(5) 0.6378(5) 0.060(4) Uani 1 1 d D U . . .
H16 H 0.835388 1.266709 0.631422 0.072 Uiso 1 1 calc R . . . .
C17 C 1.0680(8) 1.2509(5) 0.6754(6) 0.057(3) Uani 1 1 d D U . . .
C18 C 1.1164(9) 1.2767(5) 0.6519(6) 0.068(4) Uani 1 1 d D U . . .
H18 H 1.102910 1.312623 0.652188 0.082 Uiso 1 1 calc R . . . .
C19 C 1.1875(10) 1.2484(5) 0.6270(6) 0.069(4) Uani 1 1 d D U . . .
H19 H 1.220107 1.264627 0.609745 0.083 Uiso 1 1 calc R . . . .
C20 C 1.2071(9) 1.1958(6) 0.6292(6) 0.068(4) Uani 1 1 d D U . . .
H20 H 1.257049 1.178549 0.615790 0.081 Uiso 1 1 calc R . . . .
C21 C 1.1556(9) 1.1687(6) 0.6502(5) 0.058(3) Uani 1 1 d D U . . .
H21 H 1.166094 1.131675 0.648313 0.070 Uiso 1 1 calc R . . . .
C22 C 1.0874(8) 1.1977(5) 0.6744(4) 0.048(3) Uani 1 1 d D U . . .
H22 H 1.053539 1.180702 0.690592 0.058 Uiso 1 1 calc R . . . .
C23 C 1.0503(11) 1.3435(7) 0.7716(6) 0.065(4) Uani 0.68(4) 1 d D U . A 1
C24 C 1.0109(19) 1.3732(11) 0.8139(8) 0.085(8) Uani 0.68(4) 1 d D U . A 1
H24 H 0.949470 1.364974 0.812576 0.103 Uiso 0.68(4) 1 calc R . . A 1
C25 C 1.065(2) 1.418(2) 0.8607(11) 0.131(9) Uani 0.68(4) 1 d D U . A 1
H25 H 1.037950 1.443030 0.887410 0.158 Uiso 0.68(4) 1 calc R . . A 1
C26 C 1.156(2) 1.4221(18) 0.8657(11) 0.133(10) Uani 0.68(4) 1 d D U . A 1
H26 H 1.191678 1.445647 0.898077 0.160 Uiso 0.68(4) 1 calc R . . A 1
C27 C 1.1946(19) 1.3925(18) 0.8238(15) 0.18(3) Uani 0.68(4) 1 d D U . A 1
H27 H 1.256722 1.399333 0.826240 0.216 Uiso 0.68(4) 1 calc R . . A 1
C28 C 1.1417(13) 1.3509(12) 0.7759(12) 0.100(10) Uani 0.68(4) 1 d D U . A 1
H28 H 1.169328 1.328979 0.747746 0.120 Uiso 0.68(4) 1 calc R . . A 1
C23B C 1.0446(18) 1.3456(11) 0.7729(9) 0.068(6) Uani 0.32(4) 1 d D U . A 2
C24B C 0.995(3) 1.387(2) 0.8032(17) 0.090(10) Uani 0.32(4) 1 d D U . A 2
H24B H 0.940347 1.393979 0.787949 0.108 Uiso 0.32(4) 1 calc R . . A 2
C25B C 1.028(4) 1.420(4) 0.8581(18) 0.130(11) Uani 0.32(4) 1 d D U . A 2
H25B H 0.989246 1.439028 0.880785 0.156 Uiso 0.32(4) 1 calc R . . A 2
C26B C 1.118(5) 1.424(4) 0.877(2) 0.134(10) Uani 0.32(4) 1 d D U . A 2
H26B H 1.145907 1.455538 0.907525 0.161 Uiso 0.32(4) 1 calc R . . A 2
C27B C 1.164(4) 1.380(3) 0.849(2) 0.130(12) Uani 0.32(4) 1 d D U . A 2
H27B H 1.220943 1.376271 0.864618 0.157 Uiso 0.32(4) 1 calc R . . A 2
C28B C 1.127(3) 1.340(2) 0.797(2) 0.094(12) Uani 0.32(4) 1 d D U . A 2
H28B H 1.158640 1.308992 0.778204 0.113 Uiso 0.32(4) 1 calc R . . A 2
Cu3 Cu 0.78371(11) 1.16257(6) 0.74863(6) 0.0439(4) Uani 1 1 d . U . . .
P3 P 0.66045(18) 1.10371(12) 0.73820(11) 0.0401(6) Uani 1 1 d . U . . .
C31 C 0.5512(7) 1.1028(4) 0.6999(4) 0.040(2) Uani 1 1 d . U . . .
C32 C 0.4691(8) 1.1019(5) 0.7174(5) 0.051(3) Uani 1 1 d . U . . .
H32 H 0.468685 1.102938 0.750475 0.061 Uiso 1 1 calc R . . . .
C33 C 0.3879(7) 1.0996(5) 0.6855(5) 0.051(3) Uani 1 1 d . U . . .
H33 H 0.333858 1.101228 0.698201 0.062 Uiso 1 1 calc R . . . .
C34 C 0.3869(7) 1.0949(4) 0.6372(4) 0.046(3) Uani 1 1 d . U . . .
H34 H 0.331859 1.091499 0.615859 0.056 Uiso 1 1 calc R . . . .
C35 C 0.4669(8) 1.0951(5) 0.6178(4) 0.050(3) Uani 1 1 d . U . . .
H35 H 0.465714 1.091311 0.583718 0.061 Uiso 1 1 calc R . . . .
C36 C 0.5489(7) 1.1011(5) 0.6508(4) 0.047(3) Uani 1 1 d . U . . .
H36 H 0.603038 1.103873 0.639277 0.056 Uiso 1 1 calc R . . . .
C37 C 0.6813(7) 1.0264(5) 0.7073(4) 0.042(3) Uani 1 1 d . U . . .
C38 C 0.7699(6) 1.0137(4) 0.7160(4) 0.041(2) Uani 1 1 d . U . . .
H38 H 0.815542 1.043987 0.736513 0.049 Uiso 1 1 calc R . . . .
C39 C 0.7907(8) 0.9557(5) 0.6940(5) 0.055(3) Uani 1 1 d . U . . .
H39 H 0.849950 0.947021 0.699125 0.067 Uiso 1 1 calc R . . . .
C40 C 0.7206(9) 0.9112(4) 0.6644(4) 0.051(3) Uani 1 1 d . U . . .
H40 H 0.733200 0.872308 0.650600 0.062 Uiso 1 1 calc R . . . .
C41 C 0.6338(7) 0.9234(5) 0.6550(4) 0.046(3) Uani 1 1 d . U . . .
H41 H 0.587908 0.893474 0.634005 0.056 Uiso 1 1 calc R . . . .
C42 C 0.6156(8) 0.9813(5) 0.6774(4) 0.048(3) Uani 1 1 d . U . . .
H42 H 0.556263 0.989721 0.671851 0.058 Uiso 1 1 calc R . . . .
C43 C 0.6320(7) 1.1119(5) 0.8001(4) 0.040(2) Uani 1 1 d . U . . .
C44 C 0.6226(7) 1.0662(4) 0.8141(4) 0.043(3) Uani 1 1 d . U . . .
H44 H 0.633213 1.029001 0.790960 0.051 Uiso 1 1 calc R . . . .
C45 C 0.5979(8) 1.0732(5) 0.8611(4) 0.046(3) Uani 1 1 d . U . . .
H45 H 0.590991 1.040722 0.868662 0.055 Uiso 1 1 calc R . . . .
C46 C 0.5834(8) 1.1277(5) 0.8970(5) 0.053(3) Uani 1 1 d . U . . .
H46 H 0.569651 1.133090 0.929470 0.063 Uiso 1 1 calc R . . . .
C47 C 0.5898(8) 1.1744(6) 0.8834(4) 0.056(3) Uani 1 1 d . U . . .
H47 H 0.576597 1.211081 0.906158 0.067 Uiso 1 1 calc R . . . .
C48 C 0.6155(7) 1.1677(5) 0.8366(4) 0.044(3) Uani 1 1 d . U . . .
H48 H 0.622084 1.200153 0.829126 0.053 Uiso 1 1 calc R . . . .
Cu5 Cu 0.77042(11) 1.16795(7) 0.66005(6) 0.0439(4) Uani 1 1 d . U . . .
P5 P 0.74246(18) 1.11506(12) 0.57323(10) 0.0400(6) Uani 1 1 d . U . . .
C51 C 0.7628(7) 1.0383(5) 0.5468(4) 0.043(3) Uani 1 1 d . U . . .
C52 C 0.7546(7) 1.0058(5) 0.5752(4) 0.043(2) Uani 1 1 d . U . . .
H52 H 0.737659 1.023249 0.608045 0.052 Uiso 1 1 calc R . . . .
C53 C 0.7712(7) 0.9475(5) 0.5555(5) 0.054(3) Uani 1 1 d . U . . .
H53 H 0.764591 0.925652 0.574557 0.065 Uiso 1 1 calc R . . . .
C54 C 0.7983(8) 0.9218(4) 0.5063(4) 0.047(3) Uani 1 1 d . U . . .
H54 H 0.809929 0.882650 0.492802 0.057 Uiso 1 1 calc R . . . .
C55 C 0.8075(7) 0.9538(5) 0.4782(4) 0.046(3) Uani 1 1 d . U . . .
H55 H 0.826876 0.936733 0.445988 0.055 Uiso 1 1 calc R . . . .
C56 C 0.7883(7) 1.0114(4) 0.4974(4) 0.043(3) Uani 1 1 d . U . . .
H56 H 0.792255 1.032491 0.477460 0.052 Uiso 1 1 calc R . . . .
C57 C 0.6296(7) 1.1144(4) 0.5389(4) 0.039(2) Uani 1 1 d . U . . .
C58 C 0.5817(8) 1.0635(5) 0.4970(4) 0.049(3) Uani 1 1 d . U . . .
H58 H 0.605895 1.027763 0.486539 0.058 Uiso 1 1 calc R . . . .
C59 C 0.4971(7) 1.0677(5) 0.4715(4) 0.047(3) Uani 1 1 d . U . . .
H59 H 0.466213 1.034497 0.443056 0.056 Uiso 1 1 calc R . . . .
C60 C 0.4596(8) 1.1182(5) 0.4869(5) 0.055(3) Uani 1 1 d . U . . .
H60 H 0.403172 1.119562 0.469319 0.066 Uiso 1 1 calc R . . . .
C61 C 0.5045(8) 1.1688(5) 0.5294(5) 0.052(3) Uani 1 1 d . U . . .
H61 H 0.477380 1.203589 0.540188 0.062 Uiso 1 1 calc R . . . .
C62 C 0.5905(8) 1.1674(5) 0.5557(4) 0.051(3) Uani 1 1 d . U . . .
H62 H 0.620942 1.201085 0.583743 0.061 Uiso 1 1 calc R . . . .
C63 C 0.8147(7) 1.1462(4) 0.5437(4) 0.042(3) Uani 1 1 d . U . . .
C64 C 0.7857(8) 1.1669(5) 0.5066(4) 0.048(3) Uani 1 1 d . U . . .
H64 H 0.723976 1.166443 0.496050 0.057 Uiso 1 1 calc R . . . .
C65 C 0.8467(8) 1.1881(6) 0.4850(5) 0.056(3) Uani 1 1 d . U . . .
H65 H 0.825551 1.201084 0.459607 0.067 Uiso 1 1 calc R . . . .
C66 C 0.9377(8) 1.1903(6) 0.5003(5) 0.062(4) Uani 1 1 d . U . . .
H66 H 0.977977 1.204979 0.485419 0.074 Uiso 1 1 calc R . . . .
C67 C 0.9700(8) 1.1707(5) 0.5379(5) 0.059(4) Uani 1 1 d . U . . .
H67 H 1.032013 1.172885 0.548816 0.071 Uiso 1 1 calc R . . . .
C68 C 0.9106(7) 1.1484(5) 0.5586(4) 0.048(3) Uani 1 1 d . U . . .
H68 H 0.932658 1.134241 0.583005 0.058 Uiso 1 1 calc R . . . .
Cu7 Cu 0.73326(12) 1.25599(7) 0.73821(7) 0.0546(5) Uani 1 1 d . U . . .
P7 P 0.6425(2) 1.32756(12) 0.76362(13) 0.0503(8) Uani 1 1 d . U . . .
C71 C 0.7028(8) 1.4015(5) 0.7938(4) 0.048(3) Uani 1 1 d . U . . .
C72 C 0.6795(8) 1.4480(5) 0.8367(5) 0.057(3) Uani 1 1 d . U . . .
H72 H 0.631597 1.441731 0.851839 0.069 Uiso 1 1 calc R . . . .
C73 C 0.7266(9) 1.5030(5) 0.8567(5) 0.060(4) Uani 1 1 d . U . . .
H73 H 0.708856 1.533955 0.884417 0.072 Uiso 1 1 calc R . . . .
C74 C 0.7966(10) 1.5124(6) 0.8370(7) 0.084(5) Uani 1 1 d . U . . .
H74 H 0.830383 1.549156 0.851854 0.101 Uiso 1 1 calc R . . . .
C75 C 0.8194(13) 1.4667(7) 0.7936(8) 0.112(8) Uani 1 1 d . U . . .
H75 H 0.866881 1.473607 0.778472 0.134 Uiso 1 1 calc R . . . .
C76 C 0.7738(11) 1.4123(6) 0.7730(7) 0.087(5) Uani 1 1 d . U . . .
H76 H 0.791065 1.382102 0.744496 0.104 Uiso 1 1 calc R . . . .
C77 C 0.5779(11) 1.3279(5) 0.8128(5) 0.063(4) Uani 1 1 d . U . . .
C78 C 0.4875(12) 1.3371(6) 0.8126(7) 0.078(5) Uani 1 1 d . U . . .
H78 H 0.454530 1.342364 0.784789 0.094 Uiso 1 1 calc R . . . .
C79 C 0.4452(17) 1.3387(8) 0.8540(9) 0.124(10) Uani 1 1 d . U . . .
H79 H 0.384074 1.343684 0.852965 0.149 Uiso 1 1 calc R . . . .
C80 C 0.494(2) 1.3329(9) 0.8962(11) 0.153(16) Uani 1 1 d . U . . .
H80 H 0.467900 1.335949 0.924931 0.183 Uiso 1 1 calc R . . . .
C81 C 0.580(2) 1.3227(7) 0.8943(8) 0.135(12) Uani 1 1 d . U . . .
H81 H 0.613225 1.317732 0.922120 0.162 Uiso 1 1 calc R . . . .
C82 C 0.6219(16) 1.3192(6) 0.8537(6) 0.105(7) Uani 1 1 d . U . . .
H82 H 0.681609 1.310682 0.854151 0.125 Uiso 1 1 calc R . . . .
C83 C 0.5584(8) 1.3293(5) 0.7125(5) 0.058(3) Uani 1 1 d . U . . .
C84 C 0.5060(9) 1.2768(5) 0.6792(5) 0.066(4) Uani 1 1 d . U . . .
H84 H 0.517055 1.242535 0.682968 0.079 Uiso 1 1 calc R . . . .
C85 C 0.4354(9) 1.2753(7) 0.6394(5) 0.072(4) Uani 1 1 d . U . . .
H85 H 0.399040 1.240372 0.617658 0.086 Uiso 1 1 calc R . . . .
C86 C 0.4215(11) 1.3266(8) 0.6334(6) 0.080(5) Uani 1 1 d . U . . .
H86 H 0.377277 1.325233 0.606270 0.096 Uiso 1 1 calc R . . . .
C87 C 0.4703(10) 1.3781(7) 0.6659(6) 0.080(5) Uani 1 1 d . U . . .
H87 H 0.458627 1.412406 0.662352 0.095 Uiso 1 1 calc R . . . .
C88 C 0.5399(9) 1.3791(6) 0.7057(6) 0.065(4) Uani 1 1 d . U . . .
H88 H 0.574265 1.414614 0.728057 0.077 Uiso 1 1 calc R . . . .
Cu9 Cu 0.89271(12) 1.24185(7) 0.82572(7) 0.0513(4) Uani 1 1 d . U . . .
P9 P 0.9412(2) 1.28630(12) 0.91145(12) 0.0473(7) Uani 1 1 d . U . . .
C91 C 1.0612(9) 1.3132(5) 0.9344(5) 0.060(3) Uani 1 1 d . U . . .
C92 C 1.0961(10) 1.3668(6) 0.9761(5) 0.065(4) Uani 1 1 d . U . . .
H92 H 1.056083 1.391331 0.994383 0.078 Uiso 1 1 calc R . . . .
C93 C 1.1858(11) 1.3846(6) 0.9912(6) 0.075(4) Uani 1 1 d . U . . .
H93 H 1.205929 1.421661 1.018122 0.090 Uiso 1 1 calc R . . . .
C94 C 1.2488(11) 1.3478(7) 0.9668(6) 0.075(4) Uani 1 1 d . U . . .
H94 H 1.310693 1.359395 0.977806 0.090 Uiso 1 1 calc R . . . .
C95 C 1.2164(10) 1.2940(7) 0.9259(6) 0.087(6) Uani 1 1 d . U . . .
H95 H 1.256783 1.268626 0.909062 0.104 Uiso 1 1 calc R . . . .
C96 C 1.1232(9) 1.2770(7) 0.9095(6) 0.084(6) Uani 1 1 d . U . . .
H96 H 1.102504 1.240815 0.881410 0.100 Uiso 1 1 calc R . . . .
C97 C 0.9254(8) 1.2366(5) 0.9426(4) 0.046(3) Uani 1 1 d . U . . .
C98 C 0.8461(8) 1.1987(6) 0.9265(5) 0.057(3) Uani 1 1 d . U . . .
H98 H 0.801903 1.200339 0.900655 0.068 Uiso 1 1 calc R . . . .
C99 C 0.8296(9) 1.1593(6) 0.9464(5) 0.064(4) Uani 1 1 d . U . . .
H99 H 0.773576 1.137019 0.936678 0.077 Uiso 1 1 calc R . . . .
C100 C 0.8949(9) 1.1531(6) 0.9798(5) 0.060(3) Uani 1 1 d . U . . .
H100 H 0.885358 1.124560 0.991955 0.071 Uiso 1 1 calc R . . . .
C101 C 0.9756(9) 1.1876(6) 0.9970(5) 0.063(4) Uani 1 1 d . U . . .
H101 H 1.019770 1.183369 1.021422 0.076 Uiso 1 1 calc R . . . .
C102 C 0.9916(8) 1.2294(5) 0.9778(5) 0.056(3) Uani 1 1 d . U . . .
H102 H 1.047185 1.252373 0.988717 0.067 Uiso 1 1 calc R . . . .
C103 C 0.8840(9) 1.3496(5) 0.9477(4) 0.054(3) Uani 1 1 d . U . . .
C104 C 0.8509(14) 1.3832(7) 0.9242(6) 0.105(7) Uani 1 1 d . U . . .
H104 H 0.855620 1.373255 0.889280 0.126 Uiso 1 1 calc R . . . .
C105 C 0.8101(15) 1.4321(8) 0.9512(7) 0.143(11) Uani 1 1 d . U . . .
H105 H 0.786380 1.454183 0.933939 0.172 Uiso 1 1 calc R . . . .
C106 C 0.8037(13) 1.4489(7) 1.0024(6) 0.106(8) Uani 1 1 d . U . . .
H106 H 0.775290 1.481942 1.019864 0.127 Uiso 1 1 calc R . . . .
C107 C 0.8387(12) 1.4174(7) 1.0279(7) 0.098(6) Uani 1 1 d . U . . .
H107 H 0.837567 1.429631 1.063488 0.118 Uiso 1 1 calc R . . . .
C108 C 0.8765(10) 1.3662(6) 1.0001(5) 0.072(4) Uani 1 1 d . U . . .
H108 H 0.896978 1.342917 1.016774 0.086 Uiso 1 1 calc R . . . .
Cu11 Cu 0.95648(11) 1.15627(7) 0.76977(7) 0.0503(4) Uani 1 1 d . U . . .
P11 P 1.05537(19) 1.09170(11) 0.75929(11) 0.0410(6) Uani 1 1 d . U . . .
C111 C 1.1720(7) 1.1229(5) 0.7887(4) 0.041(2) Uani 1 1 d . U . . .
C112 C 1.2349(8) 1.0959(5) 0.8081(5) 0.055(3) Uani 1 1 d . U . . .
H112 H 1.217268 1.060259 0.808605 0.066 Uiso 1 1 calc R . . . .
C113 C 1.3263(8) 1.1208(6) 0.8276(5) 0.058(3) Uani 1 1 d . U . . .
H113 H 1.367559 1.102360 0.841682 0.069 Uiso 1 1 calc R . . . .
C114 C 1.3539(9) 1.1733(6) 0.8253(5) 0.066(4) Uani 1 1 d . U . . .
H114 H 1.413840 1.189904 0.837072 0.079 Uiso 1 1 calc R . . . .
C115 C 1.2890(9) 1.2003(6) 0.8049(5) 0.064(4) Uani 1 1 d . U . . .
H115 H 1.306208 1.235651 0.803743 0.076 Uiso 1 1 calc R . . . .
C116 C 1.1996(8) 1.1757(5) 0.7865(4) 0.049(3) Uani 1 1 d . U . . .
H116 H 1.157867 1.194146 0.772713 0.059 Uiso 1 1 calc R . . . .
C117 C 1.0634(7) 1.0458(4) 0.6911(4) 0.041(2) Uani 1 1 d . U . . .
C118 C 0.9923(8) 1.0416(5) 0.6524(5) 0.055(3) Uani 1 1 d . U . . .
H118 H 0.942002 1.061400 0.661682 0.066 Uiso 1 1 calc R . . . .
C119 C 0.9959(7) 1.0078(5) 0.5995(4) 0.051(3) Uani 1 1 d . U . . .
H119 H 0.949652 1.006417 0.573229 0.062 Uiso 1 1 calc R . . . .
C120 C 1.0697(8) 0.9761(5) 0.5864(4) 0.053(3) Uani 1 1 d . U . . .
H120 H 1.070736 0.951782 0.551360 0.063 Uiso 1 1 calc R . . . .
C121 C 1.1395(8) 0.9803(5) 0.6237(4) 0.048(3) Uani 1 1 d . U . . .
H121 H 1.189180 0.959973 0.614189 0.057 Uiso 1 1 calc R . . . .
C122 C 1.1375(7) 1.0152(5) 0.6771(4) 0.042(2) Uani 1 1 d . U . . .
H122 H 1.185537 1.017766 0.702943 0.051 Uiso 1 1 calc R . . . .
C123 C 1.0292(7) 1.0420(5) 0.7879(4) 0.043(3) Uani 1 1 d . U . . .
C124 C 1.0023(9) 1.0648(5) 0.8367(5) 0.054(3) Uani 1 1 d . U . . .
H124 H 1.000707 1.105199 0.854242 0.065 Uiso 1 1 calc R . . . .
C125 C 0.9782(11) 1.0295(5) 0.8596(6) 0.073(4) Uani 1 1 d . U . . .
H125 H 0.960869 1.046518 0.892336 0.088 Uiso 1 1 calc R . . . .
C126 C 0.9788(8) 0.9706(5) 0.8362(5) 0.051(3) Uani 1 1 d . U . . .
H126 H 0.963180 0.947299 0.852698 0.061 Uiso 1 1 calc R . . . .
C127 C 1.0036(8) 0.9451(5) 0.7861(4) 0.046(3) Uani 1 1 d . U . . .
H127 H 1.003976 0.904538 0.768911 0.055 Uiso 1 1 calc R . . . .
C128 C 1.0276(8) 0.9812(5) 0.7624(4) 0.046(3) Uani 1 1 d . U . . .
H128 H 1.042788 0.964279 0.729015 0.056 Uiso 1 1 calc R . . . .
Cu13 Cu 0.66123(10) 0.32676(7) 0.22342(7) 0.0460(4) Uani 1 1 d . U . . .
P13 P 0.73970(19) 0.40467(12) 0.22750(12) 0.0444(7) Uani 1 1 d . U . . .
C131 C 0.8337(8) 0.3927(5) 0.1907(5) 0.048(3) Uani 1 1 d . U . . .
C132 C 0.8287(10) 0.3412(5) 0.1467(5) 0.067(4) Uani 1 1 d . U . . .
H132 H 0.778602 0.313494 0.136624 0.080 Uiso 1 1 calc R . . . .
C133 C 0.8966(13) 0.3294(7) 0.1170(7) 0.087(6) Uani 1 1 d . U . . .
H133 H 0.892790 0.293391 0.088033 0.104 Uiso 1 1 calc R . . . .
C134 C 0.9673(11) 0.3692(8) 0.1295(7) 0.087(5) Uani 1 1 d . U . . .
H134 H 1.010215 0.362553 0.107700 0.104 Uiso 1 1 calc R . . . .
C135 C 0.9765(13) 0.4205(10) 0.1752(8) 0.136(10) Uani 1 1 d . U . . .
H135 H 1.028356 0.446940 0.185715 0.163 Uiso 1 1 calc R . . . .
C136 C 0.9066(10) 0.4330(7) 0.2062(7) 0.095(7) Uani 1 1 d . U . . .
H136 H 0.911290 0.468008 0.236357 0.114 Uiso 1 1 calc R . . . .
C137 C 0.7872(7) 0.4598(4) 0.2934(5) 0.051(3) Uani 1 1 d . U . . .
C138 C 0.7800(9) 0.5195(5) 0.3068(5) 0.060(4) Uani 1 1 d . U . . .
H138 H 0.753626 0.532176 0.282124 0.072 Uiso 1 1 calc R . . . .
C139 C 0.8147(10) 0.5603(5) 0.3598(6) 0.070(4) Uani 1 1 d . U . . .
H139 H 0.809323 0.600113 0.370129 0.085 Uiso 1 1 calc R . . . .
C140 C 0.8556(9) 0.5417(6) 0.3954(6) 0.070(4) Uani 1 1 d . U . . .
H140 H 0.876920 0.568896 0.429875 0.084 Uiso 1 1 calc R . . . .
C141 C 0.8659(8) 0.4826(5) 0.3809(5) 0.060(4) Uani 1 1 d . U . . .
H141 H 0.896352 0.470060 0.404772 0.072 Uiso 1 1 calc R . . . .
C142 C 0.8291(7) 0.4422(5) 0.3294(5) 0.055(3) Uani 1 1 d . U . . .
H142 H 0.833552 0.402363 0.319527 0.067 Uiso 1 1 calc R . . . .
C143 C 0.6702(8) 0.4447(5) 0.1986(5) 0.055(3) Uani 1 1 d . U . . .
C144 C 0.6968(10) 0.4649(6) 0.1647(6) 0.069(4) Uani 1 1 d . U . . .
H144 H 0.753617 0.458177 0.155538 0.083 Uiso 1 1 calc R . . . .
C145 C 0.6402(13) 0.4961(8) 0.1428(7) 0.098(6) Uani 1 1 d . U . . .
H145 H 0.659837 0.510995 0.120578 0.118 Uiso 1 1 calc R . . . .
C146 C 0.5546(12) 0.5033(7) 0.1558(7) 0.088(5) Uani 1 1 d . U . . .
H146 H 0.515058 0.521528 0.140425 0.105 Uiso 1 1 calc R . . . .
C147 C 0.5263(10) 0.4843(6) 0.1908(6) 0.072(4) Uani 1 1 d . U . . .
H147 H 0.469071 0.490563 0.199428 0.087 Uiso 1 1 calc R . . . .
C148 C 0.5829(8) 0.4564(5) 0.2126(6) 0.057(3) Uani 1 1 d . U . . .
H148 H 0.564476 0.444678 0.237108 0.069 Uiso 1 1 calc R . . . .
Cu15 Cu 0.61090(10) 0.23385(6) 0.23839(6) 0.0386(4) Uani 1 1 d . U . . .
P15 P 0.58878(18) 0.13878(11) 0.22384(11) 0.0382(6) Uani 1 1 d . U . . .
C151 C 0.6086(6) 0.1245(4) 0.2830(4) 0.038(2) Uani 1 1 d . U . . .
C152 C 0.6043(8) 0.1702(5) 0.3312(4) 0.047(3) Uani 1 1 d . U . . .
H152 H 0.595251 0.207475 0.333485 0.057 Uiso 1 1 calc R . . . .
C153 C 0.6133(8) 0.1601(6) 0.3759(5) 0.055(3) Uani 1 1 d . U . . .
H153 H 0.609254 0.190746 0.408021 0.066 Uiso 1 1 calc R . . . .
C154 C 0.6280(8) 0.1064(5) 0.3737(5) 0.053(3) Uani 1 1 d . U . . .
H154 H 0.635343 0.100339 0.404112 0.063 Uiso 1 1 calc R . . . .
C155 C 0.6320(8) 0.0598(5) 0.3249(5) 0.051(3) Uani 1 1 d . U . . .
H155 H 0.640392 0.022483 0.322781 0.061 Uiso 1 1 calc R . . . .
C156 C 0.6235(8) 0.0694(5) 0.2802(4) 0.048(3) Uani 1 1 d . U . . .
H156 H 0.627832 0.038898 0.248065 0.057 Uiso 1 1 calc R . . . .
C157 C 0.6519(7) 0.0859(4) 0.1790(4) 0.041(2) Uani 1 1 d . U . . .
C158 C 0.6196(8) 0.0280(5) 0.1477(4) 0.047(3) Uani 1 1 d . U . . .
H158 H 0.560981 0.014218 0.147198 0.057 Uiso 1 1 calc R . . . .
C159 C 0.6742(8) -0.0100(5) 0.1166(4) 0.050(3) Uani 1 1 d . U . . .
H159 H 0.651065 -0.048843 0.094886 0.060 Uiso 1 1 calc R . . . .
C160 C 0.7598(9) 0.0085(6) 0.1176(5) 0.063(4) Uani 1 1 d . U . . .
H160 H 0.796330 -0.018150 0.098080 0.075 Uiso 1 1 calc R . . . .
C161 C 0.7949(8) 0.0678(5) 0.1478(5) 0.053(3) Uani 1 1 d . U . . .
H161 H 0.853294 0.081304 0.147695 0.064 Uiso 1 1 calc R . . . .
C162 C 0.7388(8) 0.1053(5) 0.1779(4) 0.050(3) Uani 1 1 d . U . . .
H162 H 0.760347 0.144715 0.198049 0.060 Uiso 1 1 calc R . . . .
C163 C 0.4710(7) 0.1080(4) 0.1959(4) 0.044(3) Uani 1 1 d . U . . .
C164 C 0.4133(7) 0.0953(4) 0.2240(4) 0.044(3) Uani 1 1 d . U . . .
H164 H 0.434692 0.099831 0.258056 0.052 Uiso 1 1 calc R . . . .
C165 C 0.3223(7) 0.0755(4) 0.2014(4) 0.039(2) Uani 1 1 d . U . . .
H165 H 0.283180 0.067643 0.220880 0.047 Uiso 1 1 calc R . . . .
C166 C 0.2900(7) 0.0675(4) 0.1509(5) 0.049(3) Uani 1 1 d . U . . .
H166 H 0.229956 0.052883 0.135595 0.059 Uiso 1 1 calc R . . . .
C167 C 0.3457(7) 0.0810(5) 0.1239(4) 0.048(3) Uani 1 1 d . U . . .
H167 H 0.323138 0.077052 0.090167 0.058 Uiso 1 1 calc R . . . .
C168 C 0.4358(8) 0.1006(5) 0.1446(4) 0.047(3) Uani 1 1 d . U . . .
H168 H 0.473395 0.109048 0.124737 0.056 Uiso 1 1 calc R . . . .
Cu17 Cu 0.76715(10) 0.27515(6) 0.26225(6) 0.0442(4) Uani 1 1 d . U . . .
P17 P 0.91363(17) 0.26622(11) 0.27744(11) 0.0394(6) Uani 1 1 d . U . . .
C171 C 0.9329(7) 0.2222(4) 0.3139(4) 0.040(2) Uani 1 1 d . U . . .
C172 C 0.8605(7) 0.1886(4) 0.3160(4) 0.040(2) Uani 1 1 d . U . . .
H172 H 0.802489 0.191272 0.301084 0.048 Uiso 1 1 calc R . . . .
C173 C 0.8728(7) 0.1508(5) 0.3399(4) 0.046(3) Uani 1 1 d . U . . .
H173 H 0.823074 0.127943 0.340372 0.056 Uiso 1 1 calc R . . . .
C174 C 0.9584(7) 0.1465(4) 0.3633(4) 0.039(2) Uani 1 1 d . U . . .
H174 H 0.966512 0.120909 0.379217 0.047 Uiso 1 1 calc R . . . .
C175 C 1.0310(8) 0.1810(5) 0.3624(4) 0.046(3) Uani 1 1 d . U . . .
H175 H 1.088583 0.178670 0.378144 0.055 Uiso 1 1 calc R . . . .
C176 C 1.0204(7) 0.2187(4) 0.3389(4) 0.038(2) Uani 1 1 d . U . . .
H176 H 1.070357 0.241992 0.339286 0.046 Uiso 1 1 calc R . . . .
C177 C 0.9920(7) 0.3333(4) 0.3125(4) 0.043(3) Uani 1 1 d . U . . .
C178 C 1.0246(7) 0.3614(5) 0.2861(5) 0.051(3) Uani 1 1 d . U . . .
H178 H 1.009853 0.344660 0.249567 0.062 Uiso 1 1 calc R . . . .
C179 C 1.0798(7) 0.4148(4) 0.3118(5) 0.055(3) Uani 1 1 d . U . . .
H179 H 1.101811 0.433133 0.292671 0.066 Uiso 1 1 calc R . . . .
C180 C 1.1013(8) 0.4402(5) 0.3664(6) 0.061(4) Uani 1 1 d . U . . .
H180 H 1.138750 0.475450 0.384294 0.073 Uiso 1 1 calc R . . . .
C181 C 1.0676(8) 0.4131(4) 0.3929(5) 0.052(3) Uani 1 1 d . U . . .
H181 H 1.082635 0.430452 0.429396 0.063 Uiso 1 1 calc R . . . .
C182 C 1.0110(8) 0.3602(5) 0.3684(5) 0.052(3) Uani 1 1 d . U . . .
H182 H 0.986602 0.343202 0.387849 0.062 Uiso 1 1 calc R . . . .
C183 C 0.9604(7) 0.2276(4) 0.2182(4) 0.038(2) Uani 1 1 d . U . . .
C184 C 0.9058(9) 0.2114(6) 0.1701(5) 0.061(3) Uani 1 1 d . U . . .
H184 H 0.846376 0.220542 0.168734 0.073 Uiso 1 1 calc R . . . .
C185 C 0.9382(10) 0.1813(7) 0.1229(6) 0.077(5) Uani 1 1 d . U . . .
H185 H 0.902672 0.173304 0.090589 0.092 Uiso 1 1 calc R . . . .
C186 C 1.0247(9) 0.1637(5) 0.1260(5) 0.056(3) Uani 1 1 d . U . . .
H186 H 1.044755 0.139223 0.095579 0.067 Uiso 1 1 calc R . . . .
C187 C 1.0788(10) 0.1820(5) 0.1727(5) 0.058(3) Uani 1 1 d . U . . .
H187 H 1.138576 0.173591 0.173817 0.070 Uiso 1 1 calc R . . . .
C188 C 1.0486(7) 0.2131(5) 0.2196(4) 0.048(3) Uani 1 1 d . U . . .
H188 H 1.087258 0.224201 0.251608 0.057 Uiso 1 1 calc R . . . .
Cu19 Cu 0.64690(10) 0.33275(6) 0.32219(6) 0.0374(3) Uani 1 1 d . U . . .
P19 P 0.67049(18) 0.37284(11) 0.41140(10) 0.0391(6) Uani 1 1 d . U . . .
C191 C 0.6012(7) 0.3339(4) 0.4372(4) 0.043(3) Uani 1 1 d . U . . .
C192 C 0.6289(8) 0.3289(5) 0.4839(4) 0.051(3) Uani 1 1 d . U . . .
H192 H 0.687312 0.343808 0.502431 0.061 Uiso 1 1 calc R . . . .
C193 C 0.5719(9) 0.3024(5) 0.5031(5) 0.059(3) Uani 1 1 d . U . . .
H193 H 0.590900 0.300129 0.534837 0.070 Uiso 1 1 calc R . . . .
C194 C 0.4840(8) 0.2786(5) 0.4745(5) 0.057(3) Uani 1 1 d . U . . .
H194 H 0.444671 0.261019 0.487667 0.068 Uiso 1 1 calc R . . . .
C195 C 0.4566(7) 0.2810(5) 0.4282(5) 0.049(3) Uani 1 1 d . U . . .
H195 H 0.399330 0.263875 0.408816 0.059 Uiso 1 1 calc R . . . .
C196 C 0.5139(7) 0.3093(4) 0.4093(4) 0.040(2) Uani 1 1 d . U . . .
H196 H 0.494070 0.311794 0.377744 0.047 Uiso 1 1 calc R . . . .
C197 C 0.6496(7) 0.4497(4) 0.4455(4) 0.040(2) Uani 1 1 d . U . . .
C198 C 0.6568(8) 0.4846(4) 0.4197(5) 0.051(3) Uani 1 1 d . U . . .
H198 H 0.669412 0.468885 0.385766 0.061 Uiso 1 1 calc R . . . .
C199 C 0.6446(9) 0.5452(5) 0.4454(5) 0.057(3) Uani 1 1 d . U . . .
H199 H 0.648254 0.569425 0.428199 0.068 Uiso 1 1 calc R . . . .
C200 C 0.6272(9) 0.5678(5) 0.4966(5) 0.059(3) Uani 1 1 d . U . . .
H200 H 0.621175 0.607608 0.513938 0.071 Uiso 1 1 calc R . . . .
C201 C 0.6190(9) 0.5324(6) 0.5216(5) 0.062(4) Uani 1 1 d . U . . .
H201 H 0.605038 0.547751 0.555257 0.074 Uiso 1 1 calc R . . . .
C202 C 0.6314(8) 0.4734(4) 0.4969(4) 0.049(3) Uani 1 1 d . U . . .
H202 H 0.627572 0.449524 0.514462 0.059 Uiso 1 1 calc R . . . .
C203 C 0.7842(7) 0.3715(4) 0.4428(4) 0.045(3) Uani 1 1 d . U . . .
C204 C 0.8188(7) 0.3164(4) 0.4273(4) 0.040(2) Uani 1 1 d . U . . .
H204 H 0.784368 0.283153 0.400675 0.048 Uiso 1 1 calc R . . . .
C205 C 0.9024(8) 0.3112(5) 0.4509(4) 0.050(3) Uani 1 1 d . U . . .
H205 H 0.924141 0.274668 0.440592 0.060 Uiso 1 1 calc R . . . .
C206 C 0.9540(8) 0.3606(5) 0.4900(4) 0.052(3) Uani 1 1 d . U . . .
H206 H 1.010925 0.357400 0.505888 0.062 Uiso 1 1 calc R . . . .
C207 C 0.9218(8) 0.4136(5) 0.5052(4) 0.051(3) Uani 1 1 d . U . . .
H207 H 0.956951 0.446492 0.531740 0.061 Uiso 1 1 calc R . . . .
C208 C 0.8377(8) 0.4198(4) 0.4820(4) 0.048(3) Uani 1 1 d . U . . .
H208 H 0.817070 0.456749 0.492910 0.058 Uiso 1 1 calc R . . . .
Cu21 Cu 0.51450(10) 0.32481(6) 0.24953(6) 0.0371(3) Uani 1 1 d . U . . .
P21 P 0.37627(17) 0.35079(11) 0.25636(11) 0.0375(6) Uani 1 1 d . U . . .
C211 C 0.3028(7) 0.3336(4) 0.1937(4) 0.041(2) Uani 1 1 d . U . . .
C212 C 0.2140(8) 0.3086(6) 0.1809(6) 0.065(4) Uani 1 1 d . U . . .
H212 H 0.188289 0.299184 0.204744 0.078 Uiso 1 1 calc R . . . .
C213 C 0.1640(9) 0.2978(6) 0.1328(7) 0.078(5) Uani 1 1 d . U . . .
H213 H 0.104649 0.280359 0.124560 0.094 Uiso 1 1 calc R . . . .
C214 C 0.1966(9) 0.3111(5) 0.0973(5) 0.065(4) Uani 1 1 d . U . . .
H214 H 0.160302 0.303548 0.065244 0.078 Uiso 1 1 calc R . . . .
C215 C 0.2842(8) 0.3362(5) 0.1087(4) 0.051(3) Uani 1 1 d . U . . .
H215 H 0.308499 0.345842 0.084560 0.061 Uiso 1 1 calc R . . . .
C216 C 0.3361(8) 0.3469(4) 0.1572(4) 0.046(3) Uani 1 1 d . U . . .
H216 H 0.395739 0.363774 0.164929 0.055 Uiso 1 1 calc R . . . .
C217 C 0.3187(6) 0.3138(4) 0.2875(4) 0.039(2) Uani 1 1 d . U . . .
C218 C 0.3199(7) 0.2532(4) 0.2696(4) 0.041(2) Uani 1 1 d . U . . .
H218 H 0.344928 0.232572 0.239951 0.049 Uiso 1 1 calc R . . . .
C219 C 0.2853(8) 0.2235(5) 0.2947(5) 0.052(3) Uani 1 1 d . U . . .
H219 H 0.286635 0.182948 0.281633 0.063 Uiso 1 1 calc R . . . .
C220 C 0.2481(7) 0.2526(5) 0.3393(4) 0.046(3) Uani 1 1 d . U . . .
H220 H 0.225419 0.232247 0.356680 0.055 Uiso 1 1 calc R . . . .
C221 C 0.2458(7) 0.3119(5) 0.3570(5) 0.047(3) Uani 1 1 d . U . . .
H221 H 0.220436 0.332126 0.386649 0.056 Uiso 1 1 calc R . . . .
C222 C 0.2801(7) 0.3423(4) 0.3319(4) 0.045(3) Uani 1 1 d . U . . .
H222 H 0.277432 0.382728 0.344791 0.054 Uiso 1 1 calc R . . . .
C223 C 0.3666(8) 0.4282(4) 0.2952(4) 0.043(3) Uani 1 1 d . U . . .
C224 C 0.4288(9) 0.4575(5) 0.3417(5) 0.055(3) Uani 1 1 d . U . . .
H224 H 0.475217 0.438222 0.350776 0.066 Uiso 1 1 calc R . . . .
C225 C 0.4211(10) 0.5164(5) 0.3749(6) 0.068(4) Uani 1 1 d . U . . .
H225 H 0.464097 0.536719 0.405140 0.082 Uiso 1 1 calc R . . . .
C226 C 0.3505(11) 0.5436(5) 0.3625(6) 0.074(5) Uani 1 1 d . U . . .
H226 H 0.342664 0.581314 0.386045 0.089 Uiso 1 1 calc R . . . .
C227 C 0.2917(11) 0.5162(6) 0.3163(7) 0.083(5) Uani 1 1 d . U . . .
H227 H 0.247311 0.536632 0.307139 0.100 Uiso 1 1 calc R . . . .
C228 C 0.2968(8) 0.4575(5) 0.2823(5) 0.058(3) Uani 1 1 d . U . . .
H228 H 0.254458 0.438375 0.251512 0.069 Uiso 1 1 calc R . . . .
Cu23 Cu 0.52715(12) 0.25271(7) 0.16305(6) 0.0459(4) Uani 1 1 d . U . . .
P23 P 0.5095(2) 0.20836(13) 0.07673(11) 0.0453(7) Uani 1 1 d . U . . .
C231 C 0.5654(8) 0.1420(5) 0.0484(4) 0.049(3) Uani 1 1 d . U . . .
C232 C 0.5232(8) 0.0912(5) 0.0053(4) 0.049(3) Uani 1 1 d . U . . .
H232 H 0.462488 0.088922 -0.008569 0.059 Uiso 1 1 calc R . . . .
C233 C 0.5714(9) 0.0448(5) -0.0164(4) 0.054(3) Uani 1 1 d . U . . .
H233 H 0.542949 0.011238 -0.045428 0.065 Uiso 1 1 calc R . . . .
C234 C 0.6623(10) 0.0466(6) 0.0040(5) 0.068(4) Uani 1 1 d . U . . .
H234 H 0.694808 0.014822 -0.010972 0.082 Uiso 1 1 calc R . . . .
C235 C 0.7024(9) 0.0964(5) 0.0468(5) 0.062(4) Uani 1 1 d . U . . .
H235 H 0.762577 0.098415 0.061536 0.074 Uiso 1 1 calc R . . . .
C236 C 0.6545(9) 0.1437(5) 0.0683(5) 0.064(4) Uani 1 1 d . U . . .
H236 H 0.683348 0.177522 0.096829 0.077 Uiso 1 1 calc R . . . .
C237 C 0.5605(8) 0.2579(5) 0.0553(5) 0.055(3) Uani 1 1 d . U . . .
C238 C 0.5211(11) 0.3110(6) 0.0659(7) 0.086(5) Uani 1 1 d . U . . .
H238 H 0.470854 0.317205 0.082352 0.103 Uiso 1 1 calc R . . . .
C239 C 0.5547(14) 0.3539(7) 0.0526(8) 0.102(6) Uani 1 1 d . U . . .
H239 H 0.527819 0.388606 0.060597 0.122 Uiso 1 1 calc R . . . .
C240 C 0.6282(12) 0.3448(7) 0.0275(6) 0.081(5) Uani 1 1 d . U . . .
H240 H 0.649850 0.372479 0.016830 0.097 Uiso 1 1 calc R . . . .
C241 C 0.6695(10) 0.2939(7) 0.0182(6) 0.074(4) Uani 1 1 d . U . . .
H241 H 0.721587 0.288921 0.003415 0.089 Uiso 1 1 calc R . . . .
C242 C 0.6349(8) 0.2501(6) 0.0305(5) 0.060(4) Uani 1 1 d . U . . .
H242 H 0.661902 0.215373 0.021997 0.072 Uiso 1 1 calc R . . . .
C243 C 0.3941(8) 0.1893(5) 0.0413(4) 0.048(3) Uani 1 1 d . U . . .
C244 C 0.3272(9) 0.1784(5) 0.0640(5) 0.054(3) Uani 1 1 d . U . . .
H244 H 0.340940 0.183553 0.098726 0.064 Uiso 1 1 calc R . . . .
C245 C 0.2402(9) 0.1603(5) 0.0381(5) 0.059(3) Uani 1 1 d . U . . .
H245 H 0.195962 0.151635 0.054496 0.071 Uiso 1 1 calc R . . . .
C246 C 0.2184(9) 0.1548(6) -0.0131(6) 0.069(4) Uani 1 1 d . U . . .
H246 H 0.159243 0.142249 -0.031324 0.083 Uiso 1 1 calc R . . . .
C247 C 0.2837(9) 0.1677(6) -0.0366(5) 0.062(4) Uani 1 1 d . U . . .
H247 H 0.268901 0.164940 -0.070617 0.074 Uiso 1 1 calc R . . . .
C248 C 0.3712(9) 0.1848(5) -0.0101(4) 0.056(3) Uani 1 1 d . U . . .
H248 H 0.415729 0.193516 -0.026219 0.067 Uiso 1 1 calc R . . . .
S1_1 S -0.0597(5) -0.0119(3) -0.0049(3) 0.0425(15) Uani 0.5 1 d D U . B -1
O1_1 O -0.1008(18) -0.0160(11) -0.0548(8) 0.054(6) Uani 0.5 1 d D U . B -1
O2_1 O -0.081(3) 0.0356(14) 0.0410(12) 0.060(8) Uani 0.5 1 d D U . B -1
O3_1 O -0.050(2) -0.0658(10) 0.0014(11) 0.049(6) Uani 0.5 1 d D U . B -1
C1_1 C 0.0602(14) 0.0117(11) -0.0032(10) 0.053(5) Uani 0.5 1 d D U . B -1
F1_1 F 0.1101(13) 0.0278(8) 0.0438(8) 0.052(4) Uani 0.5 1 d D U . B -1
F2_1 F 0.098(2) -0.0307(13) -0.0372(12) 0.069(8) Uani 0.5 1 d D U . B -1
F3_1 F 0.0629(19) 0.0577(9) -0.0153(9) 0.055(5) Uani 0.5 1 d D U . B -1
S1_2 S 0.7689(2) 0.77978(14) 0.51897(12) 0.0401(9) Uani 0.829(7) 1 d D U . C 1
O1_2 O 0.7053(8) 0.7770(5) 0.4744(5) 0.053(3) Uani 0.829(7) 1 d D U . C 1
O2_2 O 0.8539(6) 0.8152(4) 0.5294(4) 0.056(3) Uani 0.829(7) 1 d D U . C 1
O3_2 O 0.7315(8) 0.7910(5) 0.5652(4) 0.057(3) Uani 0.829(7) 1 d D U . C 1
C1_2 C 0.8024(9) 0.7067(5) 0.5007(5) 0.054(3) Uani 0.829(7) 1 d D U . C 1
F1_2 F 0.8535(9) 0.7011(4) 0.5397(4) 0.068(3) Uani 0.829(7) 1 d D U . C 1
F2_2 F 0.7306(8) 0.6678(4) 0.4835(5) 0.107(4) Uani 0.829(7) 1 d D U . C 1
F3_2 F 0.8466(8) 0.6921(5) 0.4602(4) 0.095(4) Uani 0.829(7) 1 d D U . C 1
P1_21 P 0.7805(12) 0.7397(8) 0.5080(6) 0.053(4) Uani 0.171(7) 1 d . U . C 2
F2_21 F 0.749(4) 0.782(2) 0.5589(16) 0.085(6) Uani 0.171(7) 1 d . U . C 2
F3_21 F 0.856(3) 0.7873(17) 0.5142(19) 0.078(6) Uani 0.171(7) 1 d . U . C 2
F4_21 F 0.713(3) 0.763(2) 0.4748(19) 0.068(5) Uani 0.171(7) 1 d . U . C 2
F5_21 F 0.807(3) 0.695(2) 0.4557(15) 0.085(6) Uani 0.171(7) 1 d . U . C 2
F6_21 F 0.701(2) 0.6922(17) 0.4995(19) 0.078(6) Uani 0.171(7) 1 d . U . C 2
F7_21 F 0.844(3) 0.715(2) 0.5406(19) 0.068(5) Uani 0.171(7) 1 d . U . C 2
S1_3 S 0.5730(11) 0.5222(7) -0.0030(8) 0.060(4) Uani 0.300(8) 1 d D U . D -1
O1_3 O 0.549(2) 0.5746(11) -0.0089(16) 0.069(9) Uani 0.300(8) 1 d D U . D -1
O2_3 O 0.593(2) 0.4758(15) -0.0493(13) 0.066(10) Uani 0.300(8) 1 d D U . D -1
O3_3 O 0.6326(19) 0.5340(16) 0.0460(11) 0.065(7) Uani 0.300(8) 1 d D U . D -1
C1_3 C 0.4663(15) 0.4920(11) 0.0064(12) 0.065(6) Uani 0.300(8) 1 d D U . D -1
F1_3 F 0.477(2) 0.4427(12) 0.0125(17) 0.079(8) Uani 0.300(8) 1 d D U . D -1
F2_3 F 0.435(2) 0.5284(16) 0.0482(14) 0.075(9) Uani 0.300(8) 1 d D U . D -1
F3_3 F 0.4008(18) 0.4793(15) -0.0352(12) 0.065(7) Uani 0.300(8) 1 d D U . D -1
S1_4 S 0.580(2) 0.5118(13) -0.0001(13) 0.061(5) Uani 0.173(8) 1 d D U . E -2
O1_4 O 0.609(3) 0.4559(16) -0.007(2) 0.068(10) Uani 0.173(8) 1 d D U . E -2
O2_4 O 0.586(3) 0.528(2) -0.0429(16) 0.067(11) Uani 0.173(8) 1 d D U . E -2
O3_4 O 0.611(3) 0.560(2) 0.0510(16) 0.065(8) Uani 0.173(8) 1 d D U . E -2
C1_4 C 0.457(2) 0.5007(15) -0.0031(15) 0.067(6) Uani 0.173(8) 1 d D U . E -2
F1_4 F 0.436(3) 0.495(3) 0.0390(19) 0.077(8) Uani 0.173(8) 1 d D U . E -2
F2_4 F 0.416(3) 0.4533(19) -0.0456(19) 0.074(11) Uani 0.173(8) 1 d D U . E -2
F3_4 F 0.417(3) 0.5456(18) -0.007(2) 0.074(11) Uani 0.173(8) 1 d D U . E -2
P1_22 P 0.500000 0.500000 0.000000 0.065(6) Uiso 0.054(11) 2 d DS TU P E 2
F2_22 F 0.452(10) 0.473(7) 0.032(6) 0.076(9) Uiso 0.054(11) 1 d . U . E 2
F3_22 F 0.551(8) 0.444(4) -0.022(6) 0.069(11) Uiso 0.054(11) 1 d . U . E 2
F4_22 F 0.579(7) 0.529(6) 0.048(4) 0.062(8) Uiso 0.054(11) 1 d . U . E 2

loop_
_atom_site_aniso_label
_atom_site_aniso_U_11
_atom_site_aniso_U_22
_atom_site_aniso_U_33
_atom_site_aniso_U_23
_atom_site_aniso_U_13
_atom_site_aniso_U_12
Cu1 0.0453(9) 0.0564(9) 0.0455(9) 0.0253(7) 0.0091(7) 0.0111(7)
P1 0.0433(15) 0.0477(14) 0.0506(16) 0.0215(12) 0.0073(13) 0.0125(12)
C11 0.049(6) 0.048(6) 0.058(7) 0.030(5) 0.019(5) 0.014(5)
C12 0.042(7) 0.060(7) 0.077(9) 0.032(6) -0.001(6) 0.003(5)
C13 0.055(8) 0.073(8) 0.102(12) 0.052(8) 0.025(8) 0.028(7)
C14 0.077(10) 0.080(9) 0.084(10) 0.056(8) 0.028(8) 0.044(8)
C15 0.052(7) 0.059(7) 0.058(8) 0.013(6) 0.008(6) 0.018(6)
C16 0.065(8) 0.052(6) 0.052(7) 0.016(6) -0.003(6) 0.014(6)
C17 0.038(6) 0.060(7) 0.092(10) 0.049(7) 0.019(6) 0.014(5)
C18 0.051(8) 0.058(7) 0.119(13) 0.053(8) 0.032(8) 0.024(6)
C19 0.067(9) 0.060(7) 0.110(12) 0.054(8) 0.049(9) 0.014(6)
C20 0.051(8) 0.069(8) 0.104(12) 0.052(8) 0.027(8) 0.023(6)
C21 0.057(8) 0.068(7) 0.061(8) 0.033(6) 0.027(6) 0.023(6)
C22 0.058(7) 0.044(5) 0.048(6) 0.022(5) 0.019(5) 0.020(5)
C23 0.071(8) 0.055(7) 0.064(7) 0.027(6) -0.006(6) 0.005(6)
C24 0.112(13) 0.071(13) 0.062(9) 0.021(9) 0.005(8) 0.009(10)
C25 0.124(18) 0.140(14) 0.074(9) 0.000(9) -0.003(11) -0.006(18)
C26 0.120(17) 0.138(15) 0.080(11) -0.003(11) -0.013(11) -0.013(17)
C27 0.097(16) 0.22(4) 0.098(19) -0.04(2) -0.010(13) -0.05(2)
C28 0.071(8) 0.097(15) 0.086(13) 0.005(12) -0.016(8) -0.014(9)
C23B 0.074(10) 0.057(9) 0.067(9) 0.025(8) -0.002(7) -0.002(8)
C24B 0.112(14) 0.076(15) 0.066(11) 0.017(11) 0.005(10) 0.014(11)
C25B 0.123(19) 0.140(16) 0.072(10) 0.000(11) -0.002(12) -0.005(19)
C26B 0.123(19) 0.139(14) 0.079(11) -0.002(10) -0.009(11) -0.011(18)
C27B 0.115(19) 0.138(17) 0.078(13) 0.000(13) -0.017(12) -0.011(18)
C28B 0.073(11) 0.090(17) 0.082(14) 0.013(12) -0.023(10) -0.008(11)
Cu3 0.0458(9) 0.0447(8) 0.0404(8) 0.0184(7) 0.0046(7) 0.0052(7)
P3 0.0340(13) 0.0468(13) 0.0390(14) 0.0169(11) 0.0070(11) 0.0121(11)
C31 0.034(5) 0.048(5) 0.043(6) 0.020(4) 0.015(4) 0.019(4)
C32 0.043(6) 0.070(7) 0.048(6) 0.036(6) -0.002(5) 0.005(5)
C33 0.028(5) 0.073(7) 0.057(7) 0.030(6) 0.010(5) 0.013(5)
C34 0.035(5) 0.050(6) 0.043(6) 0.014(5) -0.010(5) 0.007(4)
C35 0.042(6) 0.059(6) 0.042(6) 0.016(5) -0.001(5) -0.001(5)
C36 0.035(6) 0.051(6) 0.051(6) 0.020(5) -0.001(5) 0.007(5)
C37 0.034(5) 0.058(6) 0.037(5) 0.020(5) 0.014(4) 0.017(5)
C38 0.024(5) 0.049(5) 0.046(6) 0.017(5) 0.007(4) 0.005(4)
C39 0.049(7) 0.063(7) 0.054(7) 0.021(6) 0.012(5) 0.029(6)
C40 0.073(8) 0.034(5) 0.046(6) 0.009(5) 0.028(6) 0.018(5)
C41 0.039(6) 0.048(6) 0.044(6) 0.012(5) 0.005(5) 0.005(5)
C42 0.049(6) 0.059(6) 0.037(6) 0.021(5) 0.004(5) 0.016(5)
C43 0.032(5) 0.056(6) 0.033(5) 0.019(5) 0.009(4) 0.012(4)
C44 0.048(6) 0.039(5) 0.044(6) 0.017(4) 0.018(5) 0.008(4)
C45 0.047(6) 0.057(6) 0.041(6) 0.028(5) 0.007(5) 0.009(5)
C46 0.035(6) 0.076(8) 0.051(7) 0.031(6) 0.010(5) 0.004(5)
C47 0.048(7) 0.070(7) 0.039(6) 0.011(6) 0.010(5) 0.020(6)
C48 0.040(6) 0.053(6) 0.042(6) 0.023(5) 0.006(5) 0.007(5)
Cu5 0.0431(9) 0.0488(8) 0.0378(8) 0.0175(7) 0.0048(7) 0.0007(7)
P5 0.0335(13) 0.0496(14) 0.0340(13) 0.0164(11) 0.0029(10) -0.0004(11)
C51 0.037(5) 0.052(6) 0.034(5) 0.014(5) 0.002(4) 0.005(4)
C52 0.037(6) 0.063(6) 0.039(6) 0.029(5) 0.013(4) 0.008(5)
C53 0.035(6) 0.068(7) 0.073(8) 0.044(6) 0.008(6) 0.003(5)
C54 0.057(7) 0.036(5) 0.044(6) 0.013(5) 0.009(5) 0.006(5)
C55 0.035(5) 0.063(7) 0.035(5) 0.018(5) 0.004(4) -0.003(5)
C56 0.038(6) 0.048(5) 0.042(6) 0.017(5) 0.008(5) 0.000(4)
C57 0.033(5) 0.052(5) 0.035(5) 0.022(4) 0.005(4) -0.003(4)
C58 0.045(6) 0.056(6) 0.042(6) 0.019(5) 0.005(5) 0.007(5)
C59 0.038(6) 0.062(7) 0.036(5) 0.020(5) -0.001(4) -0.004(5)
C60 0.036(6) 0.074(8) 0.054(7) 0.030(6) 0.002(5) -0.004(5)
C61 0.056(7) 0.053(6) 0.053(7) 0.026(5) 0.015(6) 0.009(5)
C62 0.053(7) 0.052(6) 0.043(6) 0.019(5) -0.001(5) 0.003(5)
C63 0.045(6) 0.041(5) 0.031(5) 0.011(4) -0.007(4) 0.005(4)
C64 0.039(6) 0.058(6) 0.046(6) 0.025(5) 0.001(5) -0.009(5)
C65 0.047(7) 0.080(8) 0.048(7) 0.037(6) 0.005(5) -0.001(6)
C66 0.045(7) 0.083(9) 0.065(8) 0.038(7) 0.018(6) -0.018(6)
C67 0.040(6) 0.068(7) 0.054(7) 0.013(6) 0.010(5) -0.017(6)
C68 0.033(5) 0.061(6) 0.050(6) 0.025(5) 0.000(5) 0.001(5)
Cu7 0.0503(10) 0.0489(9) 0.0584(11) 0.0169(8) 0.0068(8) 0.0133(8)
P7 0.0472(16) 0.0450(14) 0.0573(18) 0.0210(13) 0.0044(14) 0.0154(12)
C71 0.049(7) 0.048(6) 0.048(6) 0.023(5) -0.002(5) 0.009(5)
C72 0.048(7) 0.054(6) 0.066(8) 0.023(6) 0.007(6) 0.012(5)
C73 0.061(8) 0.044(6) 0.065(8) 0.014(6) 0.005(6) 0.007(5)
C74 0.066(10) 0.056(8) 0.113(13) 0.018(8) 0.027(9) -0.009(7)
C75 0.104(15) 0.063(9) 0.158(19) 0.025(11) 0.062(14) -0.019(9)
C76 0.084(11) 0.056(8) 0.113(14) 0.022(8) 0.039(10) 0.013(8)
C77 0.086(10) 0.041(6) 0.059(8) 0.016(5) 0.020(7) 0.011(6)
C78 0.096(12) 0.057(7) 0.095(12) 0.038(8) 0.042(10) 0.009(8)
C79 0.16(2) 0.071(10) 0.141(19) 0.019(12) 0.112(19) -0.006(12)
C80 0.29(4) 0.070(12) 0.14(2) 0.044(13) 0.15(3) 0.014(18)
C81 0.28(4) 0.054(9) 0.070(12) 0.020(8) 0.062(19) 0.014(15)
C82 0.19(2) 0.067(9) 0.063(10) 0.031(8) 0.035(12) 0.042(12)
C83 0.047(7) 0.059(7) 0.064(8) 0.020(6) 0.013(6) 0.010(6)
C84 0.063(8) 0.053(7) 0.073(9) 0.024(6) -0.008(7) 0.005(6)
C85 0.042(7) 0.093(10) 0.062(8) 0.019(8) 0.000(6) -0.002(7)
C86 0.065(9) 0.123(13) 0.062(9) 0.055(9) -0.007(7) 0.009(9)
C87 0.064(9) 0.091(10) 0.088(11) 0.056(9) -0.023(8) -0.014(8)
C88 0.059(8) 0.063(7) 0.075(9) 0.040(7) -0.009(7) 0.005(6)
Cu9 0.0551(10) 0.0496(9) 0.0447(9) 0.0152(7) 0.0082(8) 0.0112(8)
P9 0.0462(16) 0.0474(14) 0.0439(15) 0.0143(12) 0.0090(12) 0.0107(12)
C91 0.059(8) 0.056(7) 0.063(8) 0.027(6) -0.003(6) 0.009(6)
C92 0.074(10) 0.059(7) 0.051(7) 0.016(6) 0.007(7) 0.000(7)
C93 0.079(11) 0.059(8) 0.077(10) 0.023(7) 0.008(8) -0.003(7)
C94 0.064(9) 0.097(11) 0.070(9) 0.040(8) 0.011(7) 0.013(8)
C95 0.058(9) 0.106(12) 0.076(10) 0.016(9) 0.023(8) -0.002(9)
C96 0.045(7) 0.085(10) 0.081(10) -0.002(8) 0.003(7) 0.010(7)
C97 0.043(6) 0.050(6) 0.049(6) 0.021(5) 0.014(5) 0.015(5)
C98 0.044(7) 0.089(9) 0.060(7) 0.057(7) 0.000(6) -0.001(6)
C99 0.049(7) 0.092(10) 0.053(7) 0.037(7) -0.002(6) -0.007(7)
C100 0.064(8) 0.068(7) 0.059(8) 0.039(6) 0.012(6) 0.009(6)
C101 0.051(7) 0.074(8) 0.057(8) 0.028(7) -0.011(6) -0.001(6)
C102 0.035(6) 0.070(7) 0.059(7) 0.029(6) -0.007(5) -0.003(5)
C103 0.059(7) 0.050(6) 0.036(6) 0.005(5) -0.005(5) 0.014(5)
C104 0.145(18) 0.085(11) 0.056(9) 0.005(8) -0.004(10) 0.053(11)
C105 0.17(2) 0.113(14) 0.086(13) -0.004(11) -0.030(13) 0.100(15)
C106 0.133(16) 0.083(10) 0.071(10) 0.005(9) -0.003(10) 0.076(11)
C107 0.100(14) 0.081(11) 0.084(12) 0.007(9) 0.014(10) 0.027(10)
C108 0.070(9) 0.056(7) 0.065(9) 0.002(6) 0.014(7) 0.007(7)
Cu11 0.0416(9) 0.0475(8) 0.0688(11) 0.0296(8) 0.0133(8) 0.0138(7)
P11 0.0355(13) 0.0438(13) 0.0457(15) 0.0204(11) 0.0083(11) 0.0076(11)
C111 0.030(5) 0.051(5) 0.043(6) 0.019(5) 0.012(4) 0.010(4)
C112 0.052(7) 0.056(6) 0.059(7) 0.023(6) 0.017(6) 0.019(6)
C113 0.036(6) 0.090(9) 0.046(6) 0.031(6) 0.000(5) 0.008(6)
C114 0.047(7) 0.082(9) 0.057(8) 0.016(7) 0.015(6) 0.000(7)
C115 0.047(7) 0.069(8) 0.061(8) 0.014(6) 0.010(6) 0.006(6)
C116 0.050(7) 0.059(6) 0.042(6) 0.027(5) 0.000(5) 0.001(5)
C117 0.035(5) 0.045(5) 0.049(6) 0.028(5) 0.003(5) -0.003(4)
C118 0.036(6) 0.061(7) 0.064(8) 0.022(6) 0.010(5) 0.010(5)
C119 0.032(5) 0.082(8) 0.048(6) 0.039(6) -0.005(5) -0.004(5)
C120 0.058(7) 0.056(6) 0.041(6) 0.019(5) 0.007(5) 0.000(6)
C121 0.047(6) 0.055(6) 0.041(6) 0.020(5) 0.007(5) 0.008(5)
C122 0.033(5) 0.055(6) 0.039(6) 0.020(5) 0.009(4) 0.012(4)
C123 0.042(6) 0.049(6) 0.034(5) 0.011(4) 0.013(4) 0.020(5)
C124 0.076(9) 0.048(6) 0.049(7) 0.025(5) 0.025(6) 0.027(6)
C125 0.103(12) 0.054(7) 0.070(9) 0.021(7) 0.045(9) 0.038(7)
C126 0.052(7) 0.065(7) 0.057(7) 0.041(6) 0.021(6) 0.021(6)
C127 0.055(7) 0.043(5) 0.051(6) 0.027(5) 0.013(5) 0.014(5)
C128 0.047(6) 0.052(6) 0.040(6) 0.018(5) 0.010(5) 0.014(5)
Cu13 0.0300(8) 0.0519(8) 0.0553(10) 0.0221(7) 0.0079(7) 0.0043(6)
P13 0.0354(14) 0.0432(13) 0.0505(16) 0.0161(12) 0.0066(12) 0.0052(11)
C131 0.047(6) 0.054(6) 0.058(7) 0.035(5) 0.016(5) 0.011(5)
C132 0.070(9) 0.052(7) 0.078(9) 0.020(6) 0.040(8) 0.003(6)
C133 0.120(15) 0.070(9) 0.092(12) 0.038(8) 0.069(11) 0.025(9)
C134 0.066(10) 0.108(13) 0.089(12) 0.038(10) 0.033(9) 0.008(9)
C135 0.078(13) 0.17(2) 0.139(19) 0.034(16) 0.059(13) -0.028(14)
C136 0.054(9) 0.094(11) 0.107(13) 0.009(10) 0.035(9) -0.021(8)
C137 0.036(6) 0.033(5) 0.066(8) 0.006(5) 0.001(5) 0.003(4)
C138 0.057(8) 0.046(6) 0.070(8) 0.022(6) -0.006(6) 0.006(5)
C139 0.074(10) 0.049(7) 0.073(9) 0.008(6) 0.022(8) 0.007(6)
C140 0.045(7) 0.074(9) 0.066(9) 0.007(7) 0.003(6) 0.003(6)
C141 0.037(6) 0.066(7) 0.069(8) 0.020(6) 0.008(6) 0.018(5)
C142 0.033(6) 0.059(7) 0.056(7) 0.005(6) 0.009(5) 0.016(5)
C143 0.044(6) 0.055(6) 0.063(8) 0.020(6) 0.016(6) 0.009(5)
C144 0.069(9) 0.091(10) 0.078(10) 0.057(8) 0.031(8) 0.040(8)
C145 0.102(15) 0.121(14) 0.096(13) 0.067(12) 0.017(11) 0.039(12)
C146 0.090(12) 0.092(11) 0.098(13) 0.056(10) 0.010(10) 0.046(10)
C147 0.068(9) 0.057(7) 0.096(12) 0.032(7) 0.025(8) 0.025(7)
C148 0.042(6) 0.058(7) 0.091(10) 0.044(7) 0.027(6) 0.016(5)
Cu15 0.0327(7) 0.0366(7) 0.0419(8) 0.0128(6) 0.0038(6) 0.0076(6)
P15 0.0329(13) 0.0359(11) 0.0402(14) 0.0120(10) 0.0014(10) 0.0065(10)
C151 0.029(5) 0.036(5) 0.047(6) 0.015(4) 0.005(4) 0.005(4)
C152 0.052(7) 0.045(5) 0.040(6) 0.015(5) 0.003(5) 0.006(5)
C153 0.046(7) 0.069(7) 0.051(7) 0.024(6) 0.008(5) 0.009(6)
C154 0.040(6) 0.073(7) 0.051(7) 0.037(6) -0.006(5) 0.006(5)
C155 0.041(6) 0.055(6) 0.063(7) 0.035(6) -0.006(5) 0.003(5)
C156 0.045(6) 0.053(6) 0.044(6) 0.021(5) 0.000(5) 0.006(5)
C157 0.040(6) 0.045(5) 0.037(5) 0.016(4) 0.007(4) 0.009(4)
C158 0.042(6) 0.048(6) 0.058(7) 0.028(5) 0.007(5) 0.012(5)
C159 0.050(7) 0.051(6) 0.045(6) 0.017(5) 0.002(5) 0.016(5)
C160 0.055(8) 0.069(8) 0.060(8) 0.020(6) 0.013(6) 0.033(6)
C161 0.032(5) 0.061(7) 0.065(8) 0.021(6) 0.020(5) 0.010(5)
C162 0.050(7) 0.058(6) 0.035(5) 0.015(5) 0.000(5) 0.019(5)
C163 0.042(6) 0.031(4) 0.043(6) 0.004(4) -0.005(5) 0.005(4)
C164 0.039(6) 0.046(5) 0.042(6) 0.016(5) 0.003(5) 0.010(4)
C165 0.034(5) 0.038(5) 0.050(6) 0.023(4) 0.005(4) 0.004(4)
C166 0.031(5) 0.044(5) 0.067(8) 0.022(5) -0.001(5) 0.007(4)
C167 0.036(6) 0.049(6) 0.049(6) 0.014(5) -0.004(5) 0.009(5)
C168 0.042(6) 0.051(6) 0.045(6) 0.021(5) 0.001(5) 0.008(5)
Cu17 0.0294(7) 0.0462(8) 0.0560(10) 0.0207(7) 0.0069(7) 0.0096(6)
P17 0.0292(12) 0.0411(12) 0.0477(15) 0.0181(11) 0.0070(11) 0.0070(10)
C171 0.032(5) 0.040(5) 0.038(5) 0.008(4) 0.003(4) 0.011(4)
C172 0.034(5) 0.046(5) 0.033(5) 0.010(4) 0.010(4) 0.008(4)
C173 0.039(6) 0.051(6) 0.044(6) 0.016(5) 0.009(5) -0.005(5)
C174 0.043(6) 0.040(5) 0.036(5) 0.017(4) 0.005(4) 0.007(4)
C175 0.043(6) 0.050(6) 0.037(5) 0.012(5) 0.005(5) 0.006(5)
C176 0.030(5) 0.044(5) 0.039(5) 0.014(4) 0.008(4) -0.005(4)
C177 0.032(5) 0.037(5) 0.053(6) 0.013(5) 0.008(5) 0.013(4)
C178 0.035(6) 0.047(6) 0.068(8) 0.017(5) 0.015(5) 0.012(5)
C179 0.041(6) 0.037(5) 0.085(9) 0.017(6) 0.032(6) 0.004(5)
C180 0.043(6) 0.034(5) 0.090(10) 0.013(6) 0.009(6) 0.000(5)
C181 0.050(7) 0.030(5) 0.065(8) 0.007(5) 0.010(6) 0.015(5)
C182 0.043(6) 0.047(6) 0.060(7) 0.018(5) 0.009(5) 0.007(5)
C183 0.039(5) 0.043(5) 0.034(5) 0.017(4) 0.006(4) -0.001(4)
C184 0.043(7) 0.092(9) 0.068(8) 0.051(7) 0.018(6) 0.000(6)
C185 0.062(9) 0.099(11) 0.055(8) 0.021(8) 0.010(7) -0.004(8)
C186 0.069(8) 0.055(6) 0.047(7) 0.018(5) 0.028(6) 0.008(6)
C187 0.082(10) 0.050(6) 0.056(7) 0.026(6) 0.035(7) 0.024(6)
C188 0.038(6) 0.058(6) 0.048(6) 0.021(5) 0.010(5) 0.019(5)
Cu19 0.0320(7) 0.0397(7) 0.0369(8) 0.0128(6) 0.0055(6) 0.0069(6)
P19 0.0384(14) 0.0391(12) 0.0357(13) 0.0124(10) 0.0040(11) 0.0084(10)
C191 0.037(6) 0.038(5) 0.052(6) 0.019(5) 0.000(5) 0.002(4)
C192 0.044(6) 0.062(7) 0.048(6) 0.028(5) 0.001(5) -0.008(5)
C193 0.054(7) 0.072(8) 0.056(7) 0.037(6) -0.006(6) 0.003(6)
C194 0.041(6) 0.056(6) 0.073(9) 0.025(6) 0.018(6) 0.001(5)
C195 0.034(6) 0.051(6) 0.058(7) 0.020(5) 0.004(5) 0.005(5)
C196 0.040(6) 0.047(5) 0.035(5) 0.019(4) 0.011(4) 0.021(4)
C197 0.036(5) 0.047(5) 0.031(5) 0.009(4) 0.007(4) 0.014(4)
C198 0.062(8) 0.039(5) 0.053(7) 0.018(5) 0.020(6) 0.010(5)
C199 0.065(8) 0.049(6) 0.057(7) 0.020(5) 0.016(6) 0.008(6)
C200 0.064(8) 0.052(6) 0.054(7) 0.013(6) 0.018(6) 0.015(6)
C201 0.071(9) 0.064(7) 0.047(7) 0.015(6) 0.029(6) 0.011(7)
C202 0.065(8) 0.040(5) 0.042(6) 0.016(5) 0.013(5) 0.018(5)
C203 0.040(6) 0.042(5) 0.050(6) 0.017(5) 0.003(5) 0.004(4)
C204 0.038(5) 0.046(5) 0.034(5) 0.017(4) -0.001(4) 0.007(4)
C205 0.040(6) 0.053(6) 0.051(7) 0.019(5) 0.001(5) 0.003(5)
C206 0.040(6) 0.062(7) 0.044(6) 0.018(5) -0.003(5) 0.007(5)
C207 0.054(7) 0.044(5) 0.040(6) 0.010(5) -0.010(5) 0.004(5)
C208 0.057(7) 0.041(5) 0.034(5) 0.007(4) -0.002(5) 0.012(5)
Cu21 0.0288(7) 0.0452(7) 0.0372(8) 0.0160(6) 0.0084(6) 0.0093(6)
P21 0.0285(12) 0.0403(12) 0.0456(14) 0.0187(11) 0.0090(10) 0.0111(10)
C211 0.031(5) 0.051(5) 0.047(6) 0.026(5) 0.011(4) 0.016(4)
C212 0.037(6) 0.071(8) 0.096(11) 0.046(8) 0.004(7) 0.002(6)
C213 0.038(7) 0.078(9) 0.122(14) 0.056(9) -0.012(8) -0.012(6)
C214 0.067(9) 0.055(7) 0.054(7) 0.016(6) -0.028(7) 0.018(6)
C215 0.055(7) 0.053(6) 0.045(6) 0.023(5) 0.000(5) 0.013(5)
C216 0.040(6) 0.040(5) 0.054(7) 0.018(5) 0.001(5) 0.014(4)
C217 0.024(5) 0.049(5) 0.050(6) 0.026(5) 0.006(4) 0.005(4)
C218 0.037(5) 0.046(5) 0.049(6) 0.025(5) 0.018(5) 0.018(4)
C219 0.046(6) 0.056(6) 0.065(8) 0.032(6) 0.017(6) 0.016(5)
C220 0.036(6) 0.055(6) 0.059(7) 0.037(5) 0.006(5) 0.008(5)
C221 0.032(5) 0.060(6) 0.058(7) 0.034(6) 0.008(5) 0.013(5)
C222 0.032(5) 0.039(5) 0.060(7) 0.017(5) 0.011(5) 0.009(4)
C223 0.052(7) 0.037(5) 0.054(6) 0.025(5) 0.028(5) 0.011(4)
C224 0.061(8) 0.044(6) 0.063(8) 0.023(6) 0.017(6) 0.013(5)
C225 0.081(10) 0.039(6) 0.078(9) 0.010(6) 0.039(8) 0.011(6)
C226 0.081(10) 0.045(6) 0.095(11) 0.018(7) 0.042(9) 0.019(7)
C227 0.080(11) 0.051(7) 0.142(16) 0.051(9) 0.053(11) 0.035(7)
C228 0.042(6) 0.054(6) 0.082(9) 0.030(6) 0.019(6) 0.021(5)
Cu23 0.0502(10) 0.0458(8) 0.0365(8) 0.0132(7) 0.0060(7) 0.0040(7)
P23 0.0443(15) 0.0515(14) 0.0335(13) 0.0119(12) 0.0063(11) 0.0046(12)
C231 0.040(6) 0.061(6) 0.043(6) 0.019(5) 0.012(5) 0.003(5)
C232 0.055(7) 0.057(6) 0.041(6) 0.028(5) 0.001(5) 0.015(5)
C233 0.056(7) 0.057(6) 0.043(6) 0.018(5) -0.001(5) 0.011(6)
C234 0.071(9) 0.068(8) 0.054(8) 0.018(6) -0.004(7) 0.018(7)
C235 0.056(8) 0.069(7) 0.048(7) 0.018(6) -0.009(6) 0.015(6)
C236 0.061(8) 0.057(7) 0.065(8) 0.020(6) 0.000(7) 0.005(6)
C237 0.046(7) 0.061(7) 0.054(7) 0.021(6) 0.006(5) -0.003(5)
C238 0.081(11) 0.075(9) 0.143(16) 0.071(10) 0.064(11) 0.029(8)
C239 0.121(17) 0.069(9) 0.137(17) 0.055(10) 0.055(14) 0.000(10)
C240 0.098(13) 0.089(10) 0.062(9) 0.049(8) -0.010(9) -0.023(9)
C241 0.066(9) 0.084(10) 0.073(10) 0.032(8) 0.021(8) -0.007(8)
C242 0.048(7) 0.067(7) 0.063(8) 0.023(6) 0.023(6) -0.007(6)
C243 0.043(6) 0.045(5) 0.048(6) 0.011(5) 0.016(5) 0.008(5)
C244 0.059(8) 0.049(6) 0.062(8) 0.031(6) 0.011(6) 0.016(5)
C245 0.054(8) 0.068(7) 0.062(8) 0.034(6) 0.009(6) 0.010(6)
C246 0.047(7) 0.063(7) 0.088(10) 0.025(7) 0.006(7) 0.012(6)
C247 0.057(8) 0.071(8) 0.053(7) 0.022(6) 0.002(6) 0.028(6)
C248 0.059(8) 0.066(7) 0.041(6) 0.019(5) 0.010(5) 0.022(6)
S1_1 0.038(3) 0.049(3) 0.037(3) 0.013(3) 0.010(2) 0.007(3)
O1_1 0.058(11) 0.062(13) 0.061(8) 0.047(9) 0.003(8) -0.006(9)
O2_1 0.032(15) 0.070(11) 0.053(9) 0.000(10) 0.014(9) 0.000(11)
O3_1 0.061(14) 0.060(9) 0.037(13) 0.026(9) 0.025(10) 0.014(8)
C1_1 0.035(8) 0.062(13) 0.068(12) 0.030(11) 0.015(7) 0.010(9)
F1_1 0.033(7) 0.048(8) 0.080(10) 0.035(7) 0.005(7) -0.001(6)
F2_1 0.026(11) 0.066(10) 0.094(12) 0.011(10) 0.020(9) 0.004(8)
F3_1 0.054(11) 0.059(8) 0.055(14) 0.025(9) 0.015(10) -0.003(7)
S1_2 0.0368(16) 0.0443(18) 0.0410(17) 0.0183(14) 0.0106(12) 0.0094(12)
O1_2 0.047(5) 0.061(6) 0.058(5) 0.037(5) -0.006(4) 0.005(5)
O2_2 0.039(5) 0.061(6) 0.084(8) 0.053(6) -0.005(5) -0.009(4)
O3_2 0.060(6) 0.070(6) 0.053(5) 0.032(5) 0.025(4) 0.029(5)
C1_2 0.070(7) 0.036(5) 0.046(5) 0.009(5) 0.004(5) 0.012(4)
F1_2 0.089(7) 0.056(5) 0.064(5) 0.030(4) 0.011(4) 0.025(5)
F2_2 0.099(8) 0.047(5) 0.137(10) 0.012(6) -0.004(6) -0.010(5)
F3_2 0.109(9) 0.108(7) 0.058(5) 0.017(5) 0.025(6) 0.068(6)
P1_21 0.056(6) 0.046(6) 0.042(6) 0.008(5) -0.001(5) 0.006(5)
F2_21 0.089(13) 0.093(10) 0.057(7) 0.014(8) 0.014(9) 0.038(9)
F3_21 0.060(9) 0.066(10) 0.108(12) 0.042(9) 0.000(9) 0.003(9)
F4_21 0.068(9) 0.067(11) 0.067(9) 0.030(9) -0.004(9) 0.012(8)
F5_21 0.089(13) 0.093(10) 0.057(7) 0.014(8) 0.014(9) 0.038(9)
F6_21 0.060(9) 0.066(10) 0.108(12) 0.042(9) 0.000(9) 0.003(9)
F7_21 0.068(9) 0.067(11) 0.067(9) 0.030(9) -0.004(9) 0.012(8)
S1_3 0.052(6) 0.057(6) 0.062(6) 0.015(5) 0.011(5) 0.021(5)
O1_3 0.06(2) 0.058(14) 0.07(2) 0.016(14) 0.003(17) 0.013(13)
O2_3 0.06(2) 0.057(17) 0.061(12) 0.004(12) 0.003(12) 0.008(16)
O3_3 0.060(11) 0.065(13) 0.060(9) 0.018(10) 0.009(9) 0.010(11)
C1_3 0.061(8) 0.061(8) 0.071(8) 0.025(7) 0.010(6) 0.015(6)
F1_3 0.087(16) 0.062(11) 0.087(16) 0.031(11) 0.009(13) 0.017(10)
F2_3 0.068(15) 0.060(13) 0.083(11) 0.014(12) 0.020(10) 0.007(12)
F3_3 0.055(12) 0.071(16) 0.074(11) 0.033(11) 0.014(11) 0.009(12)
S1_4 0.053(7) 0.064(8) 0.061(7) 0.020(6) 0.010(6) 0.015(7)
O1_4 0.069(13) 0.065(10) 0.072(14) 0.027(9) 0.016(10) 0.013(9)
O2_4 0.07(3) 0.06(3) 0.058(14) 0.016(17) -0.001(18) -0.01(2)
O3_4 0.061(11) 0.067(10) 0.061(9) 0.022(8) 0.010(8) 0.006(9)
C1_4 0.060(7) 0.064(9) 0.072(8) 0.023(7) 0.010(7) 0.011(6)
F1_4 0.074(11) 0.074(12) 0.078(10) 0.027(9) 0.016(8) 0.008(9)
F2_4 0.071(18) 0.070(15) 0.073(12) 0.024(13) 0.002(14) 0.009(16)
F3_4 0.06(2) 0.072(17) 0.09(3) 0.029(18) 0.03(2) 0.028(19)

loop_
_atom_type_symbol
_atom_type_description
_atom_type_scat_dispersion_real
_atom_type_scat_dispersion_imag
_atom_type_scat_source
C C 0.0181 0.0091 'International Tables Vol C Tables 4.2.6.8 and 6.1.1.4'
H H 0.0000 0.0000 'International Tables Vol C Tables 4.2.6.8 and 6.1.1.4'
O O 0.0492 0.0322 'International Tables Vol C Tables 4.2.6.8 and 6.1.1.4'
F F 0.0727 0.0534 'International Tables Vol C Tables 4.2.6.8 and 6.1.1.4'
P P 0.2955 0.4335 'International Tables Vol C Tables 4.2.6.8 and 6.1.1.4'
S S 0.3331 0.5567 'International Tables Vol C Tables 4.2.6.8 and 6.1.1.4'
Cu Cu -1.9646 0.5888 'International Tables Vol C Tables 4.2.6.8 and 6.1.1.4'

loop_
_exptl_crystal_face_index_h
_exptl_crystal_face_index_k
_exptl_crystal_face_index_l
_exptl_crystal_face_perp_dist
0 0 -1 0.0042
0 0 1 0.0068
1 13 4 0.0172
0 -15 1 0.0313
-1 16 -6 0.0290
-1 0 0 0.0935
5 -12 -4 0.0544
-4 13 3 0.0434

loop_
_geom_angle_atom_site_label_1
_geom_angle_atom_site_label_2
_geom_angle_atom_site_label_3
_geom_angle
_geom_angle_site_symmetry_1
_geom_angle_site_symmetry_3
P1 Cu1 Cu3 170.87(12) . .
P1 Cu1 Cu5 112.18(11) . .
P1 Cu1 Cu7 111.88(11) . .
P1 Cu1 Cu9 125.28(11) . .
P1 Cu1 Cu11 127.41(11) . .
Cu3 Cu1 Cu7 60.54(7) . .
Cu5 Cu1 Cu3 60.15(7) . .
Cu5 Cu1 Cu7 59.31(6) . .
Cu5 Cu1 Cu11 103.17(8) . .
Cu9 Cu1 Cu3 60.53(7) . .
Cu9 Cu1 Cu5 119.16(9) . .
Cu9 Cu1 Cu7 80.97(8) . .
Cu9 Cu1 Cu11 57.00(7) . .
Cu11 Cu1 Cu3 61.23(7) . .
Cu11 Cu1 Cu7 119.46(9) . .
C11 P1 Cu1 125.2(4) . .
C11 P1 C17 102.8(6) . .
C17 P1 Cu1 112.3(4) . .
C23 P1 Cu1 109.8(6) . .
C23 P1 C11 102.5(8) . .
C23 P1 C17 101.2(7) . .
C23B P1 Cu1 108.7(12) . .
C23B P1 C11 101.0(11) . .
C23B P1 C17 104.5(11) . .
C12 C11 P1 124.4(10) . .
C12 C11 C16 119.0(12) . .
C16 C11 P1 116.3(9) . .
C11 C12 H12 120.0 . .
C11 C12 C13 120.0(13) . .
C13 C12 H12 120.0 . .
C12 C13 H13 119.8 . .
C14 C13 C12 120.4(14) . .
C14 C13 H13 119.8 . .
C13 C14 H14 120.2 . .
C15 C14 C13 119.7(14) . .
C15 C14 H14 120.2 . .
C14 C15 H15 119.4 . .
C14 C15 C16 121.1(13) . .
C16 C15 H15 119.4 . .
C11 C16 C15 119.7(13) . .
C11 C16 H16 120.2 . .
C15 C16 H16 120.2 . .
C18 C17 P1 121.7(9) . .
C18 C17 C22 120.2(12) . .
C22 C17 P1 118.0(10) . .
C17 C18 H18 120.2 . .
C17 C18 C19 119.5(12) . .
C19 C18 H18 120.2 . .
C18 C19 H19 121.0 . .
C20 C19 C18 118.1(13) . .
C20 C19 H19 121.0 . .
C19 C20 H20 119.0 . .
C21 C20 C19 122.0(13) . .
C21 C20 H20 119.0 . .
C20 C21 H21 121.0 . .
C20 C21 C22 118.0(13) . .
C22 C21 H21 121.0 . .
C17 C22 C21 121.9(13) . .
C17 C22 H22 119.1 . .
C21 C22 H22 119.1 . .
C24 C23 P1 118.7(13) . .
C28 C23 P1 121.0(12) . .
C28 C23 C24 119.9(18) . .
C23 C24 H24 120.4 . .
C23 C24 C25 119(2) . .
C25 C24 H24 120.4 . .
C24 C25 H25 120.1 . .
C26 C25 C24 120(2) . .
C26 C25 H25 120.1 . .
C25 C26 H26 120.1 . .
C25 C26 C27 120(2) . .
C27 C26 H26 120.1 . .
C26 C27 H27 119.6 . .
C26 C27 C28 121(2) . .
C28 C27 H27 119.6 . .
C23 C28 C27 119(2) . .
C23 C28 H28 120.3 . .
C27 C28 H28 120.3 . .
C24B C23B P1 115.8(18) . .
C28B C23B P1 123.0(19) . .
C28B C23B C24B 118(2) . .
C23B C24B H24B 120.1 . .
C23B C24B C25B 120(3) . .
C25B C24B H24B 120.1 . .
C24B C25B H25B 120.4 . .
C26B C25B C24B 119(3) . .
C26B C25B H25B 120.4 . .
C25B C26B H26B 121.2 . .
C27B C26B C25B 118(3) . .
C27B C26B H26B 121.2 . .
C26B C27B H27B 119.7 . .
C26B C27B C28B 121(3) . .
C28B C27B H27B 119.7 . .
C23B C28B C27B 120(2) . .
C23B C28B H28B 119.8 . .
C27B C28B H28B 119.8 . .
Cu1 Cu3 Cu7 60.91(7) . .
Cu1 Cu3 Cu11 59.26(7) . .
P3 Cu3 Cu1 162.29(11) . .
P3 Cu3 Cu5 103.17(10) . .
P3 Cu3 Cu7 108.64(10) . .
P3 Cu3 Cu9 136.67(11) . .
P3 Cu3 Cu11 133.41(11) . .
Cu5 Cu3 Cu1 59.45(7) . .
Cu5 Cu3 Cu7 59.22(7) . .
Cu5 Cu3 Cu9 116.77(9) . .
Cu5 Cu3 Cu11 101.27(8) . .
Cu9 Cu3 Cu1 58.76(7) . .
Cu9 Cu3 Cu7 80.31(7) . .
Cu9 Cu3 Cu11 55.84(6) . .
Cu11 Cu3 Cu7 117.94(8) . .
C31 P3 Cu3 123.8(4) . .
C31 P3 C37 101.8(5) . .
C37 P3 Cu3 110.5(4) . .
C43 P3 Cu3 112.2(4) . .
C43 P3 C31 103.1(5) . .
C43 P3 C37 103.2(5) . .
C32 C31 P3 123.2(9) . .
C36 C31 P3 118.6(8) . .
C36 C31 C32 118.1(10) . .
C31 C32 H32 119.9 . .
C33 C32 C31 120.3(11) . .
C33 C32 H32 119.9 . .
C32 C33 H33 119.7 . .
C34 C33 C32 120.5(11) . .
C34 C33 H33 119.7 . .
C33 C34 H34 119.4 . .
C33 C34 C35 121.2(10) . .
C35 C34 H34 119.4 . .
C34 C35 H35 120.8 . .
C34 C35 C36 118.4(11) . .
C36 C35 H35 120.8 . .
C31 C36 C35 121.2(11) . .
C31 C36 H36 119.4 . .
C35 C36 H36 119.4 . .
C38 C37 P3 117.2(8) . .
C42 C37 P3 123.9(8) . .
C42 C37 C38 118.8(10) . .
C37 C38 H38 119.8 . .
C37 C38 C39 120.4(10) . .
C39 C38 H38 119.8 . .
C38 C39 H39 120.8 . .
C40 C39 C38 118.4(10) . .
C40 C39 H39 120.8 . .
C39 C40 H40 119.2 . .
C41 C40 C39 121.5(10) . .
C41 C40 H40 119.2 . .
C40 C41 H41 120.7 . .
C40 C41 C42 118.5(10) . .
C42 C41 H41 120.7 . .
C37 C42 C41 122.3(11) . .
C37 C42 H42 118.8 . .
C41 C42 H42 118.8 . .
C44 C43 P3 123.7(8) . .
C44 C43 C48 116.6(10) . .
C48 C43 P3 119.7(9) . .
C43 C44 H44 118.6 . .
C43 C44 C45 122.7(10) . .
C45 C44 H44 118.6 . .
C44 C45 H45 119.8 . .
C46 C45 C44 120.5(11) . .
C46 C45 H45 119.8 . .
C45 C46 H46 120.9 . .
C45 C46 C47 118.1(12) . .
C47 C46 H46 120.9 . .
C46 C47 H47 119.3 . .
C48 C47 C46 121.4(11) . .
C48 C47 H47 119.3 . .
C43 C48 H48 119.7 . .
C47 C48 C43 120.6(12) . .
C47 C48 H48 119.7 . .
Cu1 Cu5 Cu3 60.40(7) . .
Cu1 Cu5 Cu7 62.04(6) . .
P5 Cu5 Cu1 140.36(11) . .
P5 Cu5 Cu3 144.38(11) . .
P5 Cu5 Cu7 146.67(12) . .
Cu7 Cu5 Cu3 61.55(7) . .
C51 P5 Cu5 118.8(4) . .
C51 P5 C57 104.2(5) . .
C57 P5 Cu5 116.7(3) . .
C63 P5 Cu5 109.2(3) . .
C63 P5 C51 103.2(5) . .
C63 P5 C57 102.8(5) . .
C52 C51 P5 120.6(8) . .
C52 C51 C56 119.0(10) . .
C56 C51 P5 120.4(9) . .
C51 C52 H52 119.6 . .
C51 C52 C53 120.7(11) . .
C53 C52 H52 119.6 . .
C52 C53 H53 120.4 . .
C52 C53 C54 119.3(12) . .
C54 C53 H53 120.4 . .
C53 C54 H54 119.8 . .
C55 C54 C53 120.4(10) . .
C55 C54 H54 119.8 . .
C54 C55 H55 120.0 . .
C54 C55 C56 120.0(11) . .
C56 C55 H55 120.0 . .
C51 C56 H56 119.7 . .
C55 C56 C51 120.6(12) . .
C55 C56 H56 119.7 . .
C58 C57 P5 122.9(9) . .
C62 C57 P5 117.3(8) . .
C62 C57 C58 119.8(10) . .
C57 C58 H58 120.5 . .
C59 C58 C57 119.0(11) . .
C59 C58 H58 120.5 . .
C58 C59 H59 119.2 . .
C60 C59 C58 121.6(10) . .
C60 C59 H59 119.2 . .
C59 C60 H60 119.7 . .
C59 C60 C61 120.6(12) . .
C61 C60 H60 119.7 . .
C60 C61 H61 119.9 . .
C60 C61 C62 120.1(11) . .
C62 C61 H61 119.9 . .
C57 C62 C61 118.9(10) . .
C57 C62 H62 120.6 . .
C61 C62 H62 120.6 . .
C64 C63 P5 125.5(9) . .
C64 C63 C68 116.8(12) . .
C68 C63 P5 117.6(9) . .
C63 C64 H64 119.5 . .
C65 C64 C63 121.0(12) . .
C65 C64 H64 119.5 . .
C64 C65 H65 119.5 . .
C66 C65 C64 121.1(13) . .
C66 C65 H65 119.5 . .
C65 C66 H66 120.0 . .
C65 C66 C67 120.0(12) . .
C67 C66 H66 120.0 . .
C66 C67 H67 120.2 . .
C68 C67 C66 119.6(12) . .
C68 C67 H67 120.2 . .
C63 C68 H68 119.2 . .
C67 C68 C63 121.5(12) . .
C67 C68 H68 119.2 . .
Cu3 Cu7 Cu1 58.55(7) . .
Cu5 Cu7 Cu1 58.65(6) . .
Cu5 Cu7 Cu3 59.23(6) . .
P7 Cu7 Cu1 146.97(12) . .
P7 Cu7 Cu3 144.46(14) . .
P7 Cu7 Cu5 144.94(12) . .
C71 P7 Cu7 113.6(4) . .
C77 P7 Cu7 115.6(5) . .
C77 P7 C71 102.9(6) . .
C83 P7 Cu7 115.9(4) . .
C83 P7 C71 103.5(6) . .
C83 P7 C77 103.7(7) . .
C72 C71 P7 123.7(10) . .
C76 C71 P7 118.4(9) . .
C76 C71 C72 117.9(12) . .
C71 C72 H72 119.7 . .
C73 C72 C71 120.6(13) . .
C73 C72 H72 119.7 . .
C72 C73 H73 119.6 . .
C74 C73 C72 120.7(13) . .
C74 C73 H73 119.6 . .
C73 C74 H74 120.5 . .
C73 C74 C75 119.1(13) . .
C75 C74 H74 120.5 . .
C74 C75 H75 119.4 . .
C76 C75 C74 121.3(17) . .
C76 C75 H75 119.4 . .
C71 C76 H76 119.8 . .
C75 C76 C71 120.3(15) . .
C75 C76 H76 119.8 . .
C78 C77 P7 125.7(13) . .
C82 C77 P7 117.3(15) . .
C82 C77 C78 117.0(17) . .
C77 C78 H78 119.6 . .
C77 C78 C79 121(2) . .
C79 C78 H78 119.6 . .
C78 C79 H79 119.9 . .
C80 C79 C78 120(2) . .
C80 C79 H79 119.9 . .
C79 C80 H80 121.4 . .
C81 C80 C79 117(2) . .
C81 C80 H80 121.4 . .
C80 C81 H81 118.1 . .
C80 C81 C82 124(3) . .
C82 C81 H81 118.1 . .
C77 C82 C81 121(2) . .
C77 C82 H82 119.5 . .
C81 C82 H82 119.5 . .
C84 C83 P7 116.9(11) . .
C88 C83 P7 124.8(10) . .
C88 C83 C84 118.2(13) . .
C83 C84 H84 119.9 . .
C83 C84 C85 120.2(14) . .
C85 C84 H84 119.9 . .
C84 C85 H85 120.5 . .
C86 C85 C84 119.1(13) . .
C86 C85 H85 120.5 . .
C85 C86 H86 119.2 . .
C87 C86 C85 121.6(14) . .
C87 C86 H86 119.2 . .
C86 C87 H87 120.7 . .
C86 C87 C88 118.7(15) . .
C88 C87 H87 120.7 . .
C83 C88 C87 122.2(13) . .
C83 C88 H88 118.9 . .
C87 C88 H88 118.9 . .
Cu1 Cu9 Cu3 60.71(7) . .
P9 Cu9 Cu1 151.28(13) . .
P9 Cu9 Cu3 148.02(13) . .
P9 Cu9 Cu11 121.89(12) . .
Cu11 Cu9 Cu1 62.41(7) . .
Cu11 Cu9 Cu3 63.10(7) . .
C91 P9 Cu9 117.6(5) . .
C91 P9 C97 102.4(6) . .
C91 P9 C103 103.8(6) . .
C97 P9 Cu9 111.4(4) . .
C103 P9 Cu9 115.9(4) . .
C103 P9 C97 104.0(6) . .
C92 C91 P9 125.3(11) . .
C96 C91 P9 117.9(10) . .
C96 C91 C92 116.8(13) . .
C91 C92 H92 118.7 . .
C93 C92 C91 122.6(14) . .
C93 C92 H92 118.7 . .
C92 C93 H93 119.6 . .
C92 C93 C94 120.8(14) . .
C94 C93 H93 119.6 . .
C93 C94 H94 121.0 . .
C95 C94 C93 117.9(15) . .
C95 C94 H94 121.0 . .
C94 C95 H95 119.7 . .
C94 C95 C96 120.6(15) . .
C96 C95 H95 119.7 . .
C91 C96 C95 121.2(13) . .
C91 C96 H96 119.4 . .
C95 C96 H96 119.4 . .
C98 C97 P9 119.4(9) . .
C102 C97 P9 124.0(10) . .
C102 C97 C98 116.2(12) . .
C97 C98 H98 118.3 . .
C99 C98 C97 123.4(12) . .
C99 C98 H98 118.3 . .
C98 C99 H99 120.6 . .
C100 C99 C98 118.7(13) . .
C100 C99 H99 120.6 . .
C99 C100 H100 119.2 . .
C99 C100 C101 121.7(14) . .
C101 C100 H100 119.2 . .
C100 C101 H101 120.2 . .
C100 C101 C102 119.6(12) . .
C102 C101 H101 120.2 . .
C97 C102 C101 120.2(12) . .
C97 C102 H102 119.9 . .
C101 C102 H102 119.9 . .
C104 C103 P9 119.6(11) . .
C104 C103 C108 118.1(13) . .
C108 C103 P9 122.2(11) . .
C103 C104 H104 119.7 . .
C103 C104 C105 120.6(18) . .
C105 C104 H104 119.7 . .
C104 C105 H105 119.2 . .
C106 C105 C104 121.5(19) . .
C106 C105 H105 119.2 . .
C105 C106 H106 120.2 . .
C107 C106 C105 119.6(14) . .
C107 C106 H106 120.2 . .
C106 C107 H107 120.4 . .
C106 C107 C108 119.2(17) . .
C108 C107 H107 120.4 . .
C103 C108 C107 120.9(17) . .
C103 C108 H108 119.6 . .
C107 C108 H108 119.6 . .
Cu1 Cu11 Cu3 59.50(7) . .
Cu9 Cu11 Cu1 60.59(7) . .
Cu9 Cu11 Cu3 61.06(6) . .
P11 Cu11 Cu1 141.01(13) . .
P11 Cu11 Cu3 141.33(11) . .
P11 Cu11 Cu9 150.35(12) . .
C111 P11 Cu11 115.2(3) . .
C111 P11 C117 102.6(5) . .
C117 P11 Cu11 114.8(4) . .
C123 P11 Cu11 111.4(3) . .
C123 P11 C111 105.6(5) . .
C123 P11 C117 106.4(5) . .
C112 C111 P11 124.4(10) . .
C112 C111 C116 118.9(11) . .
C116 C111 P11 116.5(9) . .
C111 C112 H112 119.2 . .
C111 C112 C113 121.7(13) . .
C113 C112 H112 119.2 . .
C112 C113 H113 120.3 . .
C114 C113 C112 119.4(13) . .
C114 C113 H113 120.3 . .
C113 C114 H114 120.8 . .
C113 C114 C115 118.4(13) . .
C115 C114 H114 120.8 . .
C114 C115 H115 119.3 . .
C116 C115 C114 121.5(14) . .
C116 C115 H115 119.3 . .
C111 C116 H116 119.9 . .
C115 C116 C111 120.1(12) . .
C115 C116 H116 119.9 . .
C118 C117 P11 117.9(9) . .
C118 C117 C122 119.7(10) . .
C122 C117 P11 122.4(8) . .
C117 C118 H118 120.0 . .
C117 C118 C119 120.1(11) . .
C119 C118 H118 120.0 . .
C118 C119 H119 120.4 . .
C120 C119 C118 119.2(11) . .
C120 C119 H119 120.4 . .
C119 C120 H120 119.5 . .
C121 C120 C119 121.0(11) . .
C121 C120 H120 119.5 . .
C120 C121 H121 119.9 . .
C120 C121 C122 120.2(11) . .
C122 C121 H121 119.9 . .
C117 C122 C121 119.6(10) . .
C117 C122 H122 120.2 . .
C121 C122 H122 120.2 . .
C124 C123 P11 118.7(8) . .
C124 C123 C128 117.1(12) . .
C128 C123 P11 124.0(9) . .
C123 C124 H124 119.1 . .
C125 C124 C123 121.7(11) . .
C125 C124 H124 119.1 . .
C124 C125 H125 119.0 . .
C126 C125 C124 122.1(12) . .
C126 C125 H125 119.0 . .
C125 C126 H126 120.8 . .
C125 C126 C127 118.5(13) . .
C127 C126 H126 120.8 . .
C126 C127 H127 120.2 . .
C128 C127 C126 119.6(10) . .
C128 C127 H127 120.2 . .
C123 C128 C127 121.0(11) . .
C123 C128 H128 119.5 . .
C127 C128 H128 119.5 . .
P13 Cu13 Cu15 162.61(12) . .
P13 Cu13 Cu17 107.41(10) . .
P13 Cu13 Cu19 112.92(10) . .
P13 Cu13 Cu21 125.83(10) . .
P13 Cu13 Cu23 138.00(12) . .
Cu15 Cu13 Cu19 57.12(6) . .
Cu17 Cu13 Cu15 55.78(6) . .
Cu17 Cu13 Cu19 61.20(6) . .
Cu17 Cu13 Cu23 108.42(8) . .
Cu21 Cu13 Cu15 63.80(6) . .
Cu21 Cu13 Cu17 110.53(9) . .
Cu21 Cu13 Cu19 58.98(6) . .
Cu21 Cu13 Cu23 57.85(6) . .
Cu23 Cu13 Cu15 58.70(6) . .
Cu23 Cu13 Cu19 103.17(8) . .
C131 P13 Cu13 117.7(4) . .
C137 P13 Cu13 115.6(5) . .
C137 P13 C131 105.2(5) . .
C143 P13 Cu13 111.3(4) . .
C143 P13 C131 101.1(6) . .
C143 P13 C137 104.0(5) . .
C132 C131 P13 118.2(10) . .
C136 C131 P13 121.8(10) . .
C136 C131 C132 120.0(13) . .
C131 C132 H132 119.3 . .
C131 C132 C133 121.3(14) . .
C133 C132 H132 119.3 . .
C132 C133 H133 119.8 . .
C134 C133 C132 120.5(15) . .
C134 C133 H133 119.8 . .
C133 C134 H134 120.3 . .
C133 C134 C135 119.4(16) . .
C135 C134 H134 120.3 . .
C134 C135 H135 119.9 . .
C134 C135 C136 120.2(17) . .
C136 C135 H135 119.9 . .
C131 C136 C135 118.3(15) . .
C131 C136 H136 120.8 . .
C135 C136 H136 120.8 . .
C138 C137 P13 120.3(10) . .
C142 C137 P13 119.2(8) . .
C142 C137 C138 120.5(11) . .
C137 C138 H138 121.2 . .
C137 C138 C139 117.6(13) . .
C139 C138 H138 121.2 . .
C138 C139 H139 119.5 . .
C140 C139 C138 120.9(12) . .
C140 C139 H139 119.5 . .
C139 C140 H140 119.6 . .
C139 C140 C141 120.8(12) . .
C141 C140 H140 119.6 . .
C140 C141 H141 120.9 . .
C140 C141 C142 118.2(14) . .
C142 C141 H141 120.9 . .
C137 C142 C141 121.8(12) . .
C137 C142 H142 119.1 . .
C141 C142 H142 119.1 . .
C144 C143 P13 123.6(10) . .
C144 C143 C148 117.9(13) . .
C148 C143 P13 118.5(11) . .
C143 C144 H144 119.0 . .
C143 C144 C145 122.0(15) . .
C145 C144 H144 119.0 . .
C144 C145 H145 121.3 . .
C146 C145 C144 117.3(18) . .
C146 C145 H145 121.3 . .
C145 C146 H146 119.0 . .
C147 C146 C145 122.0(15) . .
C147 C146 H146 119.0 . .
C146 C147 H147 120.3 . .
C148 C147 C146 119.5(14) . .
C148 C147 H147 120.3 . .
C143 C148 H148 119.4 . .
C147 C148 C143 121.2(14) . .
C147 C148 H148 119.4 . .
Cu13 Cu15 Cu21 54.25(6) . .
P15 Cu15 Cu13 158.89(11) . .
P15 Cu15 Cu17 114.89(10) . .
P15 Cu15 Cu19 134.35(11) . .
P15 Cu15 Cu21 139.28(10) . .
P15 Cu15 Cu23 112.12(9) . .
Cu17 Cu15 Cu13 59.20(6) . .
Cu17 Cu15 Cu19 65.22(6) . .
Cu17 Cu15 Cu21 105.29(7) . .
Cu17 Cu15 Cu23 111.63(9) . .
Cu19 Cu15 Cu13 64.21(6) . .
Cu19 Cu15 Cu21 58.57(5) . .
Cu23 Cu15 Cu13 58.90(6) . .
Cu23 Cu15 Cu19 108.85(7) . .
Cu23 Cu15 Cu21 54.82(6) . .
C151 P15 Cu15 115.5(3) . .
C157 P15 Cu15 118.5(4) . .
C157 P15 C151 103.6(5) . .
C157 P15 C163 103.3(5) . .
C163 P15 Cu15 111.8(3) . .
C163 P15 C151 102.2(5) . .
C152 C151 P15 118.4(8) . .
C156 C151 P15 121.9(8) . .
C156 C151 C152 119.6(11) . .
C151 C152 H152 120.0 . .
C153 C152 C151 120.0(11) . .
C153 C152 H152 120.0 . .
C152 C153 H153 119.5 . .
C154 C153 C152 121.0(11) . .
C154 C153 H153 119.5 . .
C153 C154 H154 120.3 . .
C153 C154 C155 119.4(12) . .
C155 C154 H154 120.3 . .
C154 C155 H155 120.0 . .
C156 C155 C154 120.0(11) . .
C156 C155 H155 120.0 . .
C151 C156 H156 120.0 . .
C155 C156 C151 120.0(11) . .
C155 C156 H156 120.0 . .
C158 C157 P15 124.1(9) . .
C158 C157 C162 118.3(10) . .
C162 C157 P15 117.5(8) . .
C157 C158 H158 119.8 . .
C157 C158 C159 120.3(11) . .
C159 C158 H158 119.8 . .
C158 C159 H159 119.5 . .
C160 C159 C158 121.0(11) . .
C160 C159 H159 119.5 . .
C159 C160 H160 119.7 . .
C159 C160 C161 120.7(11) . .
C161 C160 H160 119.7 . .
C160 C161 H161 121.3 . .
C162 C161 C160 117.4(11) . .
C162 C161 H161 121.3 . .
C157 C162 C161 122.2(11) . .
C157 C162 H162 118.9 . .
C161 C162 H162 118.9 . .
C164 C163 P15 122.8(8) . .
C164 C163 C168 118.1(10) . .
C168 C163 P15 118.9(10) . .
C163 C164 H164 120.1 . .
C163 C164 C165 119.9(11) . .
C165 C164 H164 120.1 . .
C164 C165 H165 119.6 . .
C166 C165 C164 120.8(11) . .
C166 C165 H165 119.6 . .
C165 C166 H166 120.4 . .
C167 C166 C165 119.3(10) . .
C167 C166 H166 120.4 . .
C166 C167 H167 119.1 . .
C166 C167 C168 121.7(12) . .
C168 C167 H167 119.1 . .
C163 C168 H168 120.0 . .
C167 C168 C163 120.1(12) . .
C167 C168 H168 120.0 . .
Cu13 Cu17 Cu19 64.54(6) . .
Cu15 Cu17 Cu13 65.02(7) . .
Cu15 Cu17 Cu19 60.74(6) . .
P17 Cu17 Cu13 140.35(12) . .
P17 Cu17 Cu15 150.83(11) . .
P17 Cu17 Cu19 134.96(10) . .
C171 P17 Cu17 110.1(4) . .
C171 P17 C177 106.7(5) . .
C171 P17 C183 104.2(5) . .
C177 P17 Cu17 118.0(3) . .
C183 P17 Cu17 114.0(4) . .
C183 P17 C177 102.7(5) . .
C172 C171 P17 118.7(8) . .
C172 C171 C176 118.0(11) . .
C176 C171 P17 123.2(9) . .
C171 C172 H172 119.6 . .
C171 C172 C173 120.8(10) . .
C173 C172 H172 119.6 . .
C172 C173 H173 119.5 . .
C172 C173 C174 121.0(11) . .
C174 C173 H173 119.5 . .
C173 C174 H174 120.7 . .
C175 C174 C173 118.5(11) . .
C175 C174 H174 120.7 . .
C174 C175 H175 119.2 . .
C176 C175 C174 121.5(11) . .
C176 C175 H175 119.2 . .
C171 C176 H176 120.0 . .
C175 C176 C171 120.1(10) . .
C175 C176 H176 120.0 . .
C178 C177 P17 120.4(9) . .
C178 C177 C182 119.0(10) . .
C182 C177 P17 120.2(9) . .
C177 C178 H178 119.0 . .
C177 C178 C179 122.0(12) . .
C179 C178 H178 119.0 . .
C178 C179 H179 120.5 . .
C180 C179 C178 119.1(13) . .
C180 C179 H179 120.5 . .
C179 C180 H180 120.4 . .
C181 C180 C179 119.1(11) . .
C181 C180 H180 120.4 . .
C180 C181 H181 118.4 . .
C180 C181 C182 123.2(12) . .
C182 C181 H181 118.4 . .
C177 C182 H182 121.3 . .
C181 C182 C177 117.4(13) . .
C181 C182 H182 121.3 . .
C184 C183 P17 118.7(9) . .
C184 C183 C188 118.6(10) . .
C188 C183 P17 122.6(8) . .
C183 C184 H184 119.4 . .
C183 C184 C185 121.3(13) . .
C185 C184 H184 119.4 . .
C184 C185 H185 120.9 . .
C186 C185 C184 118.2(13) . .
C186 C185 H185 120.9 . .
C185 C186 H186 120.1 . .
C187 C186 C185 119.9(12) . .
C187 C186 H186 120.1 . .
C186 C187 H187 118.9 . .
C186 C187 C188 122.1(13) . .
C188 C187 H187 118.9 . .
C183 C188 C187 119.4(11) . .
C183 C188 H188 120.3 . .
C187 C188 H188 120.3 . .
Cu15 Cu19 Cu13 58.67(6) . .
Cu15 Cu19 Cu17 54.04(5) . .
Cu17 Cu19 Cu13 54.26(6) . .
P19 Cu19 Cu13 156.30(11) . .
P19 Cu19 Cu15 143.52(11) . .
P19 Cu19 Cu17 125.06(10) . .
P19 Cu19 Cu21 134.87(10) . .
Cu21 Cu19 Cu13 53.64(6) . .
Cu21 Cu19 Cu15 62.43(5) . .
Cu21 Cu19 Cu17 100.07(7) . .
C191 P19 Cu19 113.1(3) . .
C191 P19 C197 103.9(5) . .
C197 P19 Cu19 117.3(4) . .
C203 P19 Cu19 115.1(4) . .
C203 P19 C191 102.3(5) . .
C203 P19 C197 103.3(5) . .
C192 C191 P19 123.8(8) . .
C192 C191 C196 118.1(11) . .
C196 C191 P19 118.1(9) . .
C191 C192 H192 119.4 . .
C193 C192 C191 121.3(11) . .
C193 C192 H192 119.4 . .
C192 C193 H193 120.3 . .
C192 C193 C194 119.4(13) . .
C194 C193 H193 120.3 . .
C193 C194 H194 119.7 . .
C195 C194 C193 120.5(13) . .
C195 C194 H194 119.7 . .
C194 C195 H195 120.0 . .
C194 C195 C196 120.0(11) . .
C196 C195 H195 120.0 . .
C191 C196 H196 119.7 . .
C195 C196 C191 120.7(11) . .
C195 C196 H196 119.7 . .
C198 C197 P19 117.2(8) . .
C198 C197 C202 120.5(10) . .
C202 C197 P19 122.3(9) . .
C197 C198 H198 120.4 . .
C197 C198 C199 119.2(11) . .
C199 C198 H198 120.4 . .
C198 C199 H199 120.4 . .
C200 C199 C198 119.2(13) . .
C200 C199 H199 120.4 . .
C199 C200 H200 119.5 . .
C201 C200 C199 120.9(11) . .
C201 C200 H200 119.5 . .
C200 C201 H201 120.0 . .
C200 C201 C202 120.0(12) . .
C202 C201 H201 120.0 . .
C197 C202 H202 120.0 . .
C201 C202 C197 120.0(12) . .
C201 C202 H202 120.0 . .
C204 C203 P19 117.4(7) . .
C208 C203 P19 124.8(8) . .
C208 C203 C204 117.8(10) . .
C203 C204 H204 119.5 . .
C205 C204 C203 121.0(10) . .
C205 C204 H204 119.5 . .
C204 C205 H205 120.2 . .
C204 C205 C206 119.6(11) . .
C206 C205 H205 120.2 . .
C205 C206 H206 120.0 . .
C207 C206 C205 120.0(11) . .
C207 C206 H206 120.0 . .
C206 C207 H207 119.3 . .
C206 C207 C208 121.4(10) . .
C208 C207 H207 119.3 . .
C203 C208 C207 120.2(10) . .
C203 C208 H208 119.9 . .
C207 C208 H208 119.9 . .
Cu13 Cu21 Cu15 61.94(6) . .
Cu13 Cu21 Cu19 67.38(7) . .
Cu19 Cu21 Cu15 59.00(5) . .
P21 Cu21 Cu13 153.95(12) . .
P21 Cu21 Cu15 141.50(11) . .
P21 Cu21 Cu19 129.56(10) . .
P21 Cu21 Cu23 113.65(10) . .
Cu23 Cu21 Cu13 63.63(7) . .
Cu23 Cu21 Cu15 59.65(6) . .
Cu23 Cu21 Cu19 113.65(7) . .
C211 P21 Cu21 114.5(3) . .
C217 P21 Cu21 111.1(3) . .
C217 P21 C211 105.5(5) . .
C217 P21 C223 103.8(5) . .
C223 P21 Cu21 117.0(4) . .
C223 P21 C211 103.8(5) . .
C212 C211 P21 124.0(10) . .
C216 C211 P21 118.6(8) . .
C216 C211 C212 117.3(12) . .
C211 C212 H212 120.2 . .
C213 C212 C211 119.6(14) . .
C213 C212 H212 120.2 . .
C212 C213 H213 118.5 . .
C214 C213 C212 123.0(13) . .
C214 C213 H213 118.5 . .
C213 C214 H214 120.5 . .
C213 C214 C215 119.1(12) . .
C215 C214 H214 120.5 . .
C214 C215 H215 120.7 . .
C214 C215 C216 118.7(13) . .
C216 C215 H215 120.7 . .
C211 C216 C215 122.4(11) . .
C211 C216 H216 118.8 . .
C215 C216 H216 118.8 . .
C218 C217 P21 118.6(8) . .
C222 C217 P21 124.2(8) . .
C222 C217 C218 116.8(11) . .
C217 C218 H218 119.2 . .
C219 C218 C217 121.5(10) . .
C219 C218 H218 119.2 . .
C218 C219 H219 119.5 . .
C218 C219 C220 121.1(11) . .
C220 C219 H219 119.5 . .
C219 C220 H220 120.9 . .
C221 C220 C219 118.1(12) . .
C221 C220 H220 120.9 . .
C220 C221 H221 119.3 . .
C220 C221 C222 121.3(11) . .
C222 C221 H221 119.3 . .
C217 C222 H222 119.4 . .
C221 C222 C217 121.1(10) . .
C221 C222 H222 119.4 . .
C224 C223 P21 117.3(9) . .
C224 C223 C228 119.6(10) . .
C228 C223 P21 123.0(9) . .
C223 C224 H224 120.2 . .
C223 C224 C225 119.7(13) . .
C225 C224 H224 120.2 . .
C224 C225 H225 120.1 . .
C226 C225 C224 119.9(14) . .
C226 C225 H225 120.1 . .
C225 C226 H226 119.7 . .
C227 C226 C225 120.7(12) . .
C227 C226 H226 119.7 . .
C226 C227 H227 119.5 . .
C226 C227 C228 121.0(14) . .
C228 C227 H227 119.5 . .
C223 C228 C227 118.9(13) . .
C223 C228 H228 120.5 . .
C227 C228 H228 120.5 . .
Cu15 Cu23 Cu13 62.41(7) . .
Cu21 Cu23 Cu13 58.52(6) . .
Cu21 Cu23 Cu15 65.53(6) . .
P23 Cu23 Cu13 125.17(12) . .
P23 Cu23 Cu15 134.94(11) . .
P23 Cu23 Cu21 159.52(12) . .
C231 P23 Cu23 117.1(4) . .
C237 P23 Cu23 107.5(4) . .
C237 P23 C231 103.8(6) . .
C237 P23 C243 105.3(6) . .
C243 P23 Cu23 116.4(4) . .
C243 P23 C231 105.4(5) . .
C232 C231 P23 123.0(9) . .
C236 C231 P23 118.1(9) . .
C236 C231 C232 118.7(11) . .
C231 C232 H232 120.1 . .
C233 C232 C231 119.9(11) . .
C233 C232 H232 120.1 . .
C232 C233 H233 119.3 . .
C232 C233 C234 121.4(11) . .
C234 C233 H233 119.3 . .
C233 C234 H234 121.0 . .
C235 C234 C233 118.0(12) . .
C235 C234 H234 121.0 . .
C234 C235 H235 119.6 . .
C234 C235 C236 120.7(13) . .
C236 C235 H235 119.6 . .
C231 C236 C235 121.3(12) . .
C231 C236 H236 119.4 . .
C235 C236 H236 119.4 . .
C238 C237 P23 116.0(10) . .
C242 C237 P23 126.8(11) . .
C242 C237 C238 117.2(14) . .
C237 C238 H238 118.8 . .
C239 C238 C237 122.4(15) . .
C239 C238 H238 118.8 . .
C238 C239 H239 120.3 . .
C240 C239 C238 119.4(17) . .
C240 C239 H239 120.3 . .
C239 C240 H240 120.5 . .
C239 C240 C241 119.1(16) . .
C241 C240 H240 120.5 . .
C240 C241 H241 119.2 . .
C240 C241 C242 121.7(15) . .
C242 C241 H241 119.2 . .
C237 C242 C241 120.2(14) . .
C237 C242 H242 119.9 . .
C241 C242 H242 119.9 . .
C244 C243 P23 119.9(10) . .
C244 C243 C248 118.0(12) . .
C248 C243 P23 122.1(10) . .
C243 C244 H244 118.7 . .
C243 C244 C245 122.6(13) . .
C245 C244 H244 118.7 . .
C244 C245 H245 120.5 . .
C244 C245 C246 119.0(14) . .
C246 C245 H245 120.5 . .
C245 C246 H246 120.0 . .
C247 C246 C245 120.0(13) . .
C247 C246 H246 120.0 . .
C246 C247 H247 120.1 . .
C246 C247 C248 119.8(14) . .
C248 C247 H247 120.1 . .
C243 C248 H248 119.8 . .
C247 C248 C243 120.5(13) . .
C247 C248 H248 119.8 . .
O1_1 S1_1 O2_1 117.2(19) . .
O1_1 S1_1 O3_1 118.4(15) . .
O1_1 S1_1 C1_1 100.8(11) . .
O2_1 S1_1 O3_1 113.3(19) . .
O2_1 S1_1 C1_1 101.9(15) . .
O3_1 S1_1 C1_1 101.0(14) . .
F1_1 C1_1 S1_1 112.0(15) . .
F1_1 C1_1 F2_1 107(2) . .
F1_1 C1_1 F3_1 108.1(19) . .
F2_1 C1_1 S1_1 112.1(18) . .
F2_1 C1_1 F3_1 108(2) . .
F3_1 C1_1 S1_1 109.1(16) . .
O1_2 S1_2 O2_2 114.5(7) . .
O1_2 S1_2 C1_2 106.1(6) . .
O2_2 S1_2 C1_2 102.8(6) . .
O3_2 S1_2 O1_2 115.0(7) . .
O3_2 S1_2 O2_2 113.1(7) . .
O3_2 S1_2 C1_2 103.6(7) . .
F1_2 C1_2 S1_2 112.8(8) . .
F1_2 C1_2 F2_2 108.9(12) . .
F1_2 C1_2 F3_2 109.1(11) . .
F2_2 C1_2 S1_2 110.2(9) . .
F2_2 C1_2 F3_2 105.2(11) . .
F3_2 C1_2 S1_2 110.4(9) . .
F2_21 P1_21 F3_21 91.4(18) . .
F2_21 P1_21 F4_21 90.0(18) . .
F2_21 P1_21 F5_21 177(2) . .
F2_21 P1_21 F6_21 89.3(18) . .
F2_21 P1_21 F7_21 89.8(18) . .
F3_21 P1_21 F4_21 89.5(18) . .
F3_21 P1_21 F5_21 91.4(18) . .
F3_21 P1_21 F6_21 177(2) . .
F5_21 P1_21 F4_21 89.2(18) . .
F5_21 P1_21 F6_21 87.9(17) . .
F6_21 P1_21 F4_21 87.7(17) . .
F7_21 P1_21 F3_21 92.2(18) . .
F7_21 P1_21 F4_21 178(2) . .
F7_21 P1_21 F5_21 90.9(18) . .
F7_21 P1_21 F6_21 90.5(18) . .
O1_3 S1_3 C1_3 103.1(17) . .
O2_3 S1_3 O1_3 115(2) . .
O2_3 S1_3 O3_3 116(2) . .
O2_3 S1_3 C1_3 103.5(17) . .
O3_3 S1_3 O1_3 114.1(19) . .
O3_3 S1_3 C1_3 101.9(17) . .
F1_3 C1_3 S1_3 111.0(19) . .
F1_3 C1_3 F3_3 108(2) . .
F2_3 C1_3 S1_3 113.9(19) . .
F2_3 C1_3 F1_3 107(2) . .
F2_3 C1_3 F3_3 106(2) . .
F3_3 C1_3 S1_3 111.0(18) . .
O1_4 S1_4 O2_4 116(2) . .
O1_4 S1_4 O3_4 116(2) . .
O1_4 S1_4 C1_4 103(2) . .
O2_4 S1_4 O3_4 113(2) . .
O2_4 S1_4 C1_4 103(2) . .
O3_4 S1_4 C1_4 104(2) . .
F1_4 C1_4 S1_4 113(2) . .
F1_4 C1_4 F3_4 108(3) . .
F2_4 C1_4 S1_4 113(2) . .
F2_4 C1_4 F1_4 107(3) . .
F2_4 C1_4 F3_4 105(2) . .
F3_4 C1_4 S1_4 111(2) . .
F2_22 P1_22 F2_22 180(6) 2_665 .
F3_22 P1_22 F2_22 90.2(13) 2_665 2_665
F3_22 P1_22 F2_22 89.8(13) 2_665 .
F3_22 P1_22 F2_22 90.2(13) . .
F3_22 P1_22 F2_22 89.8(13) . 2_665
F3_22 P1_22 F3_22 180(10) 2_665 .
F4_22 P1_22 F2_22 90.0(13) 2_665 2_665
F4_22 P1_22 F2_22 90.0(13) . 2_665
F4_22 P1_22 F2_22 90.0(13) 2_665 .
F4_22 P1_22 F2_22 90.0(13) . .
F4_22 P1_22 F3_22 90.1(13) 2_665 .
F4_22 P1_22 F3_22 89.9(13) . .
F4_22 P1_22 F4_22 180(10) 2_665 .

loop_
_geom_bond_atom_site_label_1
_geom_bond_atom_site_label_2
_geom_bond_distance
_geom_bond_site_symmetry_2
Cu1 P1 2.201(4) .
Cu1 Cu3 2.559(3) .
Cu1 Cu5 2.535(2) .
Cu1 Cu7 2.622(2) .
Cu1 Cu9 2.509(3) .
Cu1 Cu11 2.553(2) .
P1 C11 1.840(12) .
P1 C17 1.843(13) .
P1 C23 1.803(14) .
P1 C23B 1.809(17) .
C11 C12 1.380(16) .
C11 C16 1.388(16) .
C12 H12 0.9300 .
C12 C13 1.393(19) .
C13 H13 0.9300 .
C13 C14 1.371(19) .
C14 H14 0.9300 .
C14 C15 1.352(19) .
C15 H15 0.9300 .
C15 C16 1.391(18) .
C16 H16 0.9300 .
C17 C18 1.362(18) .
C17 C22 1.369(15) .
C18 H18 0.9300 .
C18 C19 1.416(17) .
C19 H19 0.9300 .
C19 C20 1.391(17) .
C20 H20 0.9300 .
C20 C21 1.359(18) .
C21 H21 0.9300 .
C21 C22 1.381(15) .
C22 H22 0.9300 .
C23 C24 1.359(17) .
C23 C28 1.359(18) .
C24 H24 0.9300 .
C24 C25 1.43(2) .
C25 H25 0.9300 .
C25 C26 1.34(2) .
C26 H26 0.9300 .
C26 C27 1.34(2) .
C27 H27 0.9300 .
C27 C28 1.419(19) .
C28 H28 0.9300 .
C23B C24B 1.372(19) .
C23B C28B 1.36(2) .
C24B H24B 0.9300 .
C24B C25B 1.43(2) .
C25B H25B 0.9300 .
C25B C26B 1.35(2) .
C26B H26B 0.9300 .
C26B C27B 1.35(2) .
C27B H27B 0.9300 .
C27B C28B 1.43(2) .
C28B H28B 0.9300 .
Cu3 P3 2.229(3) .
Cu3 Cu5 2.553(2) .
Cu3 Cu7 2.612(2) .
Cu3 Cu9 2.555(2) .
Cu3 Cu11 2.604(2) .
P3 C31 1.827(11) .
P3 C37 1.833(10) .
P3 C43 1.799(11) .
C31 C32 1.398(16) .
C31 C36 1.369(16) .
C32 H32 0.9300 .
C32 C33 1.393(14) .
C33 H33 0.9300 .
C33 C34 1.324(16) .
C34 H34 0.9300 .
C34 C35 1.392(16) .
C35 H35 0.9300 .
C35 C36 1.398(14) .
C36 H36 0.9300 .
C37 C38 1.392(13) .
C37 C42 1.360(15) .
C38 H38 0.9300 .
C38 C39 1.395(14) .
C39 H39 0.9300 .
C39 C40 1.392(16) .
C40 H40 0.9300 .
C40 C41 1.366(16) .
C41 H41 0.9300 .
C41 C42 1.381(14) .
C42 H42 0.9300 .
C43 C44 1.371(16) .
C43 C48 1.413(14) .
C44 H44 0.9300 .
C44 C45 1.381(15) .
C45 H45 0.9300 .
C45 C46 1.377(15) .
C46 H46 0.9300 .
C46 C47 1.383(18) .
C47 H47 0.9300 .
C47 C48 1.380(16) .
C48 H48 0.9300 .
Cu5 P5 2.226(3) .
Cu5 Cu7 2.553(2) .
P5 C51 1.815(11) .
P5 C57 1.825(11) .
P5 C63 1.798(13) .
C51 C52 1.379(16) .
C51 C56 1.398(14) .
C52 H52 0.9300 .
C52 C53 1.381(16) .
C53 H53 0.9300 .
C53 C54 1.403(16) .
C54 H54 0.9300 .
C54 C55 1.363(16) .
C55 H55 0.9300 .
C55 C56 1.378(15) .
C56 H56 0.9300 .
C57 C58 1.408(13) .
C57 C62 1.401(15) .
C58 H58 0.9300 .
C58 C59 1.399(15) .
C59 H59 0.9300 .
C59 C60 1.336(16) .
C60 H60 0.9300 .
C60 C61 1.397(15) .
C61 H61 0.9300 .
C61 C62 1.405(16) .
C62 H62 0.9300 .
C63 C64 1.380(16) .
C63 C68 1.434(14) .
C64 H64 0.9300 .
C64 C65 1.377(16) .
C65 H65 0.9300 .
C65 C66 1.363(17) .
C66 H66 0.9300 .
C66 C67 1.386(19) .
C67 H67 0.9300 .
C67 C68 1.358(17) .
C68 H68 0.9300 .
Cu7 P7 2.240(3) .
P7 C71 1.825(11) .
P7 C77 1.808(15) .
P7 C83 1.796(14) .
C71 C72 1.394(15) .
C71 C76 1.36(2) .
C72 H72 0.9300 .
C72 C73 1.376(16) .
C73 H73 0.9300 .
C73 C74 1.317(19) .
C74 H74 0.9300 .
C74 C75 1.39(2) .
C75 H75 0.9300 .
C75 C76 1.351(19) .
C76 H76 0.9300 .
C77 C78 1.39(2) .
C77 C82 1.35(2) .
C78 H78 0.9300 .
C78 C79 1.40(2) .
C79 H79 0.9300 .
C79 C80 1.37(4) .
C80 H80 0.9300 .
C80 C81 1.33(4) .
C81 H81 0.9300 .
C81 C82 1.36(3) .
C82 H82 0.9300 .
C83 C84 1.387(16) .
C83 C88 1.374(18) .
C84 H84 0.9300 .
C84 C85 1.418(18) .
C85 H85 0.9300 .
C85 C86 1.39(2) .
C86 H86 0.9300 .
C86 C87 1.343(19) .
C87 H87 0.9300 .
C87 C88 1.414(17) .
C88 H88 0.9300 .
Cu9 P9 2.206(3) .
Cu9 Cu11 2.416(2) .
P9 C91 1.825(14) .
P9 C97 1.831(13) .
P9 C103 1.827(11) .
C91 C92 1.389(16) .
C91 C96 1.386(18) .
C92 H92 0.9300 .
C92 C93 1.35(2) .
C93 H93 0.9300 .
C93 C94 1.40(2) .
C94 H94 0.9300 .
C94 C95 1.378(19) .
C95 H95 0.9300 .
C95 C96 1.399(19) .
C96 H96 0.9300 .
C97 C98 1.389(16) .
C97 C102 1.375(16) .
C98 H98 0.9300 .
C98 C99 1.360(18) .
C99 H99 0.9300 .
C99 C100 1.322(17) .
C100 H100 0.9300 .
C100 C101 1.362(17) .
C101 H101 0.9300 .
C101 C102 1.398(19) .
C102 H102 0.9300 .
C103 C104 1.35(2) .
C103 C108 1.390(18) .
C104 H104 0.9300 .
C104 C105 1.37(2) .
C105 H105 0.9300 .
C105 C106 1.35(2) .
C106 H106 0.9300 .
C106 C107 1.35(2) .
C107 H107 0.9300 .
C107 C108 1.394(18) .
C108 H108 0.9300 .
Cu11 P11 2.201(3) .
P11 C111 1.818(10) .
P11 C117 1.822(11) .
P11 C123 1.807(13) .
C111 C112 1.366(16) .
C111 C116 1.402(16) .
C112 H112 0.9300 .
C112 C113 1.417(16) .
C113 H113 0.9300 .
C113 C114 1.397(19) .
C114 H114 0.9300 .
C114 C115 1.400(19) .
C115 H115 0.9300 .
C115 C116 1.387(16) .
C116 H116 0.9300 .
C117 C118 1.384(15) .
C117 C122 1.389(14) .
C118 H118 0.9300 .
C118 C119 1.398(15) .
C119 H119 0.9300 .
C119 C120 1.394(16) .
C120 H120 0.9300 .
C120 C121 1.345(16) .
C121 H121 0.9300 .
C121 C122 1.408(14) .
C122 H122 0.9300 .
C123 C124 1.391(14) .
C123 C128 1.391(14) .
C124 H124 0.9300 .
C124 C125 1.365(19) .
C125 H125 0.9300 .
C125 C126 1.349(16) .
C126 H126 0.9300 .
C126 C127 1.410(15) .
C127 H127 0.9300 .
C127 C128 1.400(16) .
C128 H128 0.9300 .
Cu13 P13 2.197(3) .
Cu13 Cu15 2.642(2) .
Cu13 Cu17 2.504(2) .
Cu13 Cu19 2.785(2) .
Cu13 Cu21 2.430(2) .
Cu13 Cu23 2.553(2) .
P13 C131 1.838(12) .
P13 C137 1.821(11) .
P13 C143 1.815(14) .
C131 C132 1.365(16) .
C131 C136 1.350(17) .
C132 H132 0.9300 .
C132 C133 1.380(18) .
C133 H133 0.9300 .
C133 C134 1.33(2) .
C134 H134 0.9300 .
C134 C135 1.38(2) .
C135 H135 0.9300 .
C135 C136 1.43(2) .
C136 H136 0.9300 .
C137 C138 1.401(15) .
C137 C142 1.356(18) .
C138 H138 0.9300 .
C138 C139 1.426(16) .
C139 H139 0.9300 .
C139 C140 1.36(2) .
C140 H140 0.9300 .
C140 C141 1.390(18) .
C141 H141 0.9300 .
C141 C142 1.402(15) .
C142 H142 0.9300 .
C143 C144 1.358(19) .
C143 C148 1.431(16) .
C144 H144 0.9300 .
C144 C145 1.42(2) .
C145 H145 0.9300 .
C145 C146 1.39(2) .
C146 H146 0.9300 .
C146 C147 1.37(2) .
C147 H147 0.9300 .
C147 C148 1.363(18) .
C148 H148 0.9300 .
Cu15 P15 2.251(3) .
Cu15 Cu17 2.410(2) .
Cu15 Cu19 2.5976(19) .
Cu15 Cu21 2.686(2) .
Cu15 Cu23 2.547(2) .
P15 C151 1.843(12) .
P15 C157 1.825(10) .
P15 C163 1.825(11) .
C151 C152 1.387(13) .
C151 C156 1.382(15) .
C152 H152 0.9300 .
C152 C153 1.382(17) .
C153 H153 0.9300 .
C153 C154 1.353(17) .
C154 H154 0.9300 .
C154 C155 1.407(16) .
C155 H155 0.9300 .
C155 C156 1.376(16) .
C156 H156 0.9300 .
C157 C158 1.375(14) .
C157 C162 1.383(16) .
C158 H158 0.9300 .
C158 C159 1.391(15) .
C159 H159 0.9300 .
C159 C160 1.343(17) .
C160 H160 0.9300 .
C160 C161 1.407(16) .
C161 H161 0.9300 .
C161 C162 1.391(14) .
C162 H162 0.9300 .
C163 C164 1.371(16) .
C163 C168 1.406(15) .
C164 H164 0.9300 .
C164 C165 1.398(13) .
C165 H165 0.9300 .
C165 C166 1.374(15) .
C166 H166 0.9300 .
C166 C167 1.334(17) .
C167 H167 0.9300 .
C167 C168 1.377(14) .
C168 H168 0.9300 .
Cu17 P17 2.218(3) .
Cu17 Cu19 2.703(2) .
P17 C171 1.807(12) .
P17 C177 1.826(10) .
P17 C183 1.818(10) .
C171 C172 1.374(15) .
C171 C176 1.425(13) .
C172 H172 0.9300 .
C172 C173 1.381(16) .
C173 H173 0.9300 .
C173 C174 1.389(14) .
C174 H174 0.9300 .
C174 C175 1.375(15) .
C175 H175 0.9300 .
C175 C176 1.367(16) .
C176 H176 0.9300 .
C177 C178 1.350(17) .
C177 C182 1.419(15) .
C178 H178 0.9300 .
C178 C179 1.393(14) .
C179 H179 0.9300 .
C179 C180 1.391(18) .
C180 H180 0.9300 .
C180 C181 1.337(18) .
C181 H181 0.9300 .
C181 C182 1.397(15) .
C182 H182 0.9300 .
C183 C184 1.375(16) .
C183 C188 1.388(14) .
C184 H184 0.9300 .
C184 C185 1.407(18) .
C185 H185 0.9300 .
C185 C186 1.391(19) .
C186 H186 0.9300 .
C186 C187 1.334(17) .
C187 H187 0.9300 .
C187 C188 1.389(15) .
C188 H188 0.9300 .
Cu19 P19 2.269(3) .
Cu19 Cu21 2.586(2) .
P19 C191 1.819(12) .
P19 C197 1.831(10) .
P19 C203 1.817(11) .
C191 C192 1.389(16) .
C191 C196 1.400(14) .
C192 H192 0.9300 .
C192 C193 1.365(17) .
C193 H193 0.9300 .
C193 C194 1.408(16) .
C194 H194 0.9300 .
C194 C195 1.348(17) .
C195 H195 0.9300 .
C195 C196 1.390(16) .
C196 H196 0.9300 .
C197 C198 1.363(16) .
C197 C202 1.403(14) .
C198 H198 0.9300 .
C198 C199 1.423(14) .
C199 H199 0.9300 .
C199 C200 1.393(16) .
C200 H200 0.9300 .
C200 C201 1.360(19) .
C201 H201 0.9300 .
C201 C202 1.385(15) .
C202 H202 0.9300 .
C203 C204 1.414(14) .
C203 C208 1.378(13) .
C204 H204 0.9300 .
C204 C205 1.373(14) .
C205 H205 0.9300 .
C205 C206 1.380(14) .
C206 H206 0.9300 .
C206 C207 1.352(15) .
C207 H207 0.9300 .
C207 C208 1.384(15) .
C208 H208 0.9300 .
Cu21 P21 2.212(3) .
Cu21 Cu23 2.412(2) .
P21 C211 1.823(11) .
P21 C217 1.797(12) .
P21 C223 1.821(9) .
C211 C212 1.381(15) .
C211 C216 1.366(16) .
C212 H212 0.9300 .
C212 C213 1.372(19) .
C213 H213 0.9300 .
C213 C214 1.33(2) .
C214 H214 0.9300 .
C214 C215 1.370(18) .
C215 H215 0.9300 .
C215 C216 1.392(15) .
C216 H216 0.9300 .
C217 C218 1.394(14) .
C217 C222 1.392(14) .
C218 H218 0.9300 .
C218 C219 1.360(16) .
C219 H219 0.9300 .
C219 C220 1.386(16) .
C220 H220 0.9300 .
C220 C221 1.367(15) .
C221 H221 0.9300 .
C221 C222 1.373(16) .
C222 H222 0.9300 .
C223 C224 1.392(16) .
C223 C228 1.396(16) .
C224 H224 0.9300 .
C224 C225 1.407(14) .
C225 H225 0.9300 .
C225 C226 1.36(2) .
C226 H226 0.9300 .
C226 C227 1.36(2) .
C227 H227 0.9300 .
C227 C228 1.401(16) .
C228 H228 0.9300 .
Cu23 P23 2.200(3) .
P23 C231 1.824(12) .
P23 C237 1.788(14) .
P23 C243 1.811(12) .
C231 C232 1.394(14) .
C231 C236 1.366(16) .
C232 H232 0.9300 .
C232 C233 1.365(15) .
C233 H233 0.9300 .
C233 C234 1.397(17) .
C234 H234 0.9300 .
C234 C235 1.369(16) .
C235 H235 0.9300 .
C235 C236 1.376(17) .
C236 H236 0.9300 .
C237 C238 1.415(18) .
C237 C242 1.383(17) .
C238 H238 0.9300 .
C238 C239 1.38(2) .
C239 H239 0.9300 .
C239 C240 1.38(2) .
C240 H240 0.9300 .
C240 C241 1.39(2) .
C241 H241 0.9300 .
C241 C242 1.388(19) .
C242 H242 0.9300 .
C243 C244 1.347(17) .
C243 C248 1.404(16) .
C244 H244 0.9300 .
C244 C245 1.361(17) .
C245 H245 0.9300 .
C245 C246 1.391(18) .
C246 H246 0.9300 .
C246 C247 1.36(2) .
C247 H247 0.9300 .
C247 C248 1.372(16) .
C248 H248 0.9300 .
S1_1 O1_1 1.421(14) .
S1_1 O2_1 1.444(15) .
S1_1 O3_1 1.448(15) .
S1_1 C1_1 1.860(16) .
C1_1 F1_1 1.321(17) .
C1_1 F2_1 1.325(18) .
C1_1 F3_1 1.336(18) .
S1_2 O1_2 1.446(10) .
S1_2 O2_2 1.447(9) .
S1_2 O3_2 1.426(10) .
S1_2 C1_2 1.804(11) .
C1_2 F1_2 1.314(13) .
C1_2 F2_2 1.314(13) .
C1_2 F3_2 1.337(13) .
P1_21 F2_21 1.55(3) .
P1_21 F3_21 1.56(3) .
P1_21 F4_21 1.58(3) .
P1_21 F5_21 1.57(3) .
P1_21 F6_21 1.57(3) .
P1_21 F7_21 1.55(3) .
S1_3 O1_3 1.449(17) .
S1_3 O2_3 1.433(17) .
S1_3 O3_3 1.448(17) .
S1_3 C1_3 1.847(17) .
C1_3 F1_3 1.334(18) .
C1_3 F2_3 1.329(18) .
C1_3 F3_3 1.337(18) .
S1_4 O1_4 1.434(18) .
S1_4 O2_4 1.444(19) .
S1_4 O3_4 1.447(18) .
S1_4 C1_4 1.843(18) .
C1_4 F1_4 1.336(19) .
C1_4 F2_4 1.336(19) .
C1_4 F3_4 1.337(19) .
P1_22 F2_22 1.56(3) 2_665
P1_22 F2_22 1.56(3) .
P1_22 F3_22 1.56(3) .
P1_22 F3_22 1.56(3) 2_665
P1_22 F4_22 1.56(3) 2_665
P1_22 F4_22 1.56(3) .

loop_
_geom_torsion_atom_site_label_1
_geom_torsion_atom_site_label_2
_geom_torsion_atom_site_label_3
_geom_torsion_atom_site_label_4
_geom_torsion
_geom_torsion_site_symmetry_1
_geom_torsion_site_symmetry_4
Cu1 P1 C11 C12 147.3(10) . .
Cu1 P1 C11 C16 -38.9(11) . .
Cu1 P1 C17 C18 170.0(11) . .
Cu1 P1 C17 C22 -14.4(12) . .
Cu1 P1 C23 C24 -49(2) . .
Cu1 P1 C23 C28 124(3) . .
Cu1 P1 C23B C24B -72(4) . .
Cu1 P1 C23B C28B 86(5) . .
P1 C11 C12 C13 175.7(10) . .
P1 C11 C16 C15 -175.2(10) . .
P1 C17 C18 C19 174.9(11) . .
P1 C17 C22 C21 -175.6(10) . .
P1 C23 C24 C25 -180(3) . .
P1 C23 C28 C27 -176(3) . .
P1 C23B C24B C25B 156(7) . .
P1 C23B C28B C27B -165(6) . .
C11 P1 C17 C18 32.8(14) . .
C11 P1 C17 C22 -151.6(11) . .
C11 P1 C23 C24 86(2) . .
C11 P1 C23 C28 -101(3) . .
C11 P1 C23B C24B 61(4) . .
C11 P1 C23B C28B -141(5) . .
C11 C12 C13 C14 -2(2) . .
C12 C11 C16 C15 -1.0(19) . .
C12 C13 C14 C15 2(2) . .
C13 C14 C15 C16 -1(2) . .
C14 C15 C16 C11 1(2) . .
C16 C11 C12 C13 2(2) . .
C17 P1 C11 C12 -83.1(12) . .
C17 P1 C11 C16 90.8(11) . .
C17 P1 C23 C24 -168(2) . .
C17 P1 C23 C28 5(3) . .
C17 P1 C23B C24B 167(4) . .
C17 P1 C23B C28B -34(5) . .
C17 C18 C19 C20 -2(2) . .
C18 C17 C22 C21 0(2) . .
C18 C19 C20 C21 6(2) . .
C19 C20 C21 C22 -6(2) . .
C20 C21 C22 C17 3(2) . .
C22 C17 C18 C19 -1(2) . .
C23 P1 C11 C12 21.7(13) . .
C23 P1 C11 C16 -164.5(11) . .
C23 P1 C17 C18 -73.0(15) . .
C23 P1 C17 C22 102.6(12) . .
C23 C24 C25 C26 -12(7) . .
C24 C23 C28 C27 -4(5) . .
C24 C25 C26 C27 12(8) . .
C25 C26 C27 C28 -8(8) . .
C26 C27 C28 C23 4(6) . .
C28 C23 C24 C25 8(5) . .
C23B P1 C11 C12 24.7(16) . .
C23B P1 C11 C16 -161.4(14) . .
C23B P1 C17 C18 -72.3(17) . .
C23B P1 C17 C22 103.3(15) . .
C23B C24B C25B C26B 20(12) . .
C24B C23B C28B C27B -7(9) . .
C24B C25B C26B C27B -26(13) . .
C25B C26B C27B C28B 15(14) . .
C26B C27B C28B C23B 2(13) . .
C28B C23B C24B C25B -3(10) . .
Cu3 P3 C31 C32 -135.0(9) . .
Cu3 P3 C31 C36 47.3(10) . .
Cu3 P3 C37 C38 28.3(10) . .
Cu3 P3 C37 C42 -152.6(9) . .
Cu3 P3 C43 C44 -124.0(9) . .
Cu3 P3 C43 C48 57.9(9) . .
P3 C31 C32 C33 -178.1(9) . .
P3 C31 C36 C35 174.3(8) . .
P3 C37 C38 C39 179.5(10) . .
P3 C37 C42 C41 -179.6(10) . .
P3 C43 C44 C45 -177.9(9) . .
P3 C43 C48 C47 177.2(9) . .
C31 P3 C37 C38 161.5(9) . .
C31 P3 C37 C42 -19.4(12) . .
C31 P3 C43 C44 100.7(10) . .
C31 P3 C43 C48 -77.4(9) . .
C31 C32 C33 C34 3.7(19) . .
C32 C31 C36 C35 -3.6(16) . .
C32 C33 C34 C35 -3.0(19) . .
C33 C34 C35 C36 -0.8(18) . .
C34 C35 C36 C31 4.2(17) . .
C36 C31 C32 C33 -0.3(17) . .
C37 P3 C31 C32 100.2(10) . .
C37 P3 C31 C36 -77.6(10) . .
C37 P3 C43 C44 -5.0(11) . .
C37 P3 C43 C48 176.9(8) . .
C37 C38 C39 C40 -1.2(19) . .
C38 C37 C42 C41 -0.5(19) . .
C38 C39 C40 C41 2(2) . .
C39 C40 C41 C42 -2(2) . .
C40 C41 C42 C37 2(2) . .
C42 C37 C38 C39 0.4(18) . .
C43 P3 C31 C32 -6.6(11) . .
C43 P3 C31 C36 175.6(9) . .
C43 P3 C37 C38 -91.8(10) . .
C43 P3 C37 C42 87.3(11) . .
C43 C44 C45 C46 -1.4(18) . .
C44 C43 C48 C47 -1.0(16) . .
C44 C45 C46 C47 3.2(17) . .
C45 C46 C47 C48 -4.0(18) . .
C46 C47 C48 C43 3.0(18) . .
C48 C43 C44 C45 0.3(17) . .
Cu5 P5 C51 C52 29.6(10) . .
Cu5 P5 C51 C56 -149.5(7) . .
Cu5 P5 C57 C58 -140.5(9) . .
Cu5 P5 C57 C62 39.6(11) . .
Cu5 P5 C63 C64 -121.0(9) . .
Cu5 P5 C63 C68 60.9(8) . .
P5 C51 C52 C53 -179.1(8) . .
P5 C51 C56 C55 177.2(8) . .
P5 C57 C58 C59 -177.2(9) . .
P5 C57 C62 C61 178.6(9) . .
P5 C63 C64 C65 -177.7(9) . .
P5 C63 C68 C67 179.4(9) . .
C51 P5 C57 C58 -7.4(11) . .
C51 P5 C57 C62 172.8(9) . .
C51 P5 C63 C64 111.7(9) . .
C51 P5 C63 C68 -66.5(8) . .
C51 C52 C53 C54 1.1(17) . .
C52 C51 C56 C55 -2.0(16) . .
C52 C53 C54 C55 -0.4(18) . .
C53 C54 C55 C56 -1.5(17) . .
C54 C55 C56 C51 2.7(16) . .
C56 C51 C52 C53 0.1(17) . .
C57 P5 C51 C52 -102.3(9) . .
C57 P5 C51 C56 78.5(9) . .
C57 P5 C63 C64 3.5(10) . .
C57 P5 C63 C68 -174.6(8) . .
C57 C58 C59 C60 -2.2(19) . .
C58 C57 C62 C61 -1.3(18) . .
C58 C59 C60 C61 0(2) . .
C59 C60 C61 C62 1(2) . .
C60 C61 C62 C57 -0.6(19) . .
C62 C57 C58 C59 2.7(18) . .
C63 P5 C51 C52 150.6(9) . .
C63 P5 C51 C56 -28.6(10) . .
C63 P5 C57 C58 100.1(10) . .
C63 P5 C57 C62 -79.8(10) . .
C63 C64 C65 C66 -1.2(19) . .
C64 C63 C68 C67 1.1(16) . .
C64 C65 C66 C67 0(2) . .
C65 C66 C67 C68 1(2) . .
C66 C67 C68 C63 -1.9(18) . .
C68 C63 C64 C65 0.5(16) . .
Cu7 P7 C71 C72 -141.8(9) . .
Cu7 P7 C71 C76 39.2(13) . .
Cu7 P7 C77 C78 -137.2(10) . .
Cu7 P7 C77 C82 43.8(12) . .
Cu7 P7 C83 C84 49.6(13) . .
Cu7 P7 C83 C88 -133.6(12) . .
P7 C71 C72 C73 -178.4(10) . .
P7 C71 C76 C75 178.9(16) . .
P7 C77 C78 C79 -177.5(11) . .
P7 C77 C82 C81 175.6(13) . .
P7 C83 C84 C85 177.1(11) . .
P7 C83 C88 C87 -177.4(12) . .
C71 P7 C77 C78 98.4(12) . .
C71 P7 C77 C82 -80.6(12) . .
C71 P7 C83 C84 174.7(11) . .
C71 P7 C83 C88 -8.5(14) . .
C71 C72 C73 C74 -2(2) . .
C72 C71 C76 C75 0(3) . .
C72 C73 C74 C75 4(3) . .
C73 C74 C75 C76 -3(3) . .
C74 C75 C76 C71 1(3) . .
C76 C71 C72 C73 1(2) . .
C77 P7 C71 C72 -16.1(12) . .
C77 P7 C71 C76 164.9(13) . .
C77 P7 C83 C84 -78.2(12) . .
C77 P7 C83 C88 98.6(14) . .
C77 C78 C79 C80 2(3) . .
C78 C77 C82 C81 -4(2) . .
C78 C79 C80 C81 -4(3) . .
C79 C80 C81 C82 2(4) . .
C80 C81 C82 C77 2(3) . .
C82 C77 C78 C79 2(2) . .
C83 P7 C71 C72 91.6(11) . .
C83 P7 C71 C76 -87.4(13) . .
C83 P7 C77 C78 -9.2(13) . .
C83 P7 C77 C82 171.8(11) . .
C83 C84 C85 C86 2(2) . .
C84 C83 C88 C87 -1(2) . .
C84 C85 C86 C87 -3(3) . .
C85 C86 C87 C88 3(3) . .
C86 C87 C88 C83 -1(3) . .
C88 C83 C84 C85 0(2) . .
Cu9 P9 C91 C92 138.7(12) . .
Cu9 P9 C91 C96 -43.2(15) . .
Cu9 P9 C97 C98 -41.1(10) . .
Cu9 P9 C97 C102 131.6(9) . .
Cu9 P9 C103 C104 -31.2(16) . .
Cu9 P9 C103 C108 151.5(10) . .
P9 C91 C92 C93 -179.6(13) . .
P9 C91 C96 C95 -178.2(15) . .
P9 C97 C98 C99 178.2(11) . .
P9 C97 C102 C101 -175.8(10) . .
P9 C103 C104 C105 -178.0(17) . .
P9 C103 C108 C107 175.0(12) . .
C91 P9 C97 C98 -167.7(10) . .
C91 P9 C97 C102 5.0(11) . .
C91 P9 C103 C104 99.4(15) . .
C91 P9 C103 C108 -77.9(13) . .
C91 C92 C93 C94 -3(3) . .
C92 C91 C96 C95 0(3) . .
C92 C93 C94 C95 2(3) . .
C93 C94 C95 C96 0(3) . .
C94 C95 C96 C91 -1(3) . .
C96 C91 C92 C93 2(2) . .
C97 P9 C91 C92 -98.8(13) . .
C97 P9 C91 C96 79.3(14) . .
C97 P9 C103 C104 -153.8(14) . .
C97 P9 C103 C108 29.0(13) . .
C97 C98 C99 C100 -6(2) . .
C98 C97 C102 C101 -2.9(18) . .
C98 C99 C100 C101 4(2) . .
C99 C100 C101 C102 -2(2) . .
C100 C101 C102 C97 2(2) . .
C102 C97 C98 C99 5(2) . .
C103 P9 C91 C92 9.2(15) . .
C103 P9 C91 C96 -172.8(14) . .
C103 P9 C97 C98 84.4(10) . .
C103 P9 C97 C102 -102.8(10) . .
C103 C104 C105 C106 2(4) . .
C104 C103 C108 C107 -2(2) . .
C104 C105 C106 C107 1(4) . .
C105 C106 C107 C108 -3(3) . .
C106 C107 C108 C103 4(3) . .
C108 C103 C104 C105 -1(3) . .
Cu11 P11 C111 C112 149.0(9) . .
Cu11 P11 C111 C116 -36.8(10) . .
Cu11 P11 C117 C118 -19.0(10) . .
Cu11 P11 C117 C122 161.3(8) . .
Cu11 P11 C123 C124 -42.3(11) . .
Cu11 P11 C123 C128 132.7(9) . .
P11 C111 C112 C113 176.0(9) . .
P11 C111 C116 C115 -175.8(9) . .
P11 C117 C118 C119 178.9(10) . .
P11 C117 C122 C121 179.8(9) . .
P11 C123 C124 C125 177.4(12) . .
P11 C123 C128 C127 -177.6(9) . .
C111 P11 C117 C118 -144.7(10) . .
C111 P11 C117 C122 35.5(11) . .
C111 P11 C123 C124 83.4(10) . .
C111 P11 C123 C128 -101.6(10) . .
C111 C112 C113 C114 -2.1(19) . .
C112 C111 C116 C115 -1.3(17) . .
C112 C113 C114 C115 1.6(19) . .
C113 C114 C115 C116 -1.0(19) . .
C114 C115 C116 C111 0.9(19) . .
C116 C111 C112 C113 2.0(17) . .
C117 P11 C111 C112 -85.5(11) . .
C117 P11 C111 C116 88.7(9) . .
C117 P11 C123 C124 -168.0(10) . .
C117 P11 C123 C128 7.0(11) . .
C117 C118 C119 C120 3.2(19) . .
C118 C117 C122 C121 0.0(18) . .
C118 C119 C120 C121 -4(2) . .
C119 C120 C121 C122 2(2) . .
C120 C121 C122 C117 -0.5(19) . .
C122 C117 C118 C119 -1.4(18) . .
C123 P11 C111 C112 25.7(11) . .
C123 P11 C111 C116 -160.1(8) . .
C123 P11 C117 C118 104.7(10) . .
C123 P11 C117 C122 -75.1(10) . .
C123 C124 C125 C126 0(2) . .
C124 C123 C128 C127 -2.6(17) . .
C124 C125 C126 C127 -1(2) . .
C125 C126 C127 C128 0.6(19) . .
C126 C127 C128 C123 1.3(18) . .
C128 C123 C124 C125 2(2) . .
Cu13 P13 C131 C132 27.7(13) . .
Cu13 P13 C131 C136 -151.8(13) . .
Cu13 P13 C137 C138 -134.5(10) . .
Cu13 P13 C137 C142 45.2(11) . .
Cu13 P13 C143 C144 -134.2(11) . .
Cu13 P13 C143 C148 46.7(10) . .
P13 C131 C132 C133 179.6(13) . .
P13 C131 C136 C135 -179.6(16) . .
P13 C137 C138 C139 177.1(10) . .
P13 C137 C142 C141 -179.2(9) . .
P13 C143 C144 C145 179.9(12) . .
P13 C143 C148 C147 -177.6(10) . .
C131 P13 C137 C138 93.8(11) . .
C131 P13 C137 C142 -86.5(11) . .
C131 P13 C143 C144 -8.3(13) . .
C131 P13 C143 C148 172.5(10) . .
C131 C132 C133 C134 -3(3) . .
C132 C131 C136 C135 1(3) . .
C132 C133 C134 C135 6(3) . .
C133 C134 C135 C136 -6(4) . .
C134 C135 C136 C131 2(4) . .
C136 C131 C132 C133 -1(3) . .
C137 P13 C131 C132 158.2(11) . .
C137 P13 C131 C136 -21.3(16) . .
C137 P13 C143 C144 100.6(12) . .
C137 P13 C143 C148 -78.5(11) . .
C137 C138 C139 C140 2(2) . .
C138 C137 C142 C141 1(2) . .
C138 C139 C140 C141 1(2) . .
C139 C140 C141 C142 -3(2) . .
C140 C141 C142 C137 2(2) . .
C142 C137 C138 C139 -3(2) . .
C143 P13 C131 C132 -93.8(12) . .
C143 P13 C131 C136 86.7(15) . .
C143 P13 C137 C138 -12.1(13) . .
C143 P13 C137 C142 167.6(10) . .
C143 C144 C145 C146 -2(3) . .
C144 C143 C148 C147 3(2) . .
C144 C145 C146 C147 4(3) . .
C145 C146 C147 C148 -1(3) . .
C146 C147 C148 C143 -2(2) . .
C148 C143 C144 C145 -1(2) . .
Cu15 P15 C151 C152 21.9(10) . .
Cu15 P15 C151 C156 -161.0(8) . .
Cu15 P15 C157 C158 -148.0(9) . .
Cu15 P15 C157 C162 34.1(11) . .
Cu15 P15 C163 C164 -107.8(8) . .
Cu15 P15 C163 C168 67.7(8) . .
P15 C151 C152 C153 176.1(9) . .
P15 C151 C156 C155 -175.6(9) . .
P15 C157 C158 C159 -176.6(9) . .
P15 C157 C162 C161 175.7(10) . .
P15 C163 C164 C165 175.7(7) . .
P15 C163 C168 C167 -175.9(8) . .
C151 P15 C157 C158 82.5(11) . .
C151 P15 C157 C162 -95.4(10) . .
C151 P15 C163 C164 16.3(9) . .
C151 P15 C163 C168 -168.2(8) . .
C151 C152 C153 C154 1.1(19) . .
C152 C151 C156 C155 1.4(17) . .
C152 C153 C154 C155 -1.5(19) . .
C153 C154 C155 C156 1.8(18) . .
C154 C155 C156 C151 -1.8(17) . .
C156 C151 C152 C153 -1.1(17) . .
C157 P15 C151 C152 153.2(9) . .
C157 P15 C151 C156 -29.7(10) . .
C157 P15 C163 C164 123.6(9) . .
C157 P15 C163 C168 -60.8(9) . .
C157 C158 C159 C160 2(2) . .
C158 C157 C162 C161 -2.3(19) . .
C158 C159 C160 C161 -4(2) . .
C159 C160 C161 C162 3(2) . .
C160 C161 C162 C157 0(2) . .
C162 C157 C158 C159 1.3(18) . .
C163 P15 C151 C152 -99.6(9) . .
C163 P15 C151 C156 77.5(10) . .
C163 P15 C157 C158 -23.8(12) . .
C163 P15 C157 C162 158.3(10) . .
C163 C164 C165 C166 1.2(15) . .
C164 C163 C168 C167 -0.2(15) . .
C164 C165 C166 C167 -2.5(15) . .
C165 C166 C167 C168 2.5(16) . .
C166 C167 C168 C163 -1.2(17) . .
C168 C163 C164 C165 0.1(15) . .
Cu17 P17 C171 C172 16.1(8) . .
Cu17 P17 C171 C176 -166.5(7) . .
Cu17 P17 C177 C178 -86.0(9) . .
Cu17 P17 C177 C182 86.7(9) . .
Cu17 P17 C183 C184 4.9(11) . .
Cu17 P17 C183 C188 -174.4(9) . .
P17 C171 C172 C173 175.1(7) . .
P17 C171 C176 C175 -175.0(7) . .
P17 C177 C178 C179 175.7(8) . .
P17 C177 C182 C181 -176.6(8) . .
P17 C183 C184 C185 -179.8(11) . .
P17 C183 C188 C187 178.1(9) . .
C171 P17 C177 C178 149.5(8) . .
C171 P17 C177 C182 -37.8(9) . .
C171 P17 C183 C184 124.9(10) . .
C171 P17 C183 C188 -54.4(11) . .
C171 C172 C173 C174 1.1(15) . .
C172 C171 C176 C175 2.4(14) . .
C172 C173 C174 C175 0.4(15) . .
C173 C174 C175 C176 -0.4(15) . .
C174 C175 C176 C171 -1.0(15) . .
C176 C171 C172 C173 -2.5(14) . .
C177 P17 C171 C172 145.3(7) . .
C177 P17 C171 C176 -37.2(9) . .
C177 P17 C183 C184 -123.9(10) . .
C177 P17 C183 C188 56.8(11) . .
C177 C178 C179 C180 -0.5(17) . .
C178 C177 C182 C181 -3.8(15) . .
C178 C179 C180 C181 -0.9(17) . .
C179 C180 C181 C182 -0.2(18) . .
C180 C181 C182 C177 2.5(17) . .
C182 C177 C178 C179 2.9(16) . .
C183 P17 C171 C172 -106.5(8) . .
C183 P17 C171 C176 70.9(9) . .
C183 P17 C177 C178 40.2(9) . .
C183 P17 C177 C182 -147.1(8) . .
C183 C184 C185 C186 5(2) . .
C184 C183 C188 C187 -1.2(18) . .
C184 C185 C186 C187 -9(2) . .
C185 C186 C187 C188 7(2) . .
C186 C187 C188 C183 -2(2) . .
C188 C183 C184 C185 -1(2) . .
Cu19 P19 C191 C192 147.5(9) . .
Cu19 P19 C191 C196 -34.6(9) . .
Cu19 P19 C197 C198 -25.4(10) . .
Cu19 P19 C197 C202 157.7(8) . .
Cu19 P19 C203 C204 -54.9(11) . .
Cu19 P19 C203 C208 127.9(11) . .
P19 C191 C192 C193 175.8(9) . .
P19 C191 C196 C195 -177.5(8) . .
P19 C197 C198 C199 -177.6(9) . .
P19 C197 C202 C201 177.9(10) . .
P19 C203 C204 C205 -176.9(10) . .
P19 C203 C208 C207 176.8(10) . .
C191 P19 C197 C198 -151.0(9) . .
C191 P19 C197 C202 32.0(10) . .
C191 P19 C203 C204 68.2(10) . .
C191 P19 C203 C208 -109.0(12) . .
C191 C192 C193 C194 1.4(19) . .
C192 C191 C196 C195 0.6(15) . .
C192 C193 C194 C195 0.9(19) . .
C193 C194 C195 C196 -2.5(18) . .
C194 C195 C196 C191 1.7(16) . .
C196 C191 C192 C193 -2.2(17) . .
C197 P19 C191 C192 -84.3(10) . .
C197 P19 C191 C196 93.7(8) . .
C197 P19 C203 C204 176.0(10) . .
C197 P19 C203 C208 -1.3(13) . .
C197 C198 C199 C200 1.1(19) . .
C198 C197 C202 C201 1.0(18) . .
C198 C199 C200 C201 -2(2) . .
C199 C200 C201 C202 3(2) . .
C200 C201 C202 C197 -2(2) . .
C202 C197 C198 C199 -0.6(18) . .
C203 P19 C191 C192 23.0(11) . .
C203 P19 C191 C196 -159.1(8) . .
C203 P19 C197 C198 102.4(10) . .
C203 P19 C197 C202 -74.5(10) . .
C203 C204 C205 C206 -0.7(19) . .
C204 C203 C208 C207 -0.5(19) . .
C204 C205 C206 C207 1(2) . .
C205 C206 C207 C208 0(2) . .
C206 C207 C208 C203 0(2) . .
C208 C203 C204 C205 0.6(19) . .
Cu21 P21 C211 C212 135.4(9) . .
Cu21 P21 C211 C216 -45.9(9) . .
Cu21 P21 C217 C218 -48.3(9) . .
Cu21 P21 C217 C222 125.1(8) . .
Cu21 P21 C223 C224 -40.5(11) . .
Cu21 P21 C223 C228 144.0(9) . .
P21 C211 C212 C213 179.5(10) . .
P21 C211 C216 C215 -178.9(8) . .
P21 C217 C218 C219 173.6(9) . .
P21 C217 C222 C221 -172.9(8) . .
P21 C223 C224 C225 -176.2(10) . .
P21 C223 C228 C227 176.0(11) . .
C211 P21 C217 C218 76.3(9) . .
C211 P21 C217 C222 -110.3(9) . .
C211 P21 C223 C224 -167.6(9) . .
C211 P21 C223 C228 16.9(12) . .
C211 C212 C213 C214 -1(2) . .
C212 C211 C216 C215 0.0(15) . .
C212 C213 C214 C215 1(2) . .
C213 C214 C215 C216 -0.1(18) . .
C214 C215 C216 C211 -0.3(16) . .
C216 C211 C212 C213 0.7(18) . .
C217 P21 C211 C212 12.9(11) . .
C217 P21 C211 C216 -168.3(8) . .
C217 P21 C223 C224 82.3(10) . .
C217 P21 C223 C228 -93.2(11) . .
C217 C218 C219 C220 -0.5(18) . .
C218 C217 C222 C221 0.7(16) . .
C218 C219 C220 C221 1.1(17) . .
C219 C220 C221 C222 -0.7(17) . .
C220 C221 C222 C217 -0.1(17) . .
C222 C217 C218 C219 -0.3(16) . .
C223 P21 C211 C212 -95.9(10) . .
C223 P21 C211 C216 82.8(9) . .
C223 P21 C217 C218 -174.9(9) . .
C223 P21 C217 C222 -1.5(10) . .
C223 C224 C225 C226 3(2) . .
C224 C223 C228 C227 1(2) . .
C224 C225 C226 C227 -6(2) . .
C225 C226 C227 C228 6(3) . .
C226 C227 C228 C223 -3(2) . .
C228 C223 C224 C225 -0.5(19) . .
Cu23 P23 C231 C232 136.2(10) . .
Cu23 P23 C231 C236 -48.4(13) . .
Cu23 P23 C237 C238 -63.4(12) . .
Cu23 P23 C237 C242 115.3(11) . .
Cu23 P23 C243 C244 -28.2(11) . .
Cu23 P23 C243 C248 152.3(8) . .
P23 C231 C232 C233 174.8(10) . .
P23 C231 C236 C235 -176.1(12) . .
P23 C237 C238 C239 178.5(15) . .
P23 C237 C242 C241 -177.1(11) . .
P23 C243 C244 C245 -175.7(9) . .
P23 C243 C248 C247 177.1(9) . .
C231 P23 C237 C238 171.9(11) . .
C231 P23 C237 C242 -9.4(13) . .
C231 P23 C243 C244 103.4(10) . .
C231 P23 C243 C248 -76.0(11) . .
C231 C232 C233 C234 1(2) . .
C232 C231 C236 C235 -1(2) . .
C232 C233 C234 C235 0(2) . .
C233 C234 C235 C236 -1(2) . .
C234 C235 C236 C231 1(3) . .
C236 C231 C232 C233 -1(2) . .
C237 P23 C231 C232 -105.6(12) . .
C237 P23 C231 C236 69.8(12) . .
C237 P23 C243 C244 -147.1(9) . .
C237 P23 C243 C248 33.4(11) . .
C237 C238 C239 C240 1(3) . .
C238 C237 C242 C241 2(2) . .
C238 C239 C240 C241 -3(3) . .
C239 C240 C241 C242 4(2) . .
C240 C241 C242 C237 -4(2) . .
C242 C237 C238 C239 0(3) . .
C243 P23 C231 C232 4.9(13) . .
C243 P23 C231 C236 -179.7(11) . .
C243 P23 C237 C238 61.3(12) . .
C243 P23 C237 C242 -120.0(12) . .
C243 C244 C245 C246 -2.5(19) . .
C244 C243 C248 C247 -2.4(17) . .
C244 C245 C246 C247 0(2) . .
C245 C246 C247 C248 2(2) . .
C246 C247 C248 C243 -0.2(19) . .
C248 C243 C244 C245 3.8(18) . .
O1_1 S1_1 C1_1 F1_1 170(2) . .
O1_1 S1_1 C1_1 F2_1 -70(3) . .
O1_1 S1_1 C1_1 F3_1 50(2) . .
O2_1 S1_1 C1_1 F1_1 49(3) . .
O2_1 S1_1 C1_1 F2_1 169(4) . .
O2_1 S1_1 C1_1 F3_1 -71(3) . .
O3_1 S1_1 C1_1 F1_1 -68(2) . .
O3_1 S1_1 C1_1 F2_1 52(3) . .
O3_1 S1_1 C1_1 F3_1 172(2) . .
O1_2 S1_2 C1_2 F1_2 -173.5(11) . .
O1_2 S1_2 C1_2 F2_2 -51.5(12) . .
O1_2 S1_2 C1_2 F3_2 64.2(11) . .
O2_2 S1_2 C1_2 F1_2 65.9(12) . .
O2_2 S1_2 C1_2 F2_2 -172.1(10) . .
O2_2 S1_2 C1_2 F3_2 -56.4(11) . .
O3_2 S1_2 C1_2 F1_2 -52.0(12) . .
O3_2 S1_2 C1_2 F2_2 70.0(12) . .
O3_2 S1_2 C1_2 F3_2 -174.3(10) . .
O1_3 S1_3 C1_3 F1_3 180(3) . .
O1_3 S1_3 C1_3 F2_3 -60(3) . .
O1_3 S1_3 C1_3 F3_3 60(3) . .
O2_3 S1_3 C1_3 F1_3 60(3) . .
O2_3 S1_3 C1_3 F2_3 180(4) . .
O2_3 S1_3 C1_3 F3_3 -60(3) . .
O3_3 S1_3 C1_3 F1_3 -62(3) . .
O3_3 S1_3 C1_3 F2_3 59(3) . .
O3_3 S1_3 C1_3 F3_3 179(3) . .
S1_4 O1_4 F3_22 P1_22 -21(9) . .
S1_4 O3_4 F4_22 P1_22 -38(8) . .
S1_4 C1_4 F1_4 P1_22 -9(3) . .
S1_4 C1_4 F1_4 F2_22 -67(18) . .
S1_4 C1_4 F2_4 P1_22 14(3) . .
S1_4 C1_4 F3_4 P1_22 -5(4) . .
S1_4 C1_4 P1_22 O1_4 -137(18) . .
S1_4 C1_4 P1_22 F1_4 141(11) . .
S1_4 C1_4 P1_22 F2_4 -105(12) . .
S1_4 C1_4 P1_22 F3_4 19(15) . .
S1_4 C1_4 P1_22 F2_22 161(12) . .
S1_4 C1_4 P1_22 F2_22 -19(12) . 2_665
S1_4 C1_4 P1_22 F3_22 52(16) . 2_665
S1_4 C1_4 P1_22 F3_22 -128(16) . .
S1_4 C1_4 P1_22 F4_22 -83(15) . 2_665
S1_4 C1_4 P1_22 F4_22 97(15) . .
S1_4 C1_4 F2_22 F1_4 119(16) . .
S1_4 C1_4 F2_22 P1_22 -4(3) . .
S1_4 P1_22 F2_22 C1_4 171(6) . .
S1_4 P1_22 F2_22 F1_4 120(16) . .
S1_4 P1_22 F3_22 O1_4 27(12) . .
S1_4 P1_22 F4_22 O3_4 54(13) . .
O1_4 S1_4 O2_4 P1_22 109(3) . .
O1_4 S1_4 O3_4 P1_22 -105(3) . .
O1_4 S1_4 O3_4 F4_22 -60(10) . .
O1_4 S1_4 C1_4 F1_4 70(4) . .
O1_4 S1_4 C1_4 F2_4 -52(4) . .
O1_4 S1_4 C1_4 F3_4 -169(4) . .
O1_4 S1_4 C1_4 P1_22 28(12) . .
O1_4 S1_4 C1_4 F2_22 47(8) . .
O1_4 S1_4 P1_22 C1_4 -152(12) . .
O1_4 S1_4 P1_22 F1_4 80(5) . .
O1_4 S1_4 P1_22 F2_4 -66(5) . .
O1_4 S1_4 P1_22 F3_4 -166(3) . .
O1_4 S1_4 P1_22 F2_22 51(9) . .
O1_4 S1_4 P1_22 F2_22 -129(9) . 2_665
O1_4 S1_4 P1_22 F3_22 164(7) . 2_665
O1_4 S1_4 P1_22 F3_22 -16(7) . .
O1_4 S1_4 P1_22 F4_22 93(8) . .
O1_4 S1_4 P1_22 F4_22 -87(8) . 2_665
O1_4 S1_4 F3_22 P1_22 151(12) . .
O1_4 S1_4 F4_22 O3_4 129(8) . .
O1_4 S1_4 F4_22 P1_22 -97(3) . .
O1_4 P1_22 F2_22 C1_4 -155(4) . .
O1_4 P1_22 F2_22 F1_4 154(17) . .
O1_4 P1_22 F3_22 S1_4 -27(12) . .
O1_4 P1_22 F4_22 S1_4 51(4) . .
O1_4 P1_22 F4_22 O3_4 105(15) . .
O2_4 S1_4 O1_4 P1_22 -115(3) . .
O2_4 S1_4 O1_4 F3_22 -89(12) . .
O2_4 S1_4 O3_4 P1_22 118(3) . .
O2_4 S1_4 O3_4 F4_22 164(10) . .
O2_4 S1_4 C1_4 F1_4 -169(4) . .
O2_4 S1_4 C1_4 F2_4 69(4) . .
O2_4 S1_4 C1_4 F3_4 -48(4) . .
O2_4 S1_4 C1_4 P1_22 149(12) . .
O2_4 S1_4 C1_4 F2_22 168(8) . .
O2_4 S1_4 P1_22 O1_4 120(3) . .
O2_4 S1_4 P1_22 C1_4 -32(13) . .
O2_4 S1_4 P1_22 F1_4 -159(4) . .
O2_4 S1_4 P1_22 F2_4 54(5) . .
O2_4 S1_4 P1_22 F3_4 -46(4) . .
O2_4 S1_4 P1_22 F2_22 -8(9) . 2_665
O2_4 S1_4 P1_22 F2_22 172(9) . .
O2_4 S1_4 P1_22 F3_22 -76(7) . 2_665
O2_4 S1_4 P1_22 F3_22 104(7) . .
O2_4 S1_4 P1_22 F4_22 34(8) . 2_665
O2_4 S1_4 P1_22 F4_22 -146(8) . .
O2_4 S1_4 F3_22 O1_4 106(10) . .
O2_4 S1_4 F3_22 P1_22 -103(4) . .
O2_4 S1_4 F4_22 O3_4 -27(15) . .
O2_4 S1_4 F4_22 P1_22 107(8) . .
O3_4 S1_4 O1_4 P1_22 109(3) . .
O3_4 S1_4 O1_4 F3_22 136(11) . .
O3_4 S1_4 O2_4 P1_22 -115(3) . .
O3_4 S1_4 C1_4 F1_4 -51(4) . .
O3_4 S1_4 C1_4 F2_4 -173(4) . .
O3_4 S1_4 C1_4 F3_4 70(4) . .
O3_4 S1_4 C1_4 P1_22 -93(12) . .
O3_4 S1_4 C1_4 F2_22 -74(8) . .
O3_4 S1_4 P1_22 O1_4 -119(3) . .
O3_4 S1_4 P1_22 C1_4 89(12) . .
O3_4 S1_4 P1_22 F1_4 -39(5) . .
O3_4 S1_4 P1_22 F2_4 175(4) . .
O3_4 S1_4 P1_22 F3_4 75(4) . .
O3_4 S1_4 P1_22 F2_22 -68(9) . .
O3_4 S1_4 P1_22 F2_22 112(9) . 2_665
O3_4 S1_4 P1_22 F3_22 -135(7) . .
O3_4 S1_4 P1_22 F3_22 45(7) . 2_665
O3_4 S1_4 P1_22 F4_22 -26(7) . .
O3_4 S1_4 P1_22 F4_22 154(7) . 2_665
O3_4 S1_4 F3_22 O1_4 -65(12) . .
O3_4 S1_4 F3_22 P1_22 86(6) . .
O3_4 S1_4 F4_22 P1_22 135(9) . .
C1_4 S1_4 O1_4 P1_22 -3.3(15) . .
C1_4 S1_4 O1_4 F3_22 24(11) . .
C1_4 S1_4 O2_4 P1_22 -3.8(15) . .
C1_4 S1_4 O3_4 P1_22 7.2(16) . .
C1_4 S1_4 O3_4 F4_22 53(10) . .
C1_4 S1_4 P1_22 O1_4 152(12) . .
C1_4 S1_4 P1_22 F1_4 -128(14) . .
C1_4 S1_4 P1_22 F2_4 86(13) . .
C1_4 S1_4 P1_22 F3_4 -14(11) . .
C1_4 S1_4 P1_22 F2_22 -156(16) . .
C1_4 S1_4 P1_22 F2_22 24(16) . 2_665
C1_4 S1_4 P1_22 F3_22 -44(14) . 2_665
C1_4 S1_4 P1_22 F3_22 136(14) . .
C1_4 S1_4 P1_22 F4_22 -114(14) . .
C1_4 S1_4 P1_22 F4_22 66(14) . 2_665
C1_4 S1_4 F3_22 O1_4 -156(12) . .
C1_4 S1_4 F3_22 P1_22 -5.1(17) . .
C1_4 S1_4 F4_22 O3_4 -128(9) . .
C1_4 S1_4 F4_22 P1_22 6.4(14) . .
C1_4 F1_4 P1_22 S1_4 160(6) . .
C1_4 F1_4 P1_22 O1_4 -148(4) . .
C1_4 F1_4 P1_22 F2_4 -44(3) . .
C1_4 F1_4 P1_22 F3_4 33(3) . .
C1_4 F1_4 P1_22 F2_22 61(19) . 2_665
C1_4 F1_4 P1_22 F2_22 -119(19) . .
C1_4 F1_4 P1_22 F3_22 -121(6) . .
C1_4 F1_4 P1_22 F3_22 59(6) . 2_665
C1_4 F1_4 P1_22 F4_22 -30(6) . 2_665
C1_4 F1_4 P1_22 F4_22 150(6) . .
C1_4 F1_4 F2_22 P1_22 20(4) . .
C1_4 F2_4 P1_22 S1_4 -153(6) . .
C1_4 F2_4 P1_22 O1_4 165(5) . .
C1_4 F2_4 P1_22 F1_4 48(4) . .
C1_4 F2_4 P1_22 F3_4 -33(4) . .
C1_4 F2_4 P1_22 F2_22 -111(7) . 2_665
C1_4 F2_4 P1_22 F2_22 69(7) . .
C1_4 F2_4 P1_22 F3_22 162(7) . .
C1_4 F2_4 P1_22 F3_22 -18(7) . 2_665
C1_4 F2_4 P1_22 F4_22 -72(22) . 2_665
C1_4 F2_4 P1_22 F4_22 108(22) . .
C1_4 F3_4 P1_22 S1_4 172(6) . .
C1_4 F3_4 P1_22 O1_4 137(10) . .
C1_4 F3_4 P1_22 F1_4 -44(5) . .
C1_4 F3_4 P1_22 F2_4 40(5) . .
C1_4 F3_4 P1_22 F2_22 -34(8) . .
C1_4 F3_4 P1_22 F2_22 146(8) . 2_665
C1_4 F3_4 P1_22 F3_22 72(14) . .
C1_4 F3_4 P1_22 F3_22 -108(14) . 2_665
C1_4 F3_4 P1_22 F4_22 -128(9) . .
C1_4 F3_4 P1_22 F4_22 52(9) . 2_665
C1_4 P1_22 F2_22 F1_4 -51(16) . .
C1_4 P1_22 F3_22 S1_4 163(6) . .
C1_4 P1_22 F3_22 O1_4 -170(11) . .
C1_4 P1_22 F4_22 S1_4 -154(6) . .
C1_4 P1_22 F4_22 O3_4 -100(16) . .
F1_4 C1_4 F2_4 P1_22 -111(5) . .
F1_4 C1_4 F3_4 P1_22 120(6) . .
F1_4 C1_4 P1_22 S1_4 -141(11) . .
F1_4 C1_4 P1_22 O1_4 82(8) . .
F1_4 C1_4 P1_22 F2_4 114(4) . .
F1_4 C1_4 P1_22 F3_4 -122(5) . .
F1_4 C1_4 P1_22 F2_22 -160(7) . 2_665
F1_4 C1_4 P1_22 F2_22 20(7) . .
F1_4 C1_4 P1_22 F3_22 91(8) . .
F1_4 C1_4 P1_22 F3_22 -89(8) . 2_665
F1_4 C1_4 P1_22 F4_22 136(10) . 2_665
F1_4 C1_4 P1_22 F4_22 -44(10) . .
F1_4 C1_4 F2_22 P1_22 -124(16) . .
F1_4 P1_22 F2_22 C1_4 51(16) . .
F1_4 P1_22 F3_22 S1_4 -137(3) . .
F1_4 P1_22 F3_22 O1_4 -110(14) . .
F1_4 P1_22 F4_22 S1_4 172(5) . .
F1_4 P1_22 F4_22 O3_4 -135(14) . .
F2_4 C1_4 F1_4 P1_22 116(5) . .
F2_4 C1_4 F1_4 F2_22 57(18) . .
F2_4 C1_4 F3_4 P1_22 -126(6) . .
F2_4 C1_4 P1_22 S1_4 105(12) . .
F2_4 C1_4 P1_22 O1_4 -32(10) . .
F2_4 C1_4 P1_22 F1_4 -114(4) . .
F2_4 C1_4 P1_22 F3_4 124(5) . .
F2_4 C1_4 P1_22 F2_22 86(7) . 2_665
F2_4 C1_4 P1_22 F2_22 -94(7) . .
F2_4 C1_4 P1_22 F3_22 157(9) . 2_665
F2_4 C1_4 P1_22 F3_22 -23(9) . .
F2_4 C1_4 P1_22 F4_22 22(9) . 2_665
F2_4 C1_4 P1_22 F4_22 -158(9) . .
F2_4 C1_4 F2_22 F1_4 -126(16) . .
F2_4 C1_4 F2_22 P1_22 110(4) . .
F2_4 P1_22 F2_22 C1_4 -50(4) . .
F2_4 P1_22 F2_22 F1_4 -102(18) . .
F2_4 P1_22 F3_22 S1_4 145(4) . .
F2_4 P1_22 F3_22 O1_4 173(15) . .
F2_4 P1_22 F4_22 S1_4 113(21) . .
F2_4 P1_22 F4_22 O3_4 167(11) . .
F3_4 C1_4 F1_4 P1_22 -132(5) . .
F3_4 C1_4 F1_4 F2_22 170(17) . .
F3_4 C1_4 F2_4 P1_22 134(5) . .
F3_4 C1_4 P1_22 S1_4 -19(15) . .
F3_4 C1_4 P1_22 O1_4 -155(6) . .
F3_4 C1_4 P1_22 F1_4 122(5) . .
F3_4 C1_4 P1_22 F2_4 -124(6) . .
F3_4 C1_4 P1_22 F2_22 -38(8) . 2_665
F3_4 C1_4 P1_22 F2_22 142(8) . .
F3_4 C1_4 P1_22 F3_22 33(8) . 2_665
F3_4 C1_4 P1_22 F3_22 -147(8) . .
F3_4 C1_4 P1_22 F4_22 -102(10) . 2_665
F3_4 C1_4 P1_22 F4_22 78(10) . .
F3_4 C1_4 F2_22 F1_4 -13(22) . .
F3_4 C1_4 F2_22 P1_22 -137(8) . .
F3_4 P1_22 F2_22 C1_4 23(5) . .
F3_4 P1_22 F2_22 F1_4 -29(19) . .
F3_4 P1_22 F3_22 S1_4 115(10) . .
F3_4 P1_22 F3_22 O1_4 142(8) . .
F3_4 P1_22 F4_22 S1_4 -111(5) . .
F3_4 P1_22 F4_22 O3_4 -57(16) . .
P1_22 S1_4 O1_4 F3_22 27(11) . .
P1_22 S1_4 O3_4 F4_22 46(10) . .
P1_22 S1_4 C1_4 F1_4 42(12) . .
P1_22 S1_4 C1_4 F2_4 -80(13) . .
P1_22 S1_4 C1_4 F3_4 163(14) . .
P1_22 S1_4 C1_4 F2_22 19(13) . .
P1_22 S1_4 F3_22 O1_4 -151(12) . .
P1_22 S1_4 F4_22 O3_4 -135(9) . .
P1_22 O1_4 F3_22 S1_4 21(9) . .
P1_22 O3_4 F4_22 S1_4 38(8) . .
P1_22 C1_4 F1_4 F2_22 -58(18) . .
P1_22 C1_4 F2_22 F1_4 124(16) . .
P1_22 F1_4 F2_22 C1_4 -20(4) . .
F2_22 C1_4 F1_4 P1_22 58(18) . .
F2_22 C1_4 F2_4 P1_22 -91(7) . .
F2_22 C1_4 F3_4 P1_22 125(11) . .
F2_22 C1_4 P1_22 S1_4 -161(12) . .
F2_22 C1_4 P1_22 O1_4 62(11) . .
F2_22 C1_4 P1_22 F1_4 -20(7) . .
F2_22 C1_4 P1_22 F2_4 94(7) . .
F2_22 C1_4 P1_22 F3_4 -142(8) . .
F2_22 C1_4 P1_22 F2_22 180.000(1) . 2_665
F2_22 C1_4 P1_22 F3_22 -109(7) . 2_665
F2_22 C1_4 P1_22 F3_22 71(7) . .
F2_22 C1_4 P1_22 F4_22 115(8) . 2_665
F2_22 C1_4 P1_22 F4_22 -65(8) . .
F2_22 F1_4 P1_22 S1_4 -81(19) . .
F2_22 F1_4 P1_22 O1_4 -29(19) . .
F2_22 F1_4 P1_22 C1_4 119(19) . .
F2_22 F1_4 P1_22 F2_4 75(19) . .
F2_22 F1_4 P1_22 F3_4 151(19) . .
F2_22 F1_4 P1_22 F2_22 180.00(4) . 2_665
F2_22 F1_4 P1_22 F3_22 -2(20) . .
F2_22 F1_4 P1_22 F3_22 178(20) . 2_665
F2_22 F1_4 P1_22 F4_22 88(17) . 2_665
F2_22 F1_4 P1_22 F4_22 -92(17) . .
F2_22 P1_22 F3_22 S1_4 -138(7) . .
F2_22 P1_22 F3_22 S1_4 42(7) 2_665 .
F2_22 P1_22 F3_22 O1_4 70(15) 2_665 .
F2_22 P1_22 F3_22 O1_4 -110(15) . .
F2_22 P1_22 F4_22 S1_4 150(7) . .
F2_22 P1_22 F4_22 S1_4 -30(7) 2_665 .
F2_22 P1_22 F4_22 O3_4 -156(15) . .
F2_22 P1_22 F4_22 O3_4 24(15) 2_665 .
F3_22 S1_4 O1_4 P1_22 -27(11) . .
F3_22 S1_4 O2_4 P1_22 72(4) . .
F3_22 S1_4 O3_4 P1_22 -71(6) . .
F3_22 S1_4 O3_4 F4_22 -25(14) . .
F3_22 S1_4 C1_4 F1_4 83(6) . .
F3_22 S1_4 C1_4 F2_4 -38(6) . .
F3_22 S1_4 C1_4 F3_4 -155(6) . .
F3_22 S1_4 C1_4 P1_22 42(13) . .
F3_22 S1_4 C1_4 F2_22 61(6) . .
F3_22 S1_4 P1_22 O1_4 16(7) . .
F3_22 S1_4 P1_22 C1_4 -136(14) . .
F3_22 S1_4 P1_22 F1_4 96(7) . .
F3_22 S1_4 P1_22 F2_4 -50(7) . .
F3_22 S1_4 P1_22 F3_4 -150(6) . .
F3_22 S1_4 P1_22 F2_22 -113(6) . 2_665
F3_22 S1_4 P1_22 F2_22 67(6) . .
F3_22 S1_4 P1_22 F3_22 180.000(2) . 2_665
F3_22 S1_4 P1_22 F4_22 109(6) . .
F3_22 S1_4 P1_22 F4_22 -71(6) . 2_665
F3_22 S1_4 F4_22 O3_4 163(10) . .
F3_22 S1_4 F4_22 P1_22 -63(3) . .
F3_22 P1_22 F2_22 C1_4 49(6) 2_665 .
F3_22 P1_22 F2_22 C1_4 -131(6) . .
F3_22 P1_22 F2_22 F1_4 178(18) . .
F3_22 P1_22 F2_22 F1_4 -2(18) 2_665 .
F3_22 P1_22 F4_22 S1_4 60(7) . .
F3_22 P1_22 F4_22 S1_4 -120(7) 2_665 .
F3_22 P1_22 F4_22 O3_4 114(15) . .
F3_22 P1_22 F4_22 O3_4 -66(15) 2_665 .
F4_22 S1_4 O1_4 P1_22 79(5) . .
F4_22 S1_4 O1_4 F3_22 106(13) . .
F4_22 S1_4 O2_4 P1_22 -98(10) . .
F4_22 S1_4 O3_4 P1_22 -46(10) . .
F4_22 S1_4 C1_4 F1_4 -23(7) . .
F4_22 S1_4 C1_4 F2_4 -145(7) . .
F4_22 S1_4 C1_4 F3_4 99(7) . .
F4_22 S1_4 C1_4 P1_22 -65(14) . .
F4_22 S1_4 C1_4 F2_22 -46(7) . .
F4_22 S1_4 P1_22 O1_4 -93(8) . .
F4_22 S1_4 P1_22 C1_4 114(14) . .
F4_22 S1_4 P1_22 F1_4 -13(8) . .
F4_22 S1_4 P1_22 F2_4 -159(7) . .
F4_22 S1_4 P1_22 F3_4 100(7) . .
F4_22 S1_4 P1_22 F2_22 138(9) . 2_665
F4_22 S1_4 P1_22 F2_22 -42(9) . .
F4_22 S1_4 P1_22 F3_22 -109(6) . .
F4_22 S1_4 P1_22 F3_22 71(6) . 2_665
F4_22 S1_4 P1_22 F4_22 180.000(4) . 2_665
F4_22 S1_4 F3_22 O1_4 -80(12) . .
F4_22 S1_4 F3_22 P1_22 71(4) . .
F4_22 P1_22 F2_22 C1_4 -40(6) 2_665 .
F4_22 P1_22 F2_22 C1_4 140(6) . .
F4_22 P1_22 F2_22 F1_4 88(18) . .
F4_22 P1_22 F2_22 F1_4 -92(18) 2_665 .
F4_22 P1_22 F3_22 S1_4 132(7) 2_665 .
F4_22 P1_22 F3_22 S1_4 -48(7) . .
F4_22 P1_22 F3_22 O1_4 160(15) 2_665 .
F4_22 P1_22 F3_22 O1_4 -20(15) . .

loop_
_exptl_oxdiff_crystal_face_indexfrac_h
_exptl_oxdiff_crystal_face_indexfrac_k
_exptl_oxdiff_crystal_face_indexfrac_l
_exptl_oxdiff_crystal_face_x
_exptl_oxdiff_crystal_face_y
_exptl_oxdiff_crystal_face_z
-0.0009 -0.0019 -1.0014 -0.0142 -0.0464 0.0365
0.0009 0.0019 1.0014 0.0142 0.0464 -0.0365
0.7269 12.9183 3.5602 0.0987 -0.0240 -0.9948
0.4122 -15.0897 0.7793 0.0834 0.2370 0.9679
-0.5602 16.2538 -6.1845 -0.1770 -0.5014 -0.8469
-1.0032 0.0023 0.0019 -0.1027 0.0161 0.0114
5.0034 -12.0357 -3.9837 0.4804 -0.0993 0.8855
-4.0004 13.0329 2.9778 -0.3938 0.0229 -0.9266
